data_7102203
loop_
_publ_author_name
'Yamashita, Ken-Ichi'
'Kawano, Masaki'
'Fujita, Makoto'

_publ_section_title
;
 Ru(ii)-cornered coordination cage that senses guest inclusion by color
 change.
;
_journal_issue 40
_journal_name_full 'Chemical communications (Cambridge, England)'
_journal_page_first 4102
_journal_page_last 4103
_journal_paper_doi 10.1039/b712529a
_journal_year 2007
_chemical_formula_sum 'C120 H281 N31 O91.5 Ru6 S24'
_chemical_formula_weight 4990.59
_chemical_name_systematic
;
?
;
_space_group_IT_number 2
_symmetry_cell_setting triclinic
_symmetry_space_group_name_Hall '-P 1'
_symmetry_space_group_name_H-M 'P -1'
_atom_sites_solution_hydrogens geom
_atom_sites_solution_primary direct
_atom_sites_solution_secondary difmap
_audit_creation_method SHELXL-97
_cell_angle_alpha 81.553(2)
_cell_angle_beta 70.715(2)
_cell_angle_gamma 72.193(2)
_cell_formula_units_Z 4
_cell_length_a 28.043(5)
_cell_length_b 28.463(5)
_cell_length_c 37.746(6)
_cell_measurement_reflns_used 37566
_cell_measurement_temperature 80(2)
_cell_measurement_theta_max 23.4
_cell_measurement_theta_min 2.2
_cell_volume 27040(8)
_computing_cell_refinement 'Bruker SAINT'
_computing_data_collection 'Bruker APEX2 v2.0-2'
_computing_data_reduction 'Bruker SAINT'
_computing_molecular_graphics 'Bruker XP'
_computing_publication_material 'Bruker SHELXTL'
_computing_structure_refinement 'SHELXL-97 (Sheldrick, 1997)'
_computing_structure_solution 'SHELXS-97 (Sheldrick, 1990)'
_diffrn_ambient_temperature 80(2)
_diffrn_measured_fraction_theta_full 0.971
_diffrn_measured_fraction_theta_max 0.971
_diffrn_measurement_device_type 'Bruker APEX-II CCD area detector system'
_diffrn_measurement_method omega_scan
_diffrn_radiation_monochromator foucusing_mirror
_diffrn_radiation_source 'fine focus rotating anode'
_diffrn_radiation_type MoK\a
_diffrn_radiation_wavelength 0.71073
_diffrn_reflns_av_R_equivalents 0.0741
_diffrn_reflns_av_sigmaI/netI 0.1360
_diffrn_reflns_limit_h_max 36
_diffrn_reflns_limit_h_min -36
_diffrn_reflns_limit_k_max 37
_diffrn_reflns_limit_k_min -37
_diffrn_reflns_limit_l_max 49
_diffrn_reflns_limit_l_min -48
_diffrn_reflns_number 315324
_diffrn_reflns_theta_full 27.90
_diffrn_reflns_theta_max 27.90
_diffrn_reflns_theta_min 1.53
_diffrn_standards_decay_% 0
_exptl_absorpt_coefficient_mu 0.587
_exptl_absorpt_correction_T_max 0.9769
_exptl_absorpt_correction_T_min 0.9172
_exptl_absorpt_correction_type semi-empirical
_exptl_absorpt_process_details SADABS
_exptl_crystal_colour orange
_exptl_crystal_density_diffrn 1.228
_exptl_crystal_density_method 'not measured'
_exptl_crystal_description plate
_exptl_crystal_F_000 10392
_exptl_crystal_size_max 0.15
_exptl_crystal_size_mid 0.11
_exptl_crystal_size_min 0.04
_refine_diff_density_max 2.090
_refine_diff_density_min -0.946
_refine_diff_density_rms 0.206
_refine_ls_extinction_method none
_refine_ls_goodness_of_fit_ref 1.218
_refine_ls_hydrogen_treatment constr
_refine_ls_matrix_type userblock
_refine_ls_number_parameters 5055
_refine_ls_number_reflns 125585
_refine_ls_number_restraints 5351
_refine_ls_restrained_S_all 1.217
_refine_ls_R_factor_all 0.2492
_refine_ls_R_factor_gt 0.1217
_refine_ls_shift/su_max 0.060
_refine_ls_shift/su_mean 0.002
_refine_ls_structure_factor_coef Fsqd
_refine_ls_weighting_details 'calc w=1/[\s^2^(Fo^2^)+(0.2000P)^2^+0.0000P] where P=(Fo^2^+2Fc^2^)/3'
_refine_ls_weighting_scheme calc
_refine_ls_wR_factor_gt 0.3486
_refine_ls_wR_factor_ref 0.4245
_reflns_number_gt 49251
_reflns_number_total 125585
_reflns_threshold_expression >2sigma(I)
_cod_data_source_file b712529a.txt
_cod_data_source_block cage1
_cod_original_sg_symbol_H-M P-1
_cod_original_formula_sum 'C120 H281 N31 O91.50 Ru6 S24'
_cod_database_code 7102203

loop_
_symmetry_equiv_pos_as_xyz
'x, y, z'
'-x, -y, -z'

loop_
_atom_site_label
_atom_site_type_symbol
_atom_site_fract_x
_atom_site_fract_y
_atom_site_fract_z
_atom_site_U_iso_or_equiv
_atom_site_adp_type
_atom_site_occupancy
_atom_site_symmetry_multiplicity
_atom_site_calc_flag
_atom_site_refinement_flags
_atom_site_disorder_assembly
_atom_site_disorder_group
Ru1A Ru 1.05014(3) 0.16288(3) 0.04545(2) 0.04433(19) Uani 1 1 d D . .
Ru2A Ru 1.06278(5) 0.25220(4) 0.37519(3) 0.0796(3) Uani 1 1 d . . .
Ru3A Ru 0.63438(4) 0.17016(3) 0.34079(2) 0.0596(2) Uani 1 1 d . . .
Ru4A Ru 0.60795(3) 0.52395(3) 0.07612(3) 0.0524(2) Uani 1 1 d D . .
Ru5A Ru 1.03186(3) 0.60928(3) 0.10046(3) 0.0497(2) Uani 1 1 d . . .
Ru6A Ru 0.62878(5) 0.61254(4) 0.41240(3) 0.0862(4) Uani 1 1 d D . .
S11A S 1.13106(10) 0.17362(9) 0.04390(7) 0.0505(6) Uani 1 1 d DU A .
S13A S 0.98532(11) 0.13334(10) 0.03587(9) 0.0609(7) Uani 1 1 d DU A .
S14A S 1.07932(11) 0.17294(10) -0.01840(8) 0.0590(7) Uani 1 1 d DU A .
C11A C 1.1746(11) 0.1123(5) 0.0530(11) 0.057(6) Uani 0.417(15) 1 d PDU A 1
H11G H 1.2118 0.1115 0.0398 0.068 Uiso 0.417(15) 1 calc PR A 1
H11H H 1.1703 0.1067 0.0803 0.068 Uiso 0.417(15) 1 calc PR A 1
C12A C 1.1611(7) 0.0732(8) 0.0397(8) 0.057(5) Uani 0.417(15) 1 d PDU A 1
H12A H 1.1742 0.0415 0.0528 0.068 Uiso 0.417(15) 1 calc PR A 1
H12B H 1.1800 0.0699 0.0126 0.068 Uiso 0.417(15) 1 calc PR A 1
S12A S 1.0983(3) 0.0821(2) 0.0460(3) 0.081(5) Uani 0.417(15) 1 d PDU A 1
C13A C 1.0702(9) 0.0458(8) 0.0368(10) 0.080(6) Uani 0.417(15) 1 d PDU A 1
H13A H 1.0867 0.0377 0.0101 0.097 Uiso 0.417(15) 1 calc PR A 1
H13B H 1.0769 0.0146 0.0522 0.097 Uiso 0.417(15) 1 calc PR A 1
C14A C 1.0130(8) 0.0659(6) 0.0438(12) 0.082(8) Uani 0.417(15) 1 d PDU A 1
H14A H 0.9956 0.0568 0.0702 0.099 Uiso 0.417(15) 1 calc PR A 1
H14B H 1.0027 0.0487 0.0278 0.099 Uiso 0.417(15) 1 calc PR A 1
C11C C 1.1647(8) 0.1087(5) 0.0554(9) 0.067(5) Uani 0.583(15) 1 d PDU A 2
H11I H 1.1911 0.0949 0.0319 0.081 Uiso 0.583(15) 1 calc PR A 2
H11J H 1.1843 0.1098 0.0726 0.081 Uiso 0.583(15) 1 calc PR A 2
C12C C 1.1332(7) 0.0734(7) 0.0724(6) 0.082(5) Uani 0.583(15) 1 d PDU A 2
H12C H 1.1178 0.0781 0.0998 0.098 Uiso 0.583(15) 1 calc PR A 2
H12D H 1.1567 0.0393 0.0690 0.098 Uiso 0.583(15) 1 calc PR A 2
S12C S 1.0865(2) 0.0796(2) 0.0546(2) 0.090(4) Uani 0.583(15) 1 d PDU A 2
C13C C 1.0394(8) 0.0529(8) 0.0697(7) 0.093(6) Uani 0.583(15) 1 d PDU A 2
H13C H 1.0556 0.0170 0.0668 0.112 Uiso 0.583(15) 1 calc PR A 2
H13D H 1.0234 0.0579 0.0970 0.112 Uiso 0.583(15) 1 calc PR A 2
C14C C 0.9962(8) 0.0674(5) 0.0528(8) 0.089(7) Uani 0.583(15) 1 d PDU A 2
H14C H 0.9636 0.0625 0.0717 0.107 Uiso 0.583(15) 1 calc PR A 2
H14D H 1.0050 0.0465 0.0315 0.107 Uiso 0.583(15) 1 calc PR A 2
C15A C 1.0019(5) 0.1339(5) -0.0150(4) 0.083(3) Uani 1 1 d U . .
H15A H 0.9909 0.1074 -0.0218 0.099 Uiso 1 1 calc R A .
H15B H 0.9822 0.1659 -0.0242 0.099 Uiso 1 1 calc R . .
C16A C 1.0617(5) 0.1263(5) -0.0348(4) 0.080(3) Uani 1 1 d U A .
H16A H 1.0692 0.1300 -0.0624 0.096 Uiso 1 1 calc R . .
H16B H 1.0818 0.0929 -0.0281 0.096 Uiso 1 1 calc R . .
C17A C 1.1496(4) 0.1541(5) -0.0307(3) 0.069(3) Uani 1 1 d U . .
H17A H 1.1626 0.1180 -0.0262 0.082 Uiso 1 1 calc R A .
H17B H 1.1653 0.1627 -0.0576 0.082 Uiso 1 1 calc R . .
C18A C 1.1642(4) 0.1817(4) -0.0059(3) 0.059(2) Uani 1 1 d U A .
H18A H 1.1554 0.2174 -0.0134 0.071 Uiso 1 1 calc R . .
H18B H 1.2027 0.1700 -0.0102 0.071 Uiso 1 1 calc R . .
S21A S 1.14425(16) 0.24503(12) 0.32899(11) 0.0863(10) Uani 1 1 d U . .
S22A S 1.0975(2) 0.28755(18) 0.40772(14) 0.1251(16) Uani 1 1 d U . .
S23A S 0.99389(19) 0.25733(14) 0.43264(10) 0.0996(12) Uani 1 1 d U . .
S24A S 1.0982(2) 0.17459(13) 0.39678(12) 0.1071(14) Uani 1 1 d U . .
C21A C 1.1746(7) 0.2861(6) 0.3424(5) 0.115(4) Uani 1 1 d U . .
H21G H 1.2035 0.2658 0.3524 0.137 Uiso 1 1 calc R . .
H21H H 1.1901 0.3053 0.3198 0.137 Uiso 1 1 calc R . .
C22A C 1.1369(9) 0.3203(7) 0.3707(5) 0.146(6) Uani 1 1 d U . .
H22A H 1.1138 0.3468 0.3589 0.176 Uiso 1 1 calc R . .
H22B H 1.1558 0.3358 0.3814 0.176 Uiso 1 1 calc R . .
C23A C 1.0423(9) 0.3253(7) 0.4360(6) 0.157(7) Uani 1 1 d U . .
H23A H 1.0531 0.3423 0.4518 0.188 Uiso 1 1 calc R . .
H23B H 1.0254 0.3510 0.4198 0.188 Uiso 1 1 calc R . .
C24A C 1.0031(9) 0.3014(7) 0.4606(5) 0.140(5) Uani 1 1 d U . .
H24A H 0.9693 0.3265 0.4707 0.168 Uiso 1 1 calc R . .
H24B H 1.0150 0.2833 0.4820 0.168 Uiso 1 1 calc R . .
C25A C 1.0129(8) 0.1997(6) 0.4597(4) 0.124(5) Uani 1 1 d U . .
H25A H 0.9996 0.2061 0.4868 0.149 Uiso 1 1 calc R . .
H25B H 0.9966 0.1754 0.4557 0.149 Uiso 1 1 calc R . .
C26A C 1.0744(9) 0.1774(7) 0.4479(5) 0.147(6) Uani 1 1 d U . .
H26A H 1.0837 0.1439 0.4598 0.176 Uiso 1 1 calc R . .
H26B H 1.0907 0.1986 0.4560 0.176 Uiso 1 1 calc R . .
C27A C 1.1656(7) 0.1704(6) 0.3835(5) 0.122(4) Uani 1 1 d U . .
H27A H 1.1720 0.1938 0.3972 0.147 Uiso 1 1 calc R . .
H27B H 1.1860 0.1365 0.3888 0.147 Uiso 1 1 calc R . .
C28A C 1.1812(7) 0.1838(5) 0.3407(5) 0.108(4) Uani 1 1 d U . .
H28A H 1.1753 0.1593 0.3276 0.130 Uiso 1 1 calc R . .
H28B H 1.2191 0.1818 0.3314 0.130 Uiso 1 1 calc R . .
S31A S 0.63049(14) 0.14895(12) 0.28392(9) 0.0755(9) Uani 1 1 d U . .
S32A S 0.66241(13) 0.08731(10) 0.35412(9) 0.0706(8) Uani 1 1 d U . .
S33A S 0.62209(13) 0.17911(11) 0.40432(8) 0.0699(8) Uani 1 1 d U . .
S34A S 0.54823(15) 0.17009(15) 0.36221(10) 0.0909(11) Uani 1 1 d U . .
C31A C 0.6493(6) 0.0822(5) 0.2873(4) 0.094(4) Uani 1 1 d U . .
H31G H 0.6322 0.0703 0.2726 0.113 Uiso 1 1 calc R . .
H31H H 0.6878 0.0700 0.2757 0.113 Uiso 1 1 calc R . .
C32A C 0.6342(6) 0.0596(5) 0.3289(4) 0.091(3) Uani 1 1 d U . .
H32A H 0.6489 0.0232 0.3295 0.109 Uiso 1 1 calc R . .
H32B H 0.5956 0.0676 0.3400 0.109 Uiso 1 1 calc R . .
C33A C 0.6293(6) 0.0802(4) 0.4036(3) 0.088(4) Uani 1 1 d U . .
H33A H 0.5912 0.0859 0.4078 0.105 Uiso 1 1 calc R . .
H33B H 0.6434 0.0462 0.4131 0.105 Uiso 1 1 calc R . .
C34A C 0.6374(5) 0.1155(4) 0.4235(3) 0.079(3) Uani 1 1 d U . .
H34A H 0.6746 0.1051 0.4232 0.095 Uiso 1 1 calc R . .
H34B H 0.6154 0.1144 0.4500 0.095 Uiso 1 1 calc R . .
C35A C 0.5494(5) 0.1982(6) 0.4266(4) 0.099(4) Uani 1 1 d U . .
H35A H 0.5380 0.1702 0.4423 0.119 Uiso 1 1 calc R . .
H35B H 0.5397 0.2259 0.4431 0.119 Uiso 1 1 calc R . .
C36A C 0.5217(6) 0.2146(6) 0.3959(4) 0.113(5) Uani 1 1 d U . .
H36A H 0.5267 0.2469 0.3839 0.136 Uiso 1 1 calc R . .
H36B H 0.4835 0.2185 0.4072 0.136 Uiso 1 1 calc R . .
C37A C 0.5257(6) 0.1935(6) 0.3228(4) 0.101(4) Uani 1 1 d U . .
H37A H 0.4888 0.1930 0.3285 0.121 Uiso 1 1 calc R . .
H37B H 0.5274 0.2281 0.3162 0.121 Uiso 1 1 calc R . .
C38A C 0.5604(6) 0.1613(6) 0.2904(4) 0.093(3) Uani 1 1 d U . .
H38A H 0.5530 0.1777 0.2670 0.111 Uiso 1 1 calc R . .
H38B H 0.5514 0.1295 0.2946 0.111 Uiso 1 1 calc R . .
S41A S 0.60088(12) 0.44737(10) 0.06432(9) 0.0676(8) Uani 1 1 d DU B .
S43A S 0.59857(11) 0.60908(9) 0.07818(8) 0.0559(7) Uani 1 1 d DU B .
C41A C 0.5294(6) 0.4565(9) 0.0784(10) 0.083(8) Uani 0.562(12) 1 d PDU B 1
H41G H 0.5215 0.4378 0.0619 0.100 Uiso 0.562(12) 1 calc PR B 1
H41H H 0.5177 0.4428 0.1045 0.100 Uiso 0.562(12) 1 calc PR B 1
C42A C 0.4981(9) 0.5108(8) 0.0763(8) 0.094(6) Uani 0.562(12) 1 d PDU B 1
H42A H 0.4600 0.5141 0.0863 0.113 Uiso 0.562(12) 1 calc PR B 1
H42B H 0.5062 0.5240 0.0499 0.113 Uiso 0.562(12) 1 calc PR B 1
S42A S 0.51686(18) 0.54469(18) 0.10405(16) 0.061(2) Uani 0.562(12) 1 d PDU B 1
C43A C 0.4954(7) 0.6077(5) 0.0865(6) 0.060(4) Uani 0.562(12) 1 d PDU B 1
H43A H 0.5030 0.6093 0.0588 0.072 Uiso 0.562(12) 1 calc PR B 1
H43B H 0.4572 0.6218 0.0981 0.072 Uiso 0.562(12) 1 calc PR B 1
C44A C 0.5266(5) 0.6354(8) 0.0974(10) 0.061(6) Uani 0.562(12) 1 d PDU B 1
H44A H 0.5168 0.6347 0.1251 0.073 Uiso 0.562(12) 1 calc PR B 1
H44B H 0.5170 0.6704 0.0882 0.073 Uiso 0.562(12) 1 calc PR B 1
C41C C 0.5302(6) 0.4522(12) 0.0851(12) 0.081(9) Uani 0.438(12) 1 d PDU B 2
H41I H 0.5147 0.4543 0.0646 0.098 Uiso 0.438(12) 1 calc PR B 2
H41J H 0.5259 0.4219 0.1009 0.098 Uiso 0.438(12) 1 calc PR B 2
C42C C 0.5005(11) 0.4974(8) 0.1089(9) 0.088(7) Uani 0.438(12) 1 d PDU B 2
H42C H 0.5094 0.4925 0.1327 0.106 Uiso 0.438(12) 1 calc PR B 2
H42D H 0.4620 0.5033 0.1149 0.106 Uiso 0.438(12) 1 calc PR B 2
S42C S 0.5215(3) 0.5482(3) 0.0805(2) 0.073(3) Uani 0.438(12) 1 d PDU B 2
C43C C 0.4999(10) 0.5975(8) 0.1118(7) 0.072(6) Uani 0.438(12) 1 d PDU B 2
H43C H 0.4613 0.6113 0.1181 0.087 Uiso 0.438(12) 1 calc PR B 2
H43D H 0.5085 0.5846 0.1354 0.087 Uiso 0.438(12) 1 calc PR B 2
C44C C 0.5266(6) 0.6379(9) 0.0933(13) 0.065(7) Uani 0.438(12) 1 d PDU B 2
H44C H 0.5175 0.6635 0.1114 0.078 Uiso 0.438(12) 1 calc PR B 2
H44D H 0.5148 0.6537 0.0714 0.078 Uiso 0.438(12) 1 calc PR B 2
C45A C 0.6110(12) 0.6346(7) 0.0304(4) 0.065(6) Uani 0.525(12) 1 d PDU B 1
H45A H 0.5776 0.6534 0.0255 0.078 Uiso 0.525(12) 1 calc PR B 1
H45B H 0.6335 0.6571 0.0258 0.078 Uiso 0.525(12) 1 calc PR B 1
C46A C 0.6405(7) 0.5885(6) 0.0034(6) 0.061(4) Uani 0.525(12) 1 d PDU B 1
H46A H 0.6760 0.5723 0.0058 0.073 Uiso 0.525(12) 1 calc PR B 1
H46B H 0.6440 0.5999 -0.0232 0.073 Uiso 0.525(12) 1 calc PR B 1
S44A S 0.6014(2) 0.5472(2) 0.01819(16) 0.060(2) Uani 0.525(12) 1 d PDU B 1
C47A C 0.6406(9) 0.4926(6) -0.0045(6) 0.080(5) Uani 0.525(12) 1 d PDU B 1
H47A H 0.6437 0.4972 -0.0316 0.096 Uiso 0.525(12) 1 calc PR B 1
H47B H 0.6763 0.4843 -0.0019 0.096 Uiso 0.525(12) 1 calc PR B 1
C48A C 0.614(2) 0.4486(12) 0.0145(5) 0.091(7) Uani 0.525(12) 1 d PDU B 1
H48A H 0.6376 0.4166 0.0046 0.110 Uiso 0.525(12) 1 calc PR B 1
H48B H 0.5805 0.4544 0.0085 0.110 Uiso 0.525(12) 1 calc PR B 1
C45C C 0.6178(14) 0.6261(8) 0.0286(4) 0.068(7) Uani 0.475(12) 1 d PDU B 2
H45C H 0.6040 0.6623 0.0249 0.081 Uiso 0.475(12) 1 calc PR B 2
H45D H 0.6566 0.6176 0.0188 0.081 Uiso 0.475(12) 1 calc PR B 2
C46C C 0.5965(11) 0.5987(6) 0.0049(8) 0.081(6) Uani 0.475(12) 1 d PDU B 2
H46C H 0.6048 0.6107 -0.0218 0.097 Uiso 0.475(12) 1 calc PR B 2
H46D H 0.5580 0.6039 0.0156 0.097 Uiso 0.475(12) 1 calc PR B 2
S44C S 0.6305(3) 0.5363(2) 0.00969(17) 0.069(3) Uani 0.475(12) 1 d PDU B 2
C47C C 0.5898(11) 0.5092(10) -0.0026(8) 0.088(6) Uani 0.475(12) 1 d PDU B 2
H47C H 0.5520 0.5248 0.0095 0.105 Uiso 0.475(12) 1 calc PR B 2
H47D H 0.5970 0.5098 -0.0301 0.105 Uiso 0.475(12) 1 calc PR B 2
C48C C 0.609(2) 0.4542(12) 0.0149(5) 0.093(7) Uani 0.475(12) 1 d PDU B 2
H48C H 0.6469 0.4408 0.0015 0.112 Uiso 0.475(12) 1 calc PR B 2
H48D H 0.5902 0.4334 0.0093 0.112 Uiso 0.475(12) 1 calc PR B 2
S51A S 1.11627(11) 0.55303(10) 0.09158(9) 0.0624(7) Uani 1 1 d U . .
S52A S 1.06662(13) 0.64740(11) 0.04512(9) 0.0698(8) Uani 1 1 d U . .
S53A S 0.95968(12) 0.68182(9) 0.10960(9) 0.0612(7) Uani 1 1 d U . .
S54A S 1.06171(14) 0.65130(11) 0.13195(10) 0.0727(9) Uani 1 1 d U . .
C51A C 1.1546(5) 0.5772(5) 0.0484(4) 0.088(3) Uani 1 1 d U . .
H51G H 1.1913 0.5694 0.0488 0.105 Uiso 1 1 calc R . .
H51H H 1.1548 0.5605 0.0271 0.105 Uiso 1 1 calc R . .
C52A C 1.1332(5) 0.6345(5) 0.0418(4) 0.089(4) Uani 1 1 d U . .
H52A H 1.1531 0.6455 0.0166 0.107 Uiso 1 1 calc R . .
H52B H 1.1372 0.6521 0.0609 0.107 Uiso 1 1 calc R . .
C53A C 1.0391(6) 0.7114(4) 0.0546(4) 0.093(4) Uani 1 1 d U . .
H53A H 1.0533 0.7199 0.0728 0.111 Uiso 1 1 calc R . .
H53B H 1.0477 0.7320 0.0311 0.111 Uiso 1 1 calc R . .
C54A C 0.9802(5) 0.7203(4) 0.0707(4) 0.075(3) Uani 1 1 d U . .
H54A H 0.9663 0.7161 0.0508 0.090 Uiso 1 1 calc R . .
H54B H 0.9644 0.7551 0.0780 0.090 Uiso 1 1 calc R . .
C55A C 0.9655(6) 0.7125(4) 0.1478(4) 0.079(3) Uani 1 1 d U . .
H55A H 0.9766 0.7428 0.1372 0.095 Uiso 1 1 calc R . .
H55B H 0.9306 0.7225 0.1669 0.095 Uiso 1 1 calc R . .
C56A C 1.0038(5) 0.6799(4) 0.1663(4) 0.079(3) Uani 1 1 d U . .
H56A H 0.9885 0.6544 0.1829 0.095 Uiso 1 1 calc R . .
H56B H 1.0119 0.6996 0.1820 0.095 Uiso 1 1 calc R . .
C57A C 1.0981(6) 0.6013(5) 0.1567(4) 0.085(4) Uani 1 1 d U . .
H57A H 1.1142 0.6143 0.1714 0.102 Uiso 1 1 calc R . .
H57B H 1.0746 0.5824 0.1741 0.102 Uiso 1 1 calc R . .
C58A C 1.1413(5) 0.5679(5) 0.1258(4) 0.082(3) Uani 1 1 d U . .
H58A H 1.1579 0.5368 0.1379 0.098 Uiso 1 1 calc R . .
H58B H 1.1688 0.5849 0.1126 0.098 Uiso 1 1 calc R . .
S61A S 0.61471(18) 0.68680(12) 0.37505(10) 0.0978(12) Uani 1 1 d DU C .
S63A S 0.62936(18) 0.55264(15) 0.46327(10) 0.1014(12) Uani 1 1 d DU C .
C61A C 0.5457(8) 0.7116(14) 0.3954(9) 0.112(7) Uani 0.448(18) 1 d PDU C 1
H61G H 0.5371 0.7478 0.3904 0.134 Uiso 0.448(18) 1 calc PR C 1
H61H H 0.5276 0.6987 0.3820 0.134 Uiso 0.448(18) 1 calc PR C 1
C62A C 0.5214(14) 0.7007(8) 0.4396(7) 0.113(8) Uani 0.448(18) 1 d PDU C 1
H62A H 0.5258 0.7248 0.4538 0.136 Uiso 0.448(18) 1 calc PR C 1
H62B H 0.4833 0.7044 0.4457 0.136 Uiso 0.448(18) 1 calc PR C 1
S62A S 0.5491(3) 0.6482(4) 0.4510(2) 0.098(4) Uani 0.448(18) 1 d PDU C 1
C63A C 0.5247(14) 0.6253(11) 0.4879(6) 0.113(9) Uani 0.448(18) 1 d PDU C 1
H63A H 0.4887 0.6251 0.4899 0.136 Uiso 0.448(18) 1 calc PR C 1
H63B H 0.5228 0.6442 0.5086 0.136 Uiso 0.448(18) 1 calc PR C 1
C64A C 0.5610(9) 0.5697(13) 0.4906(12) 0.123(9) Uani 0.448(18) 1 d PDU C 1
H64A H 0.5441 0.5478 0.4840 0.148 Uiso 0.448(18) 1 calc PR C 1
H64B H 0.5594 0.5617 0.5173 0.148 Uiso 0.448(18) 1 calc PR C 1
C61C C 0.5483(8) 0.7228(11) 0.3893(10) 0.121(8) Uani 0.552(18) 1 d PDU C 2
H61I H 0.5450 0.7534 0.4005 0.145 Uiso 0.552(18) 1 calc PR C 2
H61J H 0.5341 0.7318 0.3677 0.145 Uiso 0.552(18) 1 calc PR C 2
C62C C 0.5179(12) 0.6880(9) 0.4198(9) 0.136(9) Uani 0.552(18) 1 d PDU C 2
H62C H 0.4993 0.7084 0.4420 0.164 Uiso 0.552(18) 1 calc PR C 2
H62D H 0.4901 0.6862 0.4098 0.164 Uiso 0.552(18) 1 calc PR C 2
S62C S 0.5357(3) 0.6372(3) 0.4362(2) 0.105(3) Uani 0.552(18) 1 d PDU C 2
C63C C 0.5277(12) 0.6010(10) 0.4693(7) 0.133(9) Uani 0.552(18) 1 d PDU C 2
H63C H 0.5042 0.5847 0.4643 0.160 Uiso 0.552(18) 1 calc PR C 2
H63D H 0.5048 0.6229 0.4900 0.160 Uiso 0.552(18) 1 calc PR C 2
C64C C 0.5620(7) 0.5570(13) 0.4903(9) 0.123(10) Uani 0.552(18) 1 d PDU C 2
H64C H 0.5536 0.5256 0.4906 0.148 Uiso 0.552(18) 1 calc PR C 2
H64D H 0.5552 0.5649 0.5165 0.148 Uiso 0.552(18) 1 calc PR C 2
C65A C 0.6498(11) 0.5809(9) 0.4957(6) 0.104(7) Uani 0.570(13) 1 d PDU C 1
H65A H 0.6292 0.5733 0.5217 0.125 Uiso 0.570(13) 1 calc PR C 1
H65B H 0.6871 0.5632 0.4931 0.125 Uiso 0.570(13) 1 calc PR C 1
C66A C 0.6455(12) 0.6344(9) 0.4927(5) 0.106(7) Uani 0.570(13) 1 d PDU C 1
H66A H 0.6675 0.6414 0.5060 0.127 Uiso 0.570(13) 1 calc PR C 1
H66B H 0.6086 0.6536 0.5036 0.127 Uiso 0.570(13) 1 calc PR C 1
S64A S 0.6691(3) 0.6501(2) 0.44185(19) 0.097(3) Uani 0.570(13) 1 d PDU C 1
C67A C 0.6376(12) 0.7163(7) 0.4361(7) 0.101(6) Uani 0.570(13) 1 d PDU C 1
H67A H 0.6015 0.7247 0.4538 0.121 Uiso 0.570(13) 1 calc PR C 1
H67B H 0.6577 0.7357 0.4420 0.121 Uiso 0.570(13) 1 calc PR C 1
C68A C 0.6355(12) 0.7289(9) 0.3971(7) 0.107(7) Uani 0.570(13) 1 d PDU C 1
H68A H 0.6709 0.7308 0.3810 0.128 Uiso 0.570(13) 1 calc PR C 1
H68B H 0.6112 0.7624 0.3965 0.128 Uiso 0.570(13) 1 calc PR C 1
C65C C 0.6656(13) 0.5691(12) 0.4914(8) 0.106(8) Uani 0.430(13) 1 d PDU C 2
H65C H 0.6439 0.5725 0.5180 0.127 Uiso 0.430(13) 1 calc PR C 2
H65D H 0.6988 0.5430 0.4902 0.127 Uiso 0.430(13) 1 calc PR C 2
C66C C 0.6767(13) 0.6167(10) 0.4748(10) 0.105(7) Uani 0.430(13) 1 d PDU C 2
H66C H 0.7129 0.6084 0.4572 0.126 Uiso 0.430(13) 1 calc PR C 2
H66D H 0.6776 0.6338 0.4955 0.126 Uiso 0.430(13) 1 calc PR C 2
S64C S 0.6357(4) 0.6626(3) 0.4497(2) 0.090(4) Uani 0.430(13) 1 d PDU C 2
C67C C 0.6827(13) 0.6902(13) 0.4133(8) 0.110(6) Uani 0.430(13) 1 d PDU C 2
H67C H 0.6975 0.7096 0.4245 0.132 Uiso 0.430(13) 1 calc PR C 2
H67D H 0.7118 0.6646 0.3980 0.132 Uiso 0.430(13) 1 calc PR C 2
C68C C 0.6500(14) 0.7225(12) 0.3906(11) 0.107(8) Uani 0.430(13) 1 d PDU C 2
H68C H 0.6726 0.7367 0.3683 0.129 Uiso 0.430(13) 1 calc PR C 2
H68D H 0.6240 0.7501 0.4057 0.129 Uiso 0.430(13) 1 calc PR C 2
N101 N 1.0174(3) 0.1635(3) 0.1048(2) 0.0525(19) Uani 1 1 d U A .
C102 C 1.0435(5) 0.1658(5) 0.1274(3) 0.078(3) Uani 1 1 d U . .
H10A H 1.0794 0.1656 0.1170 0.093 Uiso 1 1 calc R A .
C103 C 1.0199(5) 0.1685(5) 0.1666(3) 0.074(3) Uani 1 1 d U A .
H10B H 1.0403 0.1699 0.1820 0.089 Uiso 1 1 calc R . .
C104 C 0.9697(4) 0.1693(4) 0.1825(3) 0.054(2) Uani 1 1 d U . .
C105 C 0.9419(5) 0.1684(6) 0.1596(3) 0.084(4) Uani 1 1 d U A .
H10C H 0.9057 0.1700 0.1700 0.100 Uiso 1 1 calc R . .
C106 C 0.9654(5) 0.1650(5) 0.1212(3) 0.078(3) Uani 1 1 d U . .
H10D H 0.9450 0.1638 0.1058 0.094 Uiso 1 1 calc R A .
N107 N 1.0298(4) 0.2199(3) 0.3440(3) 0.071(2) Uani 1 1 d U . .
C108 C 0.9931(6) 0.1983(5) 0.3597(4) 0.087(4) Uani 1 1 d U . .
H10E H 0.9842 0.1912 0.3861 0.105 Uiso 1 1 calc R . .
C109 C 0.9661(6) 0.1848(5) 0.3395(3) 0.084(3) Uani 1 1 d U . .
H10F H 0.9387 0.1697 0.3524 0.101 Uiso 1 1 calc R . .
C110 C 0.9781(5) 0.1929(4) 0.3028(3) 0.062(2) Uani 1 1 d U . .
C111 C 1.0197(5) 0.2138(4) 0.2846(3) 0.063(3) Uani 1 1 d U . .
H11A H 1.0307 0.2190 0.2580 0.075 Uiso 1 1 calc R . .
C112 C 1.0440(5) 0.2264(4) 0.3061(3) 0.069(3) Uani 1 1 d U . .
H11B H 1.0723 0.2404 0.2938 0.083 Uiso 1 1 calc R . .
N113 N 0.7137(4) 0.1700(3) 0.3198(2) 0.058(2) Uani 1 1 d U . .
C114 C 0.7344(4) 0.1850(4) 0.2843(3) 0.057(2) Uani 1 1 d U . .
H11C H 0.7126 0.1960 0.2685 0.069 Uiso 1 1 calc R . .
C115 C 0.7865(4) 0.1853(4) 0.2700(3) 0.059(2) Uani 1 1 d U . .
H11D H 0.7996 0.1957 0.2444 0.070 Uiso 1 1 calc R . .
C116 C 0.8202(5) 0.1707(4) 0.2917(3) 0.056(2) Uani 1 1 d U . .
C117 C 0.7987(5) 0.1564(4) 0.3283(3) 0.060(2) Uani 1 1 d U . .
H11E H 0.8198 0.1460 0.3447 0.072 Uiso 1 1 calc R . .
C118 C 0.7481(5) 0.1571(4) 0.3410(3) 0.064(3) Uani 1 1 d U . .
H11F H 0.7346 0.1481 0.3668 0.077 Uiso 1 1 calc R . .
C119 C 0.9444(4) 0.1727(4) 0.2237(3) 0.055(2) Uani 1 1 d U A .
N120 N 0.9736(4) 0.1802(3) 0.2424(2) 0.060(2) Uani 1 1 d U . .
C121 C 0.9494(5) 0.1812(4) 0.2807(3) 0.061(2) Uani 1 1 d U A .
N122 N 0.9019(4) 0.1766(3) 0.2975(2) 0.057(2) Uani 1 1 d U . .
C123 C 0.8751(4) 0.1712(3) 0.2753(3) 0.054(2) Uani 1 1 d U A .
N124 N 0.8961(4) 0.1684(3) 0.2379(2) 0.0542(19) Uani 1 1 d U . .
N201 N 1.0102(3) 0.2399(3) 0.0441(2) 0.0461(18) Uani 1 1 d U A .
C202 C 0.9589(4) 0.2562(4) 0.0480(3) 0.060(3) Uani 1 1 d U . .
H20A H 0.9400 0.2325 0.0514 0.072 Uiso 1 1 calc R A .
C203 C 0.9322(4) 0.3048(4) 0.0473(4) 0.073(3) Uani 1 1 d U A .
H20B H 0.8955 0.3142 0.0509 0.087 Uiso 1 1 calc R . .
C204 C 0.9581(4) 0.3407(3) 0.0414(3) 0.054(2) Uani 1 1 d U . .
C205 C 1.0115(4) 0.3238(4) 0.0358(3) 0.060(3) Uani 1 1 d U A .
H20C H 1.0321 0.3464 0.0308 0.071 Uiso 1 1 calc R . .
C206 C 1.0343(4) 0.2745(4) 0.0376(3) 0.061(3) Uani 1 1 d U . .
H20D H 1.0711 0.2641 0.0338 0.074 Uiso 1 1 calc R A .
N207 N 0.6918(3) 0.5023(3) 0.0631(2) 0.0499(19) Uani 1 1 d U B .
C208 C 0.7184(4) 0.5329(4) 0.0631(3) 0.057(3) Uani 1 1 d U . .
H20E H 0.6995 0.5667 0.0666 0.069 Uiso 1 1 calc R B .
C209 C 0.7709(4) 0.5202(3) 0.0583(3) 0.050(2) Uani 1 1 d U B .
H20F H 0.7877 0.5445 0.0586 0.060 Uiso 1 1 calc R . .
C210 C 0.7990(4) 0.4718(3) 0.0531(3) 0.054(2) Uani 1 1 d U . .
C211 C 0.7718(4) 0.4400(4) 0.0505(4) 0.076(3) Uani 1 1 d U B .
H21A H 0.7900 0.4066 0.0448 0.091 Uiso 1 1 calc R . .
C212 C 0.7201(4) 0.4559(4) 0.0559(4) 0.068(3) Uani 1 1 d U . .
H21B H 0.7025 0.4328 0.0546 0.081 Uiso 1 1 calc R B .
N213 N 1.0026(3) 0.5690(3) 0.0727(2) 0.0505(19) Uani 1 1 d U . .
C214 C 1.0311(4) 0.5253(3) 0.0590(3) 0.051(2) Uani 1 1 d U . .
H21C H 1.0678 0.5159 0.0555 0.061 Uiso 1 1 calc R . .
C215 C 1.0102(4) 0.4936(3) 0.0498(3) 0.052(2) Uani 1 1 d U . .
H21D H 1.0319 0.4621 0.0412 0.063 Uiso 1 1 calc R . .
C216 C 0.9568(4) 0.5072(3) 0.0529(3) 0.053(2) Uani 1 1 d U . .
C217 C 0.9293(5) 0.5541(4) 0.0625(3) 0.065(3) Uani 1 1 d U . .
H21E H 0.8938 0.5665 0.0622 0.078 Uiso 1 1 calc R . .
C218 C 0.9523(4) 0.5835(3) 0.0724(3) 0.055(3) Uani 1 1 d U . .
H21F H 0.9318 0.6160 0.0796 0.066 Uiso 1 1 calc R . .
C219 C 0.9310(4) 0.3943(3) 0.0410(3) 0.052(2) Uani 1 1 d U A .
N220 N 0.8817(3) 0.4070(3) 0.0421(3) 0.057(2) Uani 1 1 d U . .
C221 C 0.8560(4) 0.4557(3) 0.0479(3) 0.053(2) Uani 1 1 d U A .
N222 N 0.8796(3) 0.4893(3) 0.0499(2) 0.0516(19) Uani 1 1 d U . .
C223 C 0.9302(4) 0.4716(3) 0.0467(3) 0.053(2) Uani 1 1 d U A .
N224 N 0.9583(3) 0.4243(3) 0.0428(2) 0.053(2) Uani 1 1 d U . .
N301 N 0.6123(4) 0.5700(3) 0.3784(3) 0.076(3) Uani 1 1 d U C .
C302 C 0.6008(6) 0.5863(5) 0.3471(4) 0.089(4) Uani 1 1 d U . .
H30A H 0.5923 0.6210 0.3417 0.107 Uiso 1 1 calc R C .
C303 C 0.6000(6) 0.5574(4) 0.3213(3) 0.083(4) Uani 1 1 d U C .
H30B H 0.5931 0.5723 0.2986 0.100 Uiso 1 1 calc R . .
C304 C 0.6091(5) 0.5076(4) 0.3279(3) 0.077(3) Uani 1 1 d U . .
C305 C 0.6211(8) 0.4904(5) 0.3608(5) 0.129(6) Uani 1 1 d U C .
H30C H 0.6282 0.4559 0.3671 0.155 Uiso 1 1 calc R . .
C306 C 0.6233(8) 0.5212(5) 0.3850(5) 0.128(6) Uani 1 1 d U . .
H30D H 0.6329 0.5072 0.4069 0.154 Uiso 1 1 calc R C .
N307 N 0.6075(4) 0.5050(3) 0.1320(3) 0.065(2) Uani 1 1 d U B .
C308 C 0.6192(8) 0.4576(4) 0.1461(4) 0.126(6) Uani 1 1 d U . .
H30E H 0.6292 0.4328 0.1287 0.151 Uiso 1 1 calc R B .
C309 C 0.6184(8) 0.4420(5) 0.1800(4) 0.132(6) Uani 1 1 d U B .
H30F H 0.6243 0.4077 0.1868 0.159 Uiso 1 1 calc R . .
C310 C 0.6089(5) 0.4751(4) 0.2061(3) 0.071(3) Uani 1 1 d U . .
C311 C 0.5991(5) 0.5248(4) 0.1929(3) 0.068(3) Uani 1 1 d U B .
H31A H 0.5919 0.5501 0.2093 0.081 Uiso 1 1 calc R . .
C312 C 0.6000(5) 0.5364(4) 0.1567(3) 0.064(3) Uani 1 1 d U . .
H31B H 0.5947 0.5703 0.1485 0.077 Uiso 1 1 calc R B .
N313 N 0.6192(4) 0.2479(3) 0.3260(2) 0.065(2) Uani 1 1 d U . .
C314 C 0.6214(6) 0.2793(4) 0.3477(3) 0.079(3) Uani 1 1 d U . .
H31C H 0.6256 0.2676 0.3717 0.095 Uiso 1 1 calc R . .
C315 C 0.6180(6) 0.3270(4) 0.3369(3) 0.079(3) Uani 1 1 d U . .
H31D H 0.6197 0.3477 0.3538 0.094 Uiso 1 1 calc R . .
C316 C 0.6121(5) 0.3468(4) 0.3036(3) 0.073(3) Uani 1 1 d U . .
C317 C 0.6086(5) 0.3144(4) 0.2806(3) 0.074(3) Uani 1 1 d U . .
H31E H 0.6044 0.3261 0.2566 0.089 Uiso 1 1 calc R . .
C318 C 0.6111(5) 0.2667(4) 0.2922(3) 0.075(3) Uani 1 1 d U . .
H31F H 0.6071 0.2457 0.2766 0.089 Uiso 1 1 calc R . .
C319 C 0.6086(5) 0.4746(4) 0.3029(3) 0.073(3) Uani 1 1 d U B .
N320 N 0.6064(4) 0.4930(3) 0.2674(3) 0.071(2) Uani 1 1 d U . .
C321 C 0.6088(5) 0.4600(4) 0.2450(3) 0.067(3) Uani 1 1 d U B .
N322 N 0.6113(4) 0.4125(3) 0.2548(3) 0.075(3) Uani 1 1 d U . .
C323 C 0.6113(5) 0.3991(4) 0.2908(3) 0.077(3) Uani 1 1 d U B .
N324 N 0.6090(5) 0.4293(3) 0.3160(3) 0.083(3) Uani 1 1 d U . .
N401 N 0.7084(4) 0.5826(4) 0.3818(3) 0.080(3) Uani 1 1 d U C .
C402 C 0.7397(7) 0.5433(6) 0.3933(5) 0.141(7) Uani 1 1 d U . .
H40A H 0.7270 0.5297 0.4179 0.169 Uiso 1 1 calc R C .
C403 C 0.7901(7) 0.5202(6) 0.3718(5) 0.135(7) Uani 1 1 d U C .
H40B H 0.8112 0.4928 0.3825 0.163 Uiso 1 1 calc R . .
C404 C 0.8095(6) 0.5360(5) 0.3358(4) 0.083(4) Uani 1 1 d U . .
C405 C 0.7780(6) 0.5796(5) 0.3253(4) 0.106(5) Uani 1 1 d U C .
H40C H 0.7912 0.5948 0.3014 0.127 Uiso 1 1 calc R . .
C406 C 0.7307(6) 0.6011(5) 0.3465(4) 0.094(4) Uani 1 1 d U . .
H40D H 0.7110 0.6308 0.3371 0.113 Uiso 1 1 calc R C .
N407 N 1.0254(5) 0.3196(4) 0.3513(3) 0.083(3) Uani 1 1 d U . .
C408 C 1.0466(6) 0.3443(5) 0.3209(4) 0.087(4) Uani 1 1 d U . .
H40E H 1.0835 0.3330 0.3097 0.105 Uiso 1 1 calc R . .
C409 C 1.0196(6) 0.3851(5) 0.3042(4) 0.093(4) Uani 1 1 d U . .
H40F H 1.0377 0.4001 0.2817 0.112 Uiso 1 1 calc R . .
C410 C 0.9677(6) 0.4039(5) 0.3196(4) 0.088(4) Uani 1 1 d U . .
C411 C 0.9414(7) 0.3820(6) 0.3503(5) 0.120(6) Uani 1 1 d U . .
H41A H 0.9044 0.3939 0.3612 0.144 Uiso 1 1 calc R . .
C412 C 0.9736(7) 0.3376(6) 0.3665(5) 0.113(5) Uani 1 1 d U . .
H41B H 0.9565 0.3213 0.3887 0.136 Uiso 1 1 calc R . .
N413 N 0.9956(3) 0.5712(3) 0.1505(2) 0.0506(19) Uani 1 1 d U . .
C414 C 0.9481(5) 0.5903(4) 0.1715(3) 0.065(3) Uani 1 1 d U . .
H41C H 0.9287 0.6200 0.1619 0.078 Uiso 1 1 calc R . .
C415 C 0.9227(5) 0.5720(4) 0.2060(3) 0.069(3) Uani 1 1 d U . .
H41D H 0.8877 0.5881 0.2198 0.083 Uiso 1 1 calc R . .
C416 C 0.9523(5) 0.5282(4) 0.2194(3) 0.063(3) Uani 1 1 d U . .
C417 C 1.0015(5) 0.5055(4) 0.1979(3) 0.075(3) Uani 1 1 d U . .
H41E H 1.0212 0.4749 0.2062 0.089 Uiso 1 1 calc R . .
C418 C 1.0223(5) 0.5284(4) 0.1634(4) 0.075(3) Uani 1 1 d U . .
H41F H 1.0568 0.5130 0.1484 0.090 Uiso 1 1 calc R . .
C419 C 0.8633(6) 0.5125(5) 0.3126(4) 0.082(3) Uani 1 1 d U C .
N420 N 0.8898(5) 0.4714(4) 0.3269(3) 0.087(3) Uani 1 1 d U . .
C421 C 0.9368(6) 0.4503(5) 0.3049(4) 0.085(4) Uani 1 1 d U C .
N422 N 0.9585(4) 0.4664(3) 0.2702(3) 0.072(3) Uani 1 1 d U . .
C423 C 0.9284(5) 0.5073(4) 0.2582(3) 0.073(3) Uani 1 1 d U C .
N424 N 0.8807(4) 0.5322(4) 0.2779(3) 0.080(3) Uani 1 1 d U . .
Ru1B Ru -0.08460(3) 0.98461(3) 0.24252(3) 0.0540(2) Uani 1 1 d U . .
Ru2B Ru 0.20935(5) 0.99293(4) 0.44847(2) 0.0693(3) Uani 1 1 d U . .
Ru3B Ru 0.27307(3) 1.22998(3) 0.10858(2) 0.0477(2) Uani 1 1 d DU . .
Ru4B Ru 0.34465(3) 0.80401(3) -0.03976(2) 0.0524(2) Uani 1 1 d DU . .
Ru5B Ru 0.26530(4) 0.58003(3) 0.30471(3) 0.0650(3) Uani 1 1 d DU . .
Ru6B Ru 0.63722(3) 0.82627(3) 0.16535(3) 0.0535(2) Uani 1 1 d DU . .
S11B S -0.08829(12) 1.02973(11) 0.18535(9) 0.0647(8) Uani 1 1 d U . .
S12B S -0.13671(13) 0.94603(12) 0.22901(11) 0.0820(10) Uani 1 1 d U . .
S13B S -0.10262(13) 0.93815(13) 0.30027(10) 0.0749(8) Uani 1 1 d U . .
S14B S -0.15614(11) 1.04523(11) 0.27125(9) 0.0690(8) Uani 1 1 d U . .
C11B C -0.1155(5) 0.9948(5) 0.1631(4) 0.082(3) Uani 1 1 d U . .
H11K H -0.1524 1.0133 0.1651 0.099 Uiso 1 1 calc R . .
H11L H -0.0954 0.9926 0.1361 0.099 Uiso 1 1 calc R . .
C12B C -0.1139(5) 0.9436(5) 0.1805(4) 0.092(3) Uani 1 1 d U . .
H12E H -0.0775 0.9220 0.1727 0.111 Uiso 1 1 calc R . .
H12F H -0.1362 0.9296 0.1718 0.111 Uiso 1 1 calc R . .
C13B C -0.1166(6) 0.8854(5) 0.2498(5) 0.107(4) Uani 1 1 d U . .
H13E H -0.1369 0.8644 0.2464 0.128 Uiso 1 1 calc R . .
H13F H -0.0789 0.8702 0.2373 0.128 Uiso 1 1 calc R . .
C14B C -0.1254(6) 0.8889(5) 0.2901(5) 0.105(4) Uani 1 1 d U . .
H14E H -0.1069 0.8568 0.3000 0.126 Uiso 1 1 calc R . .
H14F H -0.1634 0.8948 0.3034 0.126 Uiso 1 1 calc R . .
C15B C -0.1632(5) 0.9785(6) 0.3276(4) 0.094(3) Uani 1 1 d U . .
H15C H -0.1836 0.9578 0.3461 0.113 Uiso 1 1 calc R . .
H15D H -0.1545 0.9994 0.3419 0.113 Uiso 1 1 calc R . .
C16B C -0.1979(5) 1.0117(5) 0.3057(4) 0.094(3) Uani 1 1 d U . .
H16C H -0.2285 1.0347 0.3223 0.112 Uiso 1 1 calc R . .
H16D H -0.2108 0.9920 0.2932 0.112 Uiso 1 1 calc R . .
C17B C -0.1853(5) 1.0688(5) 0.2338(4) 0.086(3) Uani 1 1 d U . .
H17C H -0.1977 1.0432 0.2272 0.103 Uiso 1 1 calc R . .
H17D H -0.2158 1.0979 0.2420 0.103 Uiso 1 1 calc R . .
C18B C -0.1464(5) 1.0825(4) 0.2021(4) 0.073(3) Uani 1 1 d U . .
H18C H -0.1352 1.1088 0.2089 0.088 Uiso 1 1 calc R . .
H18D H -0.1620 1.0961 0.1815 0.088 Uiso 1 1 calc R . .
S21B S 0.27297(16) 1.03610(13) 0.43609(10) 0.0840(10) Uani 1 1 d U . .
S22B S 0.15148(16) 1.05746(13) 0.48294(9) 0.0857(10) Uani 1 1 d U . .
S23B S 0.14448(18) 0.95016(14) 0.47794(9) 0.1003(12) Uani 1 1 d U . .
S24B S 0.2400(2) 0.95688(16) 0.49765(10) 0.1166(15) Uani 1 1 d U . .
C21B C 0.2338(7) 1.0927(6) 0.4619(5) 0.110(4) Uani 1 1 d U . .
H21I H 0.2580 1.1079 0.4672 0.131 Uiso 1 1 calc R . .
H21J H 0.2155 1.1166 0.4456 0.131 Uiso 1 1 calc R . .
C22B C 0.1941(7) 1.0841(6) 0.4980(5) 0.115(4) Uani 1 1 d U . .
H22C H 0.1737 1.1155 0.5106 0.138 Uiso 1 1 calc R . .
H22D H 0.2110 1.0607 0.5153 0.138 Uiso 1 1 calc R . .
C23B C 0.1169(7) 1.0299(6) 0.5239(4) 0.118(4) Uani 1 1 d U . .
H23C H 0.1407 1.0123 0.5390 0.142 Uiso 1 1 calc R . .
H23D H 0.0879 1.0555 0.5394 0.142 Uiso 1 1 calc R . .
C24B C 0.0953(7) 0.9944(6) 0.5129(4) 0.114(4) Uani 1 1 d U . .
H24C H 0.0665 1.0133 0.5024 0.136 Uiso 1 1 calc R . .
H24D H 0.0799 0.9754 0.5358 0.136 Uiso 1 1 calc R . .
C25B C 0.1735(8) 0.9044(6) 0.5097(5) 0.148(5) Uani 1 1 d U . .
H25C H 0.1556 0.9150 0.5358 0.177 Uiso 1 1 calc R . .
H25D H 0.1674 0.8724 0.5082 0.177 Uiso 1 1 calc R . .
C26B C 0.2283(8) 0.8978(6) 0.5014(5) 0.136(5) Uani 1 1 d U . .
H26C H 0.2475 0.8811 0.4774 0.164 Uiso 1 1 calc R . .
H26D H 0.2411 0.8768 0.5215 0.164 Uiso 1 1 calc R . .
C27B C 0.3087(7) 0.9500(6) 0.4778(4) 0.116(4) Uani 1 1 d U . .
H27C H 0.3270 0.9352 0.4969 0.140 Uiso 1 1 calc R . .
H27D H 0.3235 0.9282 0.4564 0.140 Uiso 1 1 calc R . .
C28B C 0.3155(7) 1.0018(6) 0.4646(4) 0.113(4) Uani 1 1 d U . .
H28C H 0.3526 0.9988 0.4496 0.135 Uiso 1 1 calc R . .
H28D H 0.3075 1.0207 0.4868 0.135 Uiso 1 1 calc R . .
S31B S 0.21867(11) 1.23646(10) 0.07061(8) 0.0596(7) Uani 1 1 d DU D .
S33B S 0.32701(11) 1.24556(9) 0.13951(8) 0.0555(6) Uani 1 1 d DU D .
C31B C 0.1632(9) 1.2922(9) 0.0832(10) 0.085(6) Uani 0.591(12) 1 d PDU D 1
H31I H 0.1522 1.3071 0.0608 0.102 Uiso 0.591(12) 1 calc PR D 1
H31J H 0.1330 1.2833 0.1025 0.102 Uiso 0.591(12) 1 calc PR D 1
C32B C 0.1800(10) 1.3289(8) 0.0985(7) 0.101(6) Uani 0.591(12) 1 d PDU D 1
H32C H 0.1482 1.3550 0.1107 0.122 Uiso 0.591(12) 1 calc PR D 1
H32D H 0.2023 1.3449 0.0772 0.122 Uiso 0.591(12) 1 calc PR D 1
S32B S 0.2149(2) 1.30255(18) 0.13149(16) 0.071(2) Uani 0.591(12) 1 d PDU D 1
C33B C 0.2534(8) 1.3402(7) 0.1348(7) 0.086(5) Uani 0.591(12) 1 d PDU D 1
H33C H 0.2735 1.3504 0.1094 0.104 Uiso 0.591(12) 1 calc PR D 1
H33D H 0.2307 1.3702 0.1485 0.104 Uiso 0.591(12) 1 calc PR D 1
C34B C 0.2904(10) 1.3085(6) 0.1561(8) 0.076(7) Uani 0.591(12) 1 d PDU D 1
H34C H 0.2697 1.3054 0.1828 0.091 Uiso 0.591(12) 1 calc PR D 1
H34D H 0.3163 1.3262 0.1550 0.091 Uiso 0.591(12) 1 calc PR D 1
C31D C 0.1658(12) 1.2922(11) 0.0889(11) 0.070(6) Uani 0.409(12) 1 d PDU D 2
H31K H 0.1692 1.3200 0.0700 0.083 Uiso 0.409(12) 1 calc PR D 2
H31L H 0.1315 1.2863 0.0927 0.083 Uiso 0.409(12) 1 calc PR D 2
C32D C 0.1668(7) 1.3070(8) 0.1258(8) 0.066(5) Uani 0.409(12) 1 d PDU D 2
H32E H 0.1602 1.2813 0.1461 0.079 Uiso 0.409(12) 1 calc PR D 2
H32F H 0.1403 1.3388 0.1336 0.079 Uiso 0.409(12) 1 calc PR D 2
S32D S 0.2326(3) 1.3125(2) 0.1145(2) 0.067(2) Uani 0.409(12) 1 d PDU D 2
C33D C 0.2313(11) 1.3178(9) 0.1616(6) 0.072(5) Uani 0.409(12) 1 d PDU D 2
H33E H 0.2127 1.3520 0.1695 0.086 Uiso 0.409(12) 1 calc PR D 2
H33F H 0.2128 1.2950 0.1792 0.086 Uiso 0.409(12) 1 calc PR D 2
C34D C 0.2880(11) 1.3045(9) 0.1619(10) 0.069(7) Uani 0.409(12) 1 d PDU D 2
H34E H 0.2887 1.3018 0.1882 0.083 Uiso 0.409(12) 1 calc PR D 2
H34F H 0.3040 1.3312 0.1484 0.083 Uiso 0.409(12) 1 calc PR D 2
S34B S 0.33177(15) 1.25082(14) 0.05462(10) 0.0617(13) Uani 0.822(10) 1 d PDU D 1
C35B C 0.3793(6) 1.2646(7) 0.1012(4) 0.068(5) Uani 0.822(10) 1 d PDU D 1
H35C H 0.3919 1.2873 0.1111 0.082 Uiso 0.822(10) 1 calc PR D 1
H35D H 0.4091 1.2350 0.0930 0.082 Uiso 0.822(10) 1 calc PR D 1
C36B C 0.3626(6) 1.2901(5) 0.0672(4) 0.072(3) Uani 0.822(10) 1 d PDU D 1
H36C H 0.3936 1.2942 0.0461 0.087 Uiso 0.822(10) 1 calc PR D 1
H36D H 0.3377 1.3230 0.0734 0.087 Uiso 0.822(10) 1 calc PR D 1
C37B C 0.2931(6) 1.2880(5) 0.0251(4) 0.076(4) Uani 0.822(10) 1 d PDU D 1
H37C H 0.2723 1.3204 0.0358 0.091 Uiso 0.822(10) 1 calc PR D 1
H37D H 0.3159 1.2935 -0.0006 0.091 Uiso 0.822(10) 1 calc PR D 1
C38B C 0.2574(8) 1.2575(14) 0.0245(4) 0.072(4) Uani 0.822(10) 1 d PDU D 1
H38C H 0.2793 1.2280 0.0100 0.087 Uiso 0.822(10) 1 calc PR D 1
H38D H 0.2326 1.2773 0.0108 0.087 Uiso 0.822(10) 1 calc PR D 1
S34D S 0.3114(7) 1.2776(5) 0.0594(4) 0.065(4) Uani 0.178(10) 1 d PDU D 2
C35D C 0.382(2) 1.257(3) 0.0995(12) 0.060(8) Uani 0.178(10) 1 d PDU D 2
H35E H 0.3806 1.2919 0.1011 0.072 Uiso 0.178(10) 1 calc PR D 2
H35F H 0.4140 1.2369 0.1057 0.072 Uiso 0.178(10) 1 calc PR D 2
C36D C 0.3938(13) 1.251(2) 0.0579(16) 0.067(8) Uani 0.178(10) 1 d PDU D 2
H36E H 0.4100 1.2161 0.0509 0.080 Uiso 0.178(10) 1 calc PR D 2
H36F H 0.4154 1.2722 0.0415 0.080 Uiso 0.178(10) 1 calc PR D 2
C37D C 0.312(2) 1.246(2) 0.0212(12) 0.069(7) Uani 0.178(10) 1 d PDU D 2
H37E H 0.3320 1.2589 -0.0032 0.083 Uiso 0.178(10) 1 calc PR D 2
H37F H 0.3279 1.2102 0.0240 0.083 Uiso 0.178(10) 1 calc PR D 2
C38D C 0.255(3) 1.257(7) 0.0234(19) 0.080(8) Uani 0.178(10) 1 d PDU D 2
H38E H 0.2515 1.2388 0.0040 0.096 Uiso 0.178(10) 1 calc PR D 2
H38F H 0.2396 1.2926 0.0187 0.096 Uiso 0.178(10) 1 calc PR D 2
S41B S 0.41451(11) 0.73303(10) -0.03621(8) 0.0601(7) Uani 1 1 d DU E .
S43B S 0.28301(13) 0.86900(11) -0.06048(9) 0.0656(8) Uani 1 1 d DU E .
C41B C 0.3965(7) 0.6867(6) -0.0550(8) 0.073(4) Uani 0.778(10) 1 d PDU E 1
H41K H 0.4294 0.6623 -0.0679 0.087 Uiso 0.778(10) 1 calc PR E 1
H41L H 0.3768 0.6688 -0.0335 0.087 Uiso 0.778(10) 1 calc PR E 1
C42B C 0.3661(5) 0.7041(5) -0.0804(4) 0.069(4) Uani 0.778(10) 1 d PDU E 1
H42E H 0.3561 0.6767 -0.0868 0.083 Uiso 0.778(10) 1 calc PR E 1
H42F H 0.3865 0.7184 -0.1039 0.083 Uiso 0.778(10) 1 calc PR E 1
S42B S 0.3079(2) 0.7510(1) -0.0567(1) 0.062(1) Uani 0.778(10) 1 d PDU E 1
C43B C 0.2823(7) 0.7869(5) -0.0933(5) 0.078(4) Uani 0.778(10) 1 d PDU E 1
H43E H 0.3117 0.7894 -0.1162 0.094 Uiso 0.778(10) 1 calc PR E 1
H43F H 0.2600 0.7703 -0.0995 0.094 Uiso 0.778(10) 1 calc PR E 1
C44B C 0.2520(7) 0.8353(6) -0.0809(5) 0.076(6) Uani 0.778(10) 1 d PDU E 1
H44E H 0.2187 0.8324 -0.0618 0.091 Uiso 0.778(10) 1 calc PR E 1
H44F H 0.2427 0.8556 -0.1025 0.091 Uiso 0.778(10) 1 calc PR E 1
C41D C 0.407(2) 0.6808(18) -0.056(3) 0.071(7) Uani 0.222(10) 1 d PDU E 2
H41M H 0.4315 0.6751 -0.0819 0.085 Uiso 0.222(10) 1 calc PR E 2
H41N H 0.4138 0.6501 -0.0402 0.085 Uiso 0.222(10) 1 calc PR E 2
C42D C 0.3539(18) 0.6978(12) -0.0558(16) 0.070(7) Uani 0.222(10) 1 d PDU E 2
H42G H 0.3318 0.6974 -0.0292 0.085 Uiso 0.222(10) 1 calc PR E 2
H42H H 0.3475 0.6733 -0.0683 0.085 Uiso 0.222(10) 1 calc PR E 2
S42D S 0.3303(6) 0.7579(5) -0.0769(4) 0.078(4) Uani 0.222(10) 1 d PDU E 2
C43D C 0.2609(10) 0.7845(16) -0.0647(15) 0.070(7) Uani 0.222(10) 1 d PDU E 2
H43G H 0.2471 0.7684 -0.0792 0.083 Uiso 0.222(10) 1 calc PR E 2
H43H H 0.2458 0.7756 -0.0378 0.083 Uiso 0.222(10) 1 calc PR E 2
C44D C 0.2409(18) 0.8367(15) -0.0701(15) 0.067(8) Uani 0.222(10) 1 d PDU E 2
H44G H 0.2046 0.8479 -0.0530 0.080 Uiso 0.222(10) 1 calc PR E 2
H44H H 0.2399 0.8449 -0.0963 0.080 Uiso 0.222(10) 1 calc PR E 2
C45B C 0.3266(6) 0.8925(7) -0.1047(4) 0.071(4) Uani 0.677(11) 1 d PDU E 1
H45E H 0.3218 0.8816 -0.1267 0.085 Uiso 0.677(11) 1 calc PR E 1
H45F H 0.3156 0.9290 -0.1058 0.085 Uiso 0.677(11) 1 calc PR E 1
C46B C 0.3813(7) 0.8754(5) -0.1070(5) 0.070(4) Uani 0.677(11) 1 d PDU E 1
H46E H 0.3878 0.8908 -0.0878 0.084 Uiso 0.677(11) 1 calc PR E 1
H46F H 0.4029 0.8846 -0.1321 0.084 Uiso 0.677(11) 1 calc PR E 1
S44B S 0.3987(2) 0.8094(2) -0.0991(1) 0.060(2) Uani 0.68(1) 1 d PDU E 1
C47B C 0.4609(6) 0.7952(7) -0.0897(5) 0.074(4) Uani 0.677(11) 1 d PDU E 1
H47E H 0.4891 0.7975 -0.1134 0.089 Uiso 0.677(11) 1 calc PR E 1
H47F H 0.4591 0.8194 -0.0726 0.089 Uiso 0.677(11) 1 calc PR E 1
C48B C 0.4725(6) 0.7467(7) -0.0727(5) 0.076(7) Uani 0.677(11) 1 d PDU E 1
H48E H 0.5006 0.7428 -0.0612 0.091 Uiso 0.677(11) 1 calc PR E 1
H48F H 0.4859 0.7224 -0.0925 0.091 Uiso 0.677(11) 1 calc PR E 1
C45D C 0.3163(15) 0.8908(17) -0.1092(8) 0.099(13) Uani 0.323(11) 1 d PDU E 2
H45G H 0.2958 0.8901 -0.1259 0.119 Uiso 0.323(11) 1 calc PR E 2
H45H H 0.3161 0.9256 -0.1086 0.119 Uiso 0.323(11) 1 calc PR E 2
C46D C 0.3693(16) 0.8621(12) -0.1246(10) 0.095(9) Uani 0.323(11) 1 d PDU E 2
H46G H 0.3882 0.8832 -0.1438 0.114 Uiso 0.323(11) 1 calc PR E 2
H46H H 0.3686 0.8348 -0.1378 0.114 Uiso 0.323(11) 1 calc PR E 2
S44D S 0.4068(4) 0.8356(4) -0.0921(3) 0.079(3) Uani 0.323(11) 1 d PDU E 2
C47D C 0.4568(13) 0.7780(10) -0.1046(11) 0.084(9) Uani 0.323(11) 1 d PDU E 2
H47G H 0.4472 0.7634 -0.1227 0.101 Uiso 0.323(11) 1 calc PR E 2
H47H H 0.4897 0.7869 -0.1190 0.101 Uiso 0.323(11) 1 calc PR E 2
C48D C 0.4704(11) 0.7389(13) -0.0785(7) 0.069(9) Uani 0.323(11) 1 d PDU E 2
H48G H 0.4983 0.7442 -0.0703 0.083 Uiso 0.323(11) 1 calc PR E 2
H48H H 0.4850 0.7074 -0.0914 0.083 Uiso 0.323(11) 1 calc PR E 2
S51B S 0.19081(15) 0.60702(13) 0.35694(11) 0.0894(10) Uani 1 1 d DU F .
S53B S 0.33825(13) 0.53212(11) 0.26029(10) 0.0751(8) Uani 1 1 d DU F .
C51B C 0.1467(11) 0.5748(11) 0.3499(10) 0.111(8) Uani 0.485(13) 1 d PDU F 1
H51I H 0.1194 0.5715 0.3740 0.133 Uiso 0.485(13) 1 calc PR F 1
H51J H 0.1290 0.5942 0.3315 0.133 Uiso 0.485(13) 1 calc PR F 1
C52B C 0.1807(12) 0.5207(10) 0.3346(6) 0.101(7) Uani 0.485(13) 1 d PDU F 1
H52C H 0.1578 0.5009 0.3333 0.121 Uiso 0.485(13) 1 calc PR F 1
H52D H 0.2031 0.5023 0.3505 0.121 Uiso 0.485(13) 1 calc PR F 1
S52B S 0.2178(3) 0.5358(3) 0.2906(2) 0.091(3) Uani 0.485(13) 1 d PDU F 1
C53B C 0.2642(10) 0.4803(7) 0.2780(9) 0.099(7) Uani 0.485(13) 1 d PDU F 1
H53C H 0.2776 0.4646 0.2993 0.118 Uiso 0.485(13) 1 calc PR F 1
H53D H 0.2483 0.4577 0.2711 0.118 Uiso 0.485(13) 1 calc PR F 1
C54B C 0.3117(12) 0.4913(12) 0.2424(8) 0.091(7) Uani 0.485(13) 1 d PDU F 1
H54C H 0.2985 0.5081 0.2212 0.109 Uiso 0.485(13) 1 calc PR F 1
H54D H 0.3390 0.4603 0.2338 0.109 Uiso 0.485(13) 1 calc PR F 1
C51D C 0.1445(10) 0.5710(11) 0.3611(8) 0.099(7) Uani 0.515(13) 1 d PDU F 2
H51K H 0.1476 0.5435 0.3803 0.118 Uiso 0.515(13) 1 calc PR F 2
H51L H 0.1078 0.5922 0.3679 0.118 Uiso 0.515(13) 1 calc PR F 2
C52D C 0.1616(7) 0.5501(10) 0.3198(8) 0.099(6) Uani 0.515(13) 1 d PDU F 2
H52E H 0.1546 0.5779 0.3014 0.119 Uiso 0.515(13) 1 calc PR F 2
H52F H 0.1407 0.5275 0.3202 0.119 Uiso 0.515(13) 1 calc PR F 2
S52D S 0.2273(3) 0.5191(2) 0.3064(2) 0.086(3) Uani 0.515(13) 1 d PDU F 2
C53D C 0.2466(10) 0.5078(10) 0.2600(5) 0.093(5) Uani 0.515(13) 1 d PDU F 2
H53E H 0.2312 0.4828 0.2559 0.112 Uiso 0.515(13) 1 calc PR F 2
H53F H 0.2362 0.5384 0.2448 0.112 Uiso 0.515(13) 1 calc PR F 2
C54D C 0.3100(11) 0.4870(11) 0.2495(9) 0.087(7) Uani 0.515(13) 1 d PDU F 2
H54E H 0.3251 0.4806 0.2224 0.104 Uiso 0.515(13) 1 calc PR F 2
H54F H 0.3194 0.4555 0.2639 0.104 Uiso 0.515(13) 1 calc PR F 2
C55B C 0.3785(13) 0.4933(13) 0.2896(7) 0.101(9) Uani 0.560(14) 1 d PDU F 1
H55C H 0.3753 0.4592 0.2922 0.122 Uiso 0.560(14) 1 calc PR F 1
H55D H 0.4159 0.4921 0.2769 0.122 Uiso 0.560(14) 1 calc PR F 1
C56B C 0.3619(7) 0.5128(10) 0.3279(7) 0.097(6) Uani 0.560(14) 1 d PDU F 1
H56C H 0.3716 0.5439 0.3260 0.116 Uiso 0.560(14) 1 calc PR F 1
H56D H 0.3800 0.4885 0.3442 0.116 Uiso 0.560(14) 1 calc PR F 1
S54B S 0.2934(3) 0.5238(2) 0.34770(19) 0.093(3) Uani 0.560(14) 1 d PDU F 1
C57B C 0.2713(12) 0.5615(11) 0.3864(7) 0.122(7) Uani 0.560(14) 1 d PDU F 1
H57C H 0.2841 0.5433 0.4075 0.146 Uiso 0.560(14) 1 calc PR F 1
H57D H 0.2836 0.5917 0.3792 0.146 Uiso 0.560(14) 1 calc PR F 1
C58B C 0.2126(13) 0.5741(13) 0.3970(7) 0.111(8) Uani 0.560(14) 1 d PDU F 1
H58C H 0.1966 0.5951 0.4189 0.133 Uiso 0.560(14) 1 calc PR F 1
H58D H 0.2011 0.5435 0.4041 0.133 Uiso 0.560(14) 1 calc PR F 1
C55D C 0.3783(13) 0.4865(15) 0.2868(8) 0.093(8) Uani 0.440(14) 1 d PDU F 2
H55E H 0.3944 0.4553 0.2735 0.112 Uiso 0.440(14) 1 calc PR F 2
H55F H 0.4070 0.4991 0.2878 0.112 Uiso 0.440(14) 1 calc PR F 2
C56D C 0.3465(10) 0.4761(8) 0.3260(8) 0.083(6) Uani 0.440(14) 1 d PDU F 2
H56E H 0.3696 0.4555 0.3406 0.100 Uiso 0.440(14) 1 calc PR F 2
H56F H 0.3212 0.4584 0.3258 0.100 Uiso 0.440(14) 1 calc PR F 2
S54D S 0.3099(3) 0.5392(3) 0.3477(2) 0.081(3) Uani 0.440(14) 1 d PDU F 2
C57D C 0.2551(11) 0.5316(12) 0.3862(8) 0.109(9) Uani 0.440(14) 1 d PDU F 2
H57E H 0.2384 0.5097 0.3793 0.131 Uiso 0.440(14) 1 calc PR F 2
H57F H 0.2673 0.5155 0.4080 0.131 Uiso 0.440(14) 1 calc PR F 2
C58D C 0.2153(18) 0.5801(16) 0.3971(8) 0.110(9) Uani 0.440(14) 1 d PDU F 2
H58E H 0.2317 0.6026 0.4036 0.132 Uiso 0.440(14) 1 calc PR F 2
H58F H 0.1860 0.5752 0.4193 0.132 Uiso 0.440(14) 1 calc PR F 2
S61B S 0.63551(12) 0.89677(11) 0.19228(9) 0.0648(7) Uani 1 1 d DU G .
S63B S 0.66352(11) 0.74995(10) 0.13707(9) 0.0624(7) Uani 1 1 d DU G .
C61B C 0.6665(13) 0.8756(9) 0.2309(8) 0.082(6) Uani 0.538(12) 1 d PDU G 1
H61K H 0.6875 0.8979 0.2312 0.098 Uiso 0.538(12) 1 calc PR G 1
H61L H 0.6388 0.8770 0.2555 0.098 Uiso 0.538(12) 1 calc PR G 1
C62B C 0.7001(10) 0.8257(8) 0.2255(8) 0.091(6) Uani 0.538(12) 1 d PDU G 1
H62E H 0.7084 0.8125 0.2492 0.109 Uiso 0.538(12) 1 calc PR G 1
H62F H 0.7335 0.8269 0.2060 0.109 Uiso 0.538(12) 1 calc PR G 1
S62B S 0.6738(2) 0.7834(2) 0.21208(19) 0.076(2) Uani 0.538(12) 1 d PDU G 1
C63B C 0.7237(8) 0.7352(7) 0.1859(6) 0.082(5) Uani 0.538(12) 1 d PDU G 1
H63E H 0.7508 0.7490 0.1671 0.099 Uiso 0.538(12) 1 calc PR G 1
H63F H 0.7406 0.7113 0.2029 0.099 Uiso 0.538(12) 1 calc PR G 1
C64B C 0.7024(12) 0.7102(8) 0.1669(8) 0.074(5) Uani 0.538(12) 1 d PDU G 1
H64E H 0.6797 0.6920 0.1861 0.088 Uiso 0.538(12) 1 calc PR G 1
H64F H 0.7318 0.6854 0.1510 0.088 Uiso 0.538(12) 1 calc PR G 1
C61D C 0.6646(15) 0.8674(8) 0.2309(9) 0.070(6) Uani 0.462(12) 1 d PDU G 2
H61M H 0.6990 0.8744 0.2253 0.084 Uiso 0.462(12) 1 calc PR G 2
H61N H 0.6413 0.8831 0.2546 0.084 Uiso 0.462(12) 1 calc PR G 2
C62D C 0.6724(10) 0.8145(8) 0.2365(5) 0.073(5) Uani 0.462(12) 1 d PDU G 2
H62G H 0.6382 0.8075 0.2497 0.087 Uiso 0.462(12) 1 calc PR G 2
H62H H 0.6956 0.8008 0.2526 0.087 Uiso 0.462(12) 1 calc PR G 2
S62D S 0.7014(3) 0.7847(2) 0.1927(2) 0.067(2) Uani 0.462(12) 1 d PDU G 2
C63D C 0.6869(11) 0.7274(7) 0.2008(7) 0.073(5) Uani 0.462(12) 1 d PDU G 2
H63G H 0.7074 0.7053 0.2167 0.088 Uiso 0.462(12) 1 calc PR G 2
H63H H 0.6491 0.7324 0.2147 0.088 Uiso 0.462(12) 1 calc PR G 2
C64D C 0.6990(15) 0.7043(9) 0.1664(8) 0.072(7) Uani 0.462(12) 1 d PDU G 2
H64G H 0.6871 0.6739 0.1715 0.086 Uiso 0.462(12) 1 calc PR G 2
H64H H 0.7373 0.6954 0.1536 0.086 Uiso 0.462(12) 1 calc PR G 2
C65B C 0.7213(7) 0.7567(9) 0.0974(5) 0.078(7) Uani 0.582(14) 1 d PDU G 1
H65E H 0.7465 0.7235 0.0927 0.094 Uiso 0.582(14) 1 calc PR G 1
H65F H 0.7097 0.7680 0.0748 0.094 Uiso 0.582(14) 1 calc PR G 1
C66B C 0.7498(8) 0.7900(7) 0.1011(8) 0.101(7) Uani 0.582(14) 1 d PDU G 1
H66E H 0.7687 0.8012 0.0757 0.121 Uiso 0.582(14) 1 calc PR G 1
H66F H 0.7765 0.7714 0.1136 0.121 Uiso 0.582(14) 1 calc PR G 1
S64B S 0.7118(2) 0.8392(2) 0.1253(2) 0.090(3) Uani 0.582(14) 1 d PDU G 1
C67B C 0.7341(8) 0.8804(7) 0.1332(7) 0.083(5) Uani 0.582(14) 1 d PDU G 1
H67E H 0.7619 0.8650 0.1453 0.099 Uiso 0.582(14) 1 calc PR G 1
H67F H 0.7495 0.8973 0.1092 0.099 Uiso 0.582(14) 1 calc PR G 1
C68B C 0.6911(7) 0.9159(7) 0.1577(6) 0.073(6) Uani 0.582(14) 1 d PDU G 1
H68E H 0.6763 0.9429 0.1413 0.088 Uiso 0.582(14) 1 calc PR G 1
H68F H 0.7068 0.9306 0.1717 0.088 Uiso 0.582(14) 1 calc PR G 1
C65D C 0.7074(11) 0.7622(10) 0.0902(6) 0.075(9) Uani 0.418(14) 1 d PDU G 2
H65G H 0.7415 0.7365 0.0854 0.090 Uiso 0.418(14) 1 calc PR G 2
H65H H 0.6914 0.7613 0.0706 0.090 Uiso 0.418(14) 1 calc PR G 2
C66D C 0.7155(12) 0.8108(10) 0.0889(6) 0.075(6) Uani 0.418(14) 1 d PDU G 2
H66G H 0.7541 0.8028 0.0836 0.090 Uiso 0.418(14) 1 calc PR G 2
H66H H 0.7090 0.8262 0.0651 0.090 Uiso 0.418(14) 1 calc PR G 2
S64D S 0.6981(3) 0.8487(2) 0.11032(17) 0.054(2) Uani 0.418(14) 1 d PDU G 2
C67D C 0.6988(12) 0.9012(8) 0.1222(8) 0.078(6) Uani 0.418(14) 1 d PDU G 2
H67G H 0.7362 0.9009 0.1113 0.094 Uiso 0.418(14) 1 calc PR G 2
H67H H 0.6803 0.9258 0.1062 0.094 Uiso 0.418(14) 1 calc PR G 2
C68D C 0.6823(10) 0.9263(10) 0.1570(6) 0.070(7) Uani 0.418(14) 1 d PDU G 2
H68G H 0.6653 0.9618 0.1532 0.084 Uiso 0.418(14) 1 calc PR G 2
H68H H 0.7131 0.9231 0.1655 0.084 Uiso 0.418(14) 1 calc PR G 2
N501 N -0.0358(3) 1.0212(3) 0.2536(2) 0.0520(18) Uani 1 1 d U . .
C502 C -0.0375(4) 1.0288(4) 0.2888(3) 0.056(2) Uani 1 1 d U . .
H50A H -0.0643 1.0207 0.3097 0.067 Uiso 1 1 calc R . .
C503 C -0.0022(4) 1.0475(4) 0.2950(3) 0.057(3) Uani 1 1 d U . .
H50B H -0.0045 1.0521 0.3200 0.068 Uiso 1 1 calc R . .
C504 C 0.0371(4) 1.0600(4) 0.2654(3) 0.049(2) Uani 1 1 d U . .
C505 C 0.0370(4) 1.0542(4) 0.2300(3) 0.054(2) Uani 1 1 d U . .
H50C H 0.0624 1.0637 0.2087 0.065 Uiso 1 1 calc R . .
C506 C 0.0019(4) 1.0353(4) 0.2250(3) 0.053(2) Uani 1 1 d U . .
H50D H 0.0034 1.0316 0.2000 0.064 Uiso 1 1 calc R . .
N507 N 0.1806(4) 1.0247(3) 0.4028(2) 0.060(2) Uani 1 1 d U . .
C508 C 0.2151(5) 1.0364(4) 0.3689(3) 0.061(3) Uani 1 1 d U . .
H50E H 0.2509 1.0309 0.3672 0.073 Uiso 1 1 calc R . .
C509 C 0.1992(4) 1.0551(4) 0.3385(3) 0.059(3) Uani 1 1 d U . .
H50F H 0.2235 1.0642 0.3162 0.071 Uiso 1 1 calc R . .
C510 C 0.1460(4) 1.0616(4) 0.3394(3) 0.057(2) Uani 1 1 d U . .
C511 C 0.1123(4) 1.0495(4) 0.3733(3) 0.056(2) Uani 1 1 d U . .
H51A H 0.0766 1.0531 0.3757 0.067 Uiso 1 1 calc R . .
C512 C 0.1308(5) 1.0323(4) 0.4032(3) 0.065(3) Uani 1 1 d U . .
H51B H 0.1065 1.0252 0.4262 0.078 Uiso 1 1 calc R . .
N513 N 0.2269(3) 1.1970(3) 0.1565(2) 0.0482(17) Uani 1 1 d U D .
C514 C 0.1922(6) 1.1774(6) 0.1541(4) 0.100(5) Uani 1 1 d U . .
H51C H 0.1854 1.1808 0.1307 0.121 Uiso 1 1 calc R D .
C515 C 0.1646(6) 1.1519(6) 0.1832(4) 0.108(5) Uani 1 1 d U D .
H51D H 0.1402 1.1382 0.1789 0.130 Uiso 1 1 calc R . .
C516 C 0.1706(4) 1.1456(4) 0.2170(3) 0.051(2) Uani 1 1 d U . .
C517 C 0.2050(5) 1.1674(5) 0.2203(3) 0.085(4) Uani 1 1 d U D .
H51E H 0.2107 1.1661 0.2440 0.102 Uiso 1 1 calc R . .
C518 C 0.2323(5) 1.1919(5) 0.1896(3) 0.083(4) Uani 1 1 d U . .
H51F H 0.2569 1.2059 0.1931 0.100 Uiso 1 1 calc R D .
C519 C 0.0786(4) 1.0773(4) 0.2709(3) 0.048(2) Uani 1 1 d U D .
N520 N 0.0885(3) 1.0659(3) 0.3041(2) 0.0481(18) Uani 1 1 d U . .
C521 C 0.1294(4) 1.0782(4) 0.3060(3) 0.052(2) Uani 1 1 d U D .
N522 N 0.1565(3) 1.1059(3) 0.2794(2) 0.0489(18) Uani 1 1 d U . .
C523 C 0.1430(4) 1.1164(3) 0.2471(3) 0.047(2) Uani 1 1 d U D .
N524 N 0.1045(3) 1.1028(3) 0.2416(2) 0.0490(18) Uani 1 1 d U . .
N601 N -0.0125(3) 0.9308(3) 0.2182(3) 0.058(2) Uani 1 1 d U . .
C602 C 0.0107(4) 0.9253(4) 0.1825(3) 0.064(3) Uani 1 1 d U . .
H60A H -0.0061 0.9469 0.1658 0.077 Uiso 1 1 calc R . .
C603 C 0.0578(4) 0.8907(4) 0.1663(3) 0.063(3) Uani 1 1 d U . .
H60B H 0.0732 0.8892 0.1399 0.075 Uiso 1 1 calc R . .
C604 C 0.0810(4) 0.8587(4) 0.1910(3) 0.056(2) Uani 1 1 d U . .
C605 C 0.0590(4) 0.8645(4) 0.2296(3) 0.069(3) Uani 1 1 d U . .
H60C H 0.0758 0.8444 0.2469 0.083 Uiso 1 1 calc R . .
C606 C 0.0123(5) 0.8999(4) 0.2417(3) 0.072(3) Uani 1 1 d U . .
H60D H -0.0036 0.9032 0.2680 0.086 Uiso 1 1 calc R . .
N607 N 0.2945(3) 0.7949(3) 0.0151(2) 0.0463(16) Uani 1 1 d U E .
C608 C 0.3041(5) 0.7545(4) 0.0373(3) 0.072(3) Uani 1 1 d U . .
H60E H 0.3324 0.7270 0.0267 0.087 Uiso 1 1 calc R E .
C609 C 0.2752(5) 0.7498(4) 0.0751(3) 0.073(3) Uani 1 1 d U E .
H60F H 0.2840 0.7204 0.0899 0.087 Uiso 1 1 calc R . .
C610 C 0.2336(4) 0.7892(4) 0.0901(3) 0.052(2) Uani 1 1 d U . .
C611 C 0.2210(5) 0.8282(5) 0.0667(4) 0.096(5) Uani 1 1 d U E .
H61A H 0.1910 0.8550 0.0759 0.115 Uiso 1 1 calc R . .
C612 C 0.2510(5) 0.8298(5) 0.0296(4) 0.088(4) Uani 1 1 d U . .
H61B H 0.2400 0.8572 0.0136 0.106 Uiso 1 1 calc R E .
N613 N 0.2355(4) 0.6315(3) 0.2656(3) 0.069(2) Uani 1 1 d U F .
C614 C 0.1915(6) 0.6656(5) 0.2745(4) 0.103(5) Uani 1 1 d U . .
H61C H 0.1694 0.6651 0.2997 0.124 Uiso 1 1 calc R F .
C615 C 0.1742(6) 0.7032(5) 0.2494(4) 0.101(5) Uani 1 1 d U F .
H61D H 0.1395 0.7245 0.2572 0.122 Uiso 1 1 calc R . .
C616 C 0.2058(4) 0.7095(4) 0.2145(3) 0.064(3) Uani 1 1 d U . .
C617 C 0.2503(5) 0.6708(5) 0.2028(4) 0.088(4) Uani 1 1 d U F .
H61E H 0.2715 0.6697 0.1773 0.105 Uiso 1 1 calc R . .
C618 C 0.2638(5) 0.6330(5) 0.2294(4) 0.092(4) Uani 1 1 d U . .
H61F H 0.2950 0.6069 0.2210 0.110 Uiso 1 1 calc R F .
C619 C 0.1312(4) 0.8186(4) 0.1770(3) 0.056(2) Uani 1 1 d U E .
N620 N 0.1573(3) 0.8225(3) 0.1411(2) 0.056(2) Uani 1 1 d U . .
C621 C 0.2030(4) 0.7865(4) 0.1298(3) 0.053(2) Uani 1 1 d U E .
N622 N 0.2198(3) 0.7495(3) 0.1532(2) 0.0548(19) Uani 1 1 d U . .
C623 C 0.1901(4) 0.7492(4) 0.1884(3) 0.057(2) Uani 1 1 d U E .
N624 N 0.1445(3) 0.7841(3) 0.2019(3) 0.058(2) Uani 1 1 d U . .
N701 N 0.5838(3) 0.8649(3) 0.1353(2) 0.0439(16) Uani 1 1 d U G .
C702 C 0.5652(5) 0.8397(3) 0.1191(3) 0.061(3) Uani 1 1 d U . .
H70A H 0.5792 0.8048 0.1186 0.073 Uiso 1 1 calc R G .
C703 C 0.5244(5) 0.8631(4) 0.1021(3) 0.068(3) Uani 1 1 d U G .
H70B H 0.5125 0.8439 0.0900 0.082 Uiso 1 1 calc R . .
C704 C 0.5030(4) 0.9117(3) 0.1034(3) 0.043(2) Uani 1 1 d U . .
C705 C 0.5253(4) 0.9381(4) 0.1182(3) 0.060(3) Uani 1 1 d U G .
H70C H 0.5130 0.9732 0.1181 0.072 Uiso 1 1 calc R . .
C706 C 0.5655(4) 0.9134(4) 0.1331(3) 0.060(3) Uani 1 1 d U . .
H70D H 0.5810 0.9325 0.1424 0.072 Uiso 1 1 calc R G .
N707 N 0.3699(3) 0.8497(3) -0.0130(2) 0.0477(17) Uani 1 1 d U E .
C708 C 0.3536(4) 0.8986(4) -0.0141(3) 0.057(3) Uani 1 1 d U . .
H70E H 0.3326 0.9149 -0.0299 0.068 Uiso 1 1 calc R E .
C709 C 0.3656(4) 0.9267(3) 0.0063(3) 0.052(2) Uani 1 1 d U E .
H70F H 0.3528 0.9617 0.0045 0.062 Uiso 1 1 calc R . .
C710 C 0.3955(4) 0.9051(3) 0.0289(3) 0.042(2) Uani 1 1 d U . .
C711 C 0.4130(4) 0.8547(4) 0.0302(4) 0.065(3) Uani 1 1 d U E .
H71A H 0.4339 0.8378 0.0459 0.078 Uiso 1 1 calc R . .
C712 C 0.4000(4) 0.8283(4) 0.0082(3) 0.060(3) Uani 1 1 d U . .
H71B H 0.4135 0.7933 0.0086 0.072 Uiso 1 1 calc R E .
N713 N 0.3170(3) 1.1565(3) 0.0960(2) 0.0456(17) Uani 1 1 d U D .
C714 C 0.3476(5) 1.1297(4) 0.1169(4) 0.075(3) Uani 1 1 d U . .
H71C H 0.3509 1.1448 0.1365 0.090 Uiso 1 1 calc R D .
C715 C 0.3742(5) 1.0811(4) 0.1106(4) 0.070(3) Uani 1 1 d U D .
H71D H 0.3950 1.0635 0.1262 0.084 Uiso 1 1 calc R . .
C716 C 0.3719(4) 1.0571(3) 0.0831(3) 0.0418(19) Uani 1 1 d U . .
C717 C 0.3419(5) 1.0850(4) 0.0614(3) 0.070(3) Uani 1 1 d U D .
H71E H 0.3398 1.0710 0.0408 0.084 Uiso 1 1 calc R . .
C718 C 0.3148(5) 1.1334(4) 0.0692(3) 0.064(3) Uani 1 1 d U . .
H71F H 0.2930 1.1512 0.0543 0.077 Uiso 1 1 calc R D .
C719 C 0.4612(4) 0.9362(3) 0.0862(3) 0.0426(19) Uani 1 1 d U D .
N720 N 0.4496(3) 0.9095(2) 0.0657(2) 0.0416(17) Uani 1 1 d U . .
C721 C 0.4098(4) 0.9335(3) 0.0519(2) 0.0396(18) Uani 1 1 d U D .
N722 N 0.3841(3) 0.9814(3) 0.0565(2) 0.0438(17) Uani 1 1 d U . .
C723 C 0.3993(4) 1.0051(3) 0.0763(3) 0.0409(19) Uani 1 1 d U D .
N724 N 0.4380(3) 0.9850(3) 0.0920(2) 0.0419(17) Uani 1 1 d U . .
N801 N 0.5685(3) 0.8145(3) 0.2061(2) 0.0486(17) Uani 1 1 d U G .
C802 C 0.5326(5) 0.8498(5) 0.2249(3) 0.082(4) Uani 1 1 d U . .
H80A H 0.5396 0.8811 0.2210 0.098 Uiso 1 1 calc R G .
C803 C 0.4853(5) 0.8472(5) 0.2500(4) 0.089(4) Uani 1 1 d U G .
H80B H 0.4608 0.8755 0.2625 0.107 Uiso 1 1 calc R . .
C804 C 0.4742(4) 0.8021(4) 0.2567(3) 0.054(2) Uani 1 1 d U . .
C805 C 0.5103(4) 0.7630(4) 0.2366(3) 0.061(3) Uani 1 1 d U G .
H80C H 0.5040 0.7315 0.2394 0.073 Uiso 1 1 calc R . .
C806 C 0.5569(4) 0.7719(4) 0.2116(3) 0.065(3) Uani 1 1 d U . .
H80D H 0.5820 0.7451 0.1975 0.079 Uiso 1 1 calc R G .
N807 N 0.2594(4) 0.9361(3) 0.4107(2) 0.066(2) Uani 1 1 d U . .
C808 C 0.2421(5) 0.9008(5) 0.4048(3) 0.083(4) Uani 1 1 d U . .
H80E H 0.2079 0.8994 0.4200 0.099 Uiso 1 1 calc R . .
C809 C 0.2689(6) 0.8664(5) 0.3790(4) 0.091(4) Uani 1 1 d U . .
H80F H 0.2527 0.8433 0.3756 0.109 Uiso 1 1 calc R . .
C810 C 0.3182(5) 0.8646(4) 0.3582(3) 0.065(3) Uani 1 1 d U . .
C811 C 0.3381(5) 0.9022(4) 0.3639(3) 0.065(3) Uani 1 1 d U . .
H81A H 0.3725 0.9038 0.3494 0.078 Uiso 1 1 calc R . .
C812 C 0.3083(5) 0.9354(4) 0.3899(3) 0.063(2) Uani 1 1 d U . .
H81B H 0.3228 0.9597 0.3936 0.075 Uiso 1 1 calc R . .
N813 N 0.3002(4) 0.6350(3) 0.3071(3) 0.071(2) Uani 1 1 d U F .
C814 C 0.3514(5) 0.6333(4) 0.2893(3) 0.072(3) Uani 1 1 d U . .
H81C H 0.3742 0.6043 0.2770 0.086 Uiso 1 1 calc R F .
C815 C 0.3717(5) 0.6719(4) 0.2885(3) 0.067(3) Uani 1 1 d U F .
H81D H 0.4076 0.6691 0.2751 0.080 Uiso 1 1 calc R . .
C816 C 0.3423(5) 0.7128(4) 0.3058(3) 0.066(3) Uani 1 1 d U . .
C817 C 0.2901(6) 0.7152(5) 0.3209(6) 0.121(6) Uani 1 1 d U F .
H81E H 0.2664 0.7454 0.3308 0.146 Uiso 1 1 calc R . .
C818 C 0.2709(6) 0.6774(5) 0.3224(5) 0.116(5) Uani 1 1 d U . .
H81F H 0.2346 0.6810 0.3350 0.139 Uiso 1 1 calc R F .
C819 C 0.4241(4) 0.7962(4) 0.2837(3) 0.055(2) Uani 1 1 d U F .
N820 N 0.3973(4) 0.8324(3) 0.3071(2) 0.058(2) Uani 1 1 d U . .
C821 C 0.3515(5) 0.8259(4) 0.3306(3) 0.062(3) Uani 1 1 d U F .
N822 N 0.3322(4) 0.7886(3) 0.3317(2) 0.063(2) Uani 1 1 d U . .
C823 C 0.3626(5) 0.7554(4) 0.3064(3) 0.059(2) Uani 1 1 d U F .
N824 N 0.4078(3) 0.7578(3) 0.2817(2) 0.054(2) Uani 1 1 d U . .
N1N N 0.1042(6) 0.7421(5) 0.1366(4) 0.136(5) Uani 1 1 d DU . .
O1N O 0.0595(6) 0.7736(5) 0.1435(5) 0.176(6) Uani 1 1 d DU . .
O2N O 0.1354(6) 0.7375(6) 0.1025(4) 0.173(6) Uani 1 1 d DU . .
O3N O 0.1197(6) 0.7114(5) 0.1616(4) 0.164(5) Uani 1 1 d DU . .
N2N N 0.7441(6) 0.9429(5) 0.2501(5) 0.149(6) Uani 1 1 d DU . .
O4N O 0.7252(4) 0.9872(5) 0.2559(4) 0.157(5) Uani 1 1 d DU . .
O5N O 0.7512(6) 0.9122(6) 0.2780(5) 0.196(6) Uani 1 1 d DU . .
O6N O 0.7607(5) 0.9257(5) 0.2169(4) 0.156(5) Uani 1 1 d DU . .
N3N N 0.1451(4) 0.3156(4) 0.9641(3) 0.088(3) Uani 1 1 d DU . .
O7N O 0.1224(6) 0.2956(5) 0.9501(3) 0.148(5) Uani 1 1 d DU . .
O8N O 0.1707(5) 0.3451(4) 0.9426(4) 0.142(4) Uani 1 1 d DU . .
O9N O 0.1464(4) 0.3057(4) 0.9978(2) 0.095(3) Uani 1 1 d DU . .
N4N N 0.3003(5) 0.0941(4) 0.9755(3) 0.112(4) Uani 1 1 d DU . .
O10N O 0.2929(4) 0.1346(4) 0.9888(3) 0.125(4) Uani 1 1 d DU . .
O11N O 0.2630(5) 0.0838(4) 0.9681(3) 0.132(4) Uani 1 1 d DU . .
O12N O 0.3479(5) 0.0679(6) 0.9667(4) 0.201(7) Uani 1 1 d DU . .
N5N N 0.7576(6) 0.3256(6) 0.0186(5) 0.146(6) Uani 1 1 d DU . .
O13N O 0.7752(6) 0.3033(6) -0.0124(4) 0.172(5) Uani 1 1 d DU . .
O14N O 0.7143(5) 0.3592(4) 0.0213(6) 0.201(7) Uani 1 1 d DU . .
O15N O 0.7830(5) 0.3189(4) 0.0422(3) 0.122(4) Uani 1 1 d DU . .
N6N N 0.8636(7) 0.8149(8) 0.1506(4) 0.175(7) Uani 1 1 d DU . .
O16N O 0.8740(6) 0.8128(6) 0.1170(4) 0.182(6) Uani 1 1 d DU . .
O17N O 0.8266(5) 0.7941(7) 0.1701(5) 0.198(7) Uani 1 1 d DU . .
O18N O 0.8892(6) 0.8311(7) 0.1676(5) 0.209(7) Uani 1 1 d DU . .
N7N N 0.6910(8) 0.1943(5) 0.1935(5) 0.190(8) Uani 1 1 d DU . .
O19N O 0.7367(8) 0.1721(8) 0.1962(4) 0.263(10) Uani 1 1 d DU . .
O20N O 0.6647(8) 0.2360(6) 0.2101(4) 0.231(8) Uani 1 1 d DU . .
O21N O 0.6655(10) 0.1688(8) 0.1843(5) 0.306(12) Uani 1 1 d DU . .
N8N N 0.2072(7) 0.4501(6) 0.0360(6) 0.191(8) Uani 1 1 d DU . .
O22N O 0.1631(5) 0.4616(4) 0.0299(3) 0.137(4) Uani 1 1 d DU . .
O23N O 0.2381(8) 0.4043(5) 0.0273(6) 0.282(11) Uani 1 1 d DU . .
O24N O 0.2357(5) 0.4746(7) 0.0420(7) 0.278(12) Uani 1 1 d DU . .
N9N N 0.7683(7) 0.0247(7) 0.4166(5) 0.104(7) Uani 0.50 1 d PDU . .
O25N O 0.7720(7) 0.0684(7) 0.4073(4) 0.119(8) Uani 0.50 1 d PDU . .
O26N O 0.8122(7) -0.0086(8) 0.4146(4) 0.138(8) Uani 0.50 1 d PDU . .
O27N O 0.7276(8) 0.0070(8) 0.4342(5) 0.122(7) Uani 0.50 1 d PDU . .
N10N N 0.0301(8) 0.2814(10) 0.1593(5) 0.262(13) Uani 1 1 d DU . .
O28N O 0.0224(7) 0.2905(6) 0.1273(5) 0.207(7) Uani 1 1 d DU . .
O29N O 0.0772(8) 0.2551(7) 0.1620(8) 0.295(11) Uani 1 1 d DU . .
O30N O -0.0037(10) 0.2817(8) 0.1926(5) 0.308(12) Uani 1 1 d DU . .
N11N N 0.8047(7) 0.9797(8) 0.0873(6) 0.242(11) Uani 1 1 d DU . .
O31N O 0.8267(10) 0.9558(11) 0.1111(7) 0.360(16) Uani 1 1 d DU . .
O32N O 0.7545(7) 0.9839(9) 0.1027(6) 0.286(11) Uani 1 1 d DU . .
O33N O 0.8194(9) 0.9697(9) 0.0514(6) 0.287(10) Uani 1 1 d DU . .
N12N N 0.5107(11) 0.6158(11) -0.0306(8) 0.186(15) Uiso 0.50 1 d PDU H 1
O34N O 0.4769(7) 0.6003(7) -0.0039(5) 0.096(6) Uiso 0.50 1 d PDU H 1
O35N O 0.5236(15) 0.6527(13) -0.0224(11) 0.259(19) Uiso 0.50 1 d PDU H 1
O36N O 0.5507(12) 0.5911(13) -0.0564(9) 0.205(14) Uiso 0.50 1 d PDU H 1
O12W O 0.5757(19) 0.5838(17) -0.0872(13) 0.245(17) Uiso 0.50 1 d PU I 2
N13N N 0.1026(8) -0.0071(8) 0.1301(6) 0.237(12) Uani 1 1 d DU . .
O37N O 0.1235(7) -0.0040(6) 0.1543(4) 0.185(6) Uani 1 1 d DU . .
O38N O 0.1439(11) 0.9545(7) 0.0912(17) 0.58(4) Uani 1 1 d . . .
O39N O 0.0519(8) 0.0139(8) 0.1371(5) 0.279(12) Uani 1 1 d DU . .
N14N N -0.021(2) 0.0888(13) 0.4218(12) 0.174(14) Uiso 0.50 1 d PDU J 1
O40N O 0.0050(19) 0.0619(14) 0.4430(11) 0.237(18) Uiso 0.50 1 d PDU J 1
O41N O -0.0258(14) 0.0707(11) 0.3936(8) 0.180(12) Uiso 0.50 1 d PDU J 1
O42N O -0.0502(10) 0.1327(9) 0.4303(7) 0.138(9) Uiso 0.50 1 d PDU J 1
O4WN O -0.1240(15) 0.0519(15) 0.3881(11) 0.210(13) Uiso 0.50 1 d PU K 1
N14M N -0.0140(16) 0.0930(13) 0.4430(10) 0.185(15) Uiso 0.50 1 d PDU L 2
O40M O 0.0110(10) 0.0616(9) 0.4624(7) 0.128(8) Uiso 0.50 1 d PDU L 2
O41M O -0.013(3) 0.079(2) 0.4112(15) 0.32(2) Uiso 0.50 1 d PDU L 2
O42M O -0.0547(19) 0.1291(18) 0.4567(15) 0.35(3) Uiso 0.50 1 d PDU L 2
O4WM O -0.1103(15) 0.1023(15) 0.3873(11) 0.207(13) Uiso 0.50 1 d PU M 2
N15N N 0.5626(12) 0.7257(9) 0.3021(8) 0.204(13) Uani 0.50 1 d PDU . .
O43N O 0.5548(14) 0.6850(7) 0.3013(8) 0.223(15) Uani 0.50 1 d PDU . .
O44N O 0.5213(12) 0.7578(9) 0.3217(7) 0.219(13) Uani 0.50 1 d PDU . .
O45N O 0.6057(12) 0.7380(9) 0.2883(5) 0.227(15) Uani 0.50 1 d PDU . .
N16N N 0.4742(9) 0.5340(9) 0.2251(8) 0.163(13) Uani 0.50 1 d PDU . .
O46N O 0.4634(11) 0.5401(12) 0.1951(7) 0.239(16) Uani 0.50 1 d PDU . .
O47N O 0.4670(9) 0.5716(11) 0.2440(11) 0.271(18) Uani 0.50 1 d PDU . .
O48N O 0.4861(11) 0.4908(10) 0.2423(9) 0.213(13) Uani 0.50 1 d PDU . .
O100 O 0.3380(4) 0.9378(4) 0.1415(3) 0.099(3) Uiso 1 1 d . . .
O101 O 0.7449(4) 0.5289(4) 0.1544(3) 0.098(3) Uiso 1 1 d . . .
O102 O 0.5464(4) 0.7310(4) 0.1253(3) 0.111(3) Uiso 1 1 d . . .
O103 O 0.8385(4) 0.5446(4) 0.1548(3) 0.111(3) Uiso 1 1 d . . .
O104 O 0.2978(4) 0.8736(4) 0.1187(3) 0.113(3) Uiso 1 1 d . . .
O105 O 0.6883(4) 0.6151(4) 0.1267(3) 0.119(3) Uiso 1 1 d . . .
O106 O 0.2675(4) 0.0208(4) 0.1788(3) 0.109(3) Uiso 1 1 d . . .
O107 O 0.6960(4) 0.5531(4) 0.2287(3) 0.119(3) Uiso 1 1 d . . .
O108 O 0.4007(5) 0.8812(4) 0.1847(3) 0.124(4) Uiso 1 1 d . . .
O109 O 0.8300(5) 0.6441(4) 0.1299(3) 0.128(4) Uiso 1 1 d . . .
O110 O 0.8763(5) 0.4062(4) 0.1232(3) 0.127(4) Uiso 1 1 d . . .
O111 O 0.7912(4) 0.5652(4) 0.2300(3) 0.110(3) Uiso 1 1 d . . .
O112 O 0.1053(5) 0.3964(5) 0.0364(4) 0.136(4) Uiso 1 1 d . . .
O113 O 0.2228(4) 0.8542(4) 0.1843(3) 0.112(3) Uiso 1 1 d . . .
O114 O 0.3260(5) 0.8535(5) 0.2490(3) 0.131(4) Uiso 1 1 d . . .
O115 O 0.4439(4) 0.7934(4) 0.1504(3) 0.116(3) Uiso 1 1 d . . .
O116 O 0.7506(6) 0.3479(5) 0.1170(4) 0.156(5) Uiso 1 1 d . . .
O117 O 0.7680(5) 0.4284(4) 0.1440(3) 0.125(4) Uiso 1 1 d . . .
O118 O 0.1934(5) 0.9955(4) 0.2434(3) 0.123(4) Uiso 1 1 d . . .
O119 O 0.7978(5) 0.6555(4) 0.2473(3) 0.127(4) Uiso 1 1 d . . .
O120 O 0.2695(5) 0.0124(4) 0.0653(3) 0.128(4) Uiso 1 1 d . . .
O121 O 0.9272(5) 0.4597(4) 0.1459(3) 0.123(4) Uiso 1 1 d . . .
O122 O 0.9954(5) 0.9348(4) 0.0924(3) 0.124(4) Uiso 1 1 d . . .
O123 O 0.1434(5) 0.9396(5) 0.2174(3) 0.131(4) Uiso 1 1 d . . .
O124 O 0.2055(6) 0.0518(6) 0.1319(4) 0.173(5) Uiso 1 1 d . . .
O125 O 0.4280(5) 0.7257(4) 0.2081(3) 0.128(4) Uiso 1 1 d . . .
O126 O 0.8701(5) 0.1011(5) 0.1056(4) 0.133(4) Uiso 1 1 d . . .
O127 O 0.5899(5) 0.6561(5) 0.1740(4) 0.139(4) Uiso 1 1 d . . .
O128 O 0.2676(5) 0.7938(5) 0.2353(4) 0.136(4) Uiso 1 1 d . . .
O129 O 0.8556(5) 0.1948(5) 0.0908(4) 0.149(4) Uiso 1 1 d . . .
O130 O 0.9852(5) 0.8416(5) 0.1127(3) 0.131(4) Uiso 1 1 d . . .
O131 O 0.2564(6) 0.9357(5) 0.2886(4) 0.156(5) Uiso 1 1 d . . .
O132 O 0.9058(6) 0.4180(5) 0.2184(4) 0.156(5) Uiso 1 1 d . . .
O133 O 0.3732(5) 0.7833(5) 0.1189(4) 0.151(5) Uiso 1 1 d . . .
O134 O 0.7719(6) 0.0906(6) 0.1546(4) 0.171(5) Uiso 1 1 d . . .
O135 O 0.8211(7) 0.4676(6) 0.2652(5) 0.194(6) Uiso 1 1 d . . .
O136 O 0.8692(5) 0.2347(5) 0.0169(4) 0.151(5) Uiso 1 1 d . . .
O137 O 0.9398(9) 0.8875(9) 0.3894(7) 0.127(7) Uiso 0.50 1 d P . .
O138 O 0.6571(6) 0.3208(6) 0.1573(5) 0.179(6) Uiso 1 1 d . . .
O139 O 0.3701(7) 0.1790(6) 0.9714(5) 0.190(6) Uiso 1 1 d . . .
O140 O 0.7297(7) 0.4563(7) 0.2653(5) 0.193(6) Uiso 1 1 d . . .
O141 O 0.2136(11) 0.6451(10) 0.1183(8) 0.149(9) Uiso 0.50 1 d P . .
O142 O 0.8389(6) 0.6981(5) 0.1777(4) 0.160(5) Uiso 1 1 d . . .
O143 O 0.1016(7) 0.9007(7) 0.2882(5) 0.197(6) Uiso 1 1 d . . .
O144 O 1.0265(13) 0.4362(12) 0.3829(9) 0.184(12) Uiso 0.50 1 d P . .
O145 O 0.9135(6) 0.3061(6) 0.1424(4) 0.169(5) Uiso 1 1 d . . .
O146 O 0.4985(7) 0.6366(7) 0.1918(5) 0.094(5) Uiso 0.50 1 d P . .
O147 O 0.6159(5) 0.6353(5) 0.2383(4) 0.150(5) Uiso 1 1 d . . .
O148 O 0.4251(6) 0.7215(6) 0.0629(4) 0.171(5) Uiso 1 1 d . . .
O150 O 0.3461(7) 0.7234(6) 0.1877(5) 0.079(5) Uiso 0.50 1 d P . .
O151 O 0.7554(7) 0.3887(7) 0.2123(5) 0.084(5) Uiso 0.50 1 d P . .
O152 O 0.3260(8) 0.0483(8) 0.2110(6) 0.105(6) Uiso 0.50 1 d P . .
O153 O 0.7120(7) 0.6566(7) 0.0600(5) 0.192(7) Uiso 1 1 d . . .
O154 O 0.6684(10) 0.5954(9) 0.5864(7) 0.135(8) Uiso 0.50 1 d P . .
O155 O 0.8342(7) 0.2738(6) 0.1313(5) 0.189(6) Uiso 1 1 d . . .
O156 O 0.9805(9) 0.3352(9) 0.2392(7) 0.267(10) Uiso 1 1 d . . .
O157 O 0.6435(7) 0.1784(7) 0.4898(5) 0.094(5) Uiso 0.50 1 d P . .
O158 O 0.2316(7) 0.9371(6) 0.0795(5) 0.188(6) Uiso 1 1 d . . .
O159 O 0.5613(7) 0.3672(6) 0.1538(5) 0.188(6) Uiso 1 1 d . . .
O160 O 0.5811(8) 0.0194(8) 0.1545(6) 0.231(8) Uiso 1 1 d . . .
O161 O 0.3505(8) 0.8248(7) 0.4432(5) 0.217(7) Uiso 1 1 d . . .
O162 O 0.7285(8) 0.3961(7) 0.3295(6) 0.221(8) Uiso 1 1 d . . .
O163 O 0.7354(7) 0.0108(7) 0.1773(5) 0.209(7) Uiso 1 1 d . . .
O164 O 0.1025(8) 0.8093(7) 0.0552(5) 0.217(7) Uiso 1 1 d . . .
O165 O 0.3938(7) 0.6465(7) 0.0465(5) 0.205(7) Uiso 1 1 d . . .
O166 O 0.8176(7) 0.3992(7) 0.3254(5) 0.204(7) Uiso 1 1 d . . .
O167 O 0.0006(7) 0.6108(7) 0.2452(5) 0.201(7) Uiso 1 1 d . . .
O168 O 0.7022(7) 0.7072(6) 0.2927(5) 0.184(6) Uiso 1 1 d . . .
O169 O 0.0345(8) 0.3940(7) 0.1100(6) 0.222(8) Uiso 1 1 d . . .
O170 O 0.6181(8) 0.7319(7) 0.0611(5) 0.215(7) Uiso 1 1 d . . .
O171 O 0.0871(7) 0.9633(7) 0.3373(5) 0.200(7) Uiso 1 1 d . . .
O172 O 0.8554(8) 0.3544(8) 0.2088(6) 0.238(8) Uiso 1 1 d . . .
O174 O 0.1503(9) 0.5934(8) 0.2243(6) 0.246(9) Uiso 1 1 d . . .
O176 O 0.7075(7) 0.9511(7) 0.3591(5) 0.200(7) Uiso 1 1 d . . .
O177 O 0.3930(8) 0.6159(7) 0.1773(6) 0.216(7) Uiso 1 1 d . . .
O179 O 0.4224(9) 0.7292(8) 0.5049(6) 0.252(9) Uiso 1 1 d . . .
O180 O 0.9266(9) 0.9822(8) 0.0583(6) 0.251(9) Uiso 1 1 d . . .
O181 O 0.4828(8) 0.3241(8) 0.3399(6) 0.228(8) Uiso 1 1 d . . .
O182 O 0.3207(8) 0.9909(7) 0.2802(6) 0.219(7) Uiso 1 1 d . . .
O183 O 0.0452(9) 0.1503(9) 0.5453(7) 0.265(10) Uiso 1 1 d . . .
O184 O 0.5248(11) 0.9309(10) 0.2876(8) 0.152(9) Uiso 0.50 1 d P . .
O185 O 0.7259(10) 0.1955(9) 0.4317(7) 0.269(10) Uiso 1 1 d . . .
O186 O 0.6141(10) 0.9542(9) 0.4049(7) 0.276(10) Uiso 1 1 d . . .
O187 O 0.0240(7) 0.8555(7) 0.3274(5) 0.199(7) Uiso 1 1 d . . .
O190 O 0.2372(9) 0.5619(9) 0.1696(7) 0.261(10) Uiso 1 1 d . . .
O191 O 0.2114(9) 0.9582(8) 0.0163(6) 0.235(9) Uiso 1 1 d . . .
O193 O 0.4524(9) 0.1428(9) 0.0183(7) 0.266(10) Uiso 1 1 d . . .
O195 O 0.4384(8) 0.9518(8) 0.4952(6) 0.226(8) Uiso 1 1 d . . .
O196 O 0.5110(8) 0.0671(7) 0.3229(6) 0.220(7) Uiso 1 1 d . . .
O197 O 0.4956(10) 0.9794(9) 0.2238(7) 0.132(8) Uiso 0.50 1 d P . .
O198 O 0.4177(9) 0.7881(8) 0.3905(6) 0.248(9) Uiso 1 1 d . . .
O199 O 0.1830(10) 0.8131(9) 0.2994(7) 0.271(10) Uiso 1 1 d . . .
O200 O 0.4414(9) 0.0529(9) 0.9836(7) 0.264(10) Uiso 1 1 d . . .
O201 O 0.8997(9) 0.3169(9) 0.3062(6) 0.255(9) Uiso 1 1 d . . .
O202 O 0.8005(7) 0.8152(7) 0.2498(5) 0.203(7) Uiso 1 1 d . . .
O203 O 0.3563(10) 0.0253(9) 0.3255(7) 0.131(8) Uiso 0.50 1 d P . .
O204 O 0.6362(8) 0.8480(7) 0.3385(6) 0.216(7) Uiso 1 1 d . . .
O205 O 0.6260(9) 0.0348(8) 0.2046(6) 0.247(9) Uiso 1 1 d . . .
O206 O 0.5837(12) 0.9913(11) 0.2785(8) 0.163(10) Uiso 0.50 1 d P . .
O208 O 0.0281(10) 0.9693(10) 0.4104(7) 0.140(8) Uiso 0.50 1 d P . .
O209 O 0.7282(10) 0.3024(10) 0.2325(8) 0.131(8) Uiso 0.50 1 d P . .
O210 O 0.6148(10) 0.5309(10) 0.5837(7) 0.140(8) Uiso 0.50 1 d P . .
O211 O 0.8655(7) 0.2819(7) 0.2586(5) 0.197(6) Uiso 1 1 d . . .
O212 O 0.1772(11) 0.3101(11) 0.2444(8) 0.156(10) Uiso 0.50 1 d P . .
O213 O 0.1777(12) 0.2146(11) 0.4698(8) 0.166(10) Uiso 0.50 1 d P . .
O214 O 0.4111(10) 0.9775(10) 0.3784(7) 0.139(8) Uiso 0.50 1 d P . .
O215 O 0.5011(10) 0.9032(9) 0.5373(7) 0.130(8) Uiso 0.50 1 d P . .
O216 O 0.9555(12) 0.8144(11) 0.1894(8) 0.159(10) Uiso 0.50 1 d P . .
O217 O 0.0317(14) 0.8941(13) 0.4659(10) 0.191(12) Uiso 0.50 1 d P . .
O218 O 0.0604(14) 0.6566(13) 0.3229(10) 0.199(13) Uiso 0.50 1 d P . .
O219 O 0.4201(11) 0.9643(10) 0.2016(8) 0.144(9) Uiso 0.50 1 d P . .
O220 O 0.5778(13) 0.4388(12) 0.4523(9) 0.178(11) Uiso 0.50 1 d P . .
O221 O 0.8640(16) 0.2931(15) 0.3952(11) 0.219(15) Uiso 0.50 1 d P . .
O222 O 0.4472(11) 0.1284(10) 0.2834(8) 0.147(9) Uiso 0.50 1 d P . .
O223 O 0.2961(15) 1.1279(14) 0.3678(11) 0.209(14) Uiso 0.50 1 d P . .
O224 O 0.7509(9) 0.2982(8) 0.3008(7) 0.114(7) Uiso 0.50 1 d P . .
O225 O 0.0599(11) 0.6709(10) 0.2473(8) 0.147(9) Uiso 0.50 1 d P . .
O226 O 0.7410(13) 0.2782(13) 0.2079(10) 0.178(12) Uiso 0.50 1 d P . .
O227 O 0.2769(11) 0.2218(10) 0.2569(8) 0.154(9) Uiso 0.50 1 d P . .
O229 O 0.2367(13) 0.4743(12) 0.1579(9) 0.180(12) Uiso 0.50 1 d P . .
O230 O 0.3503(13) 0.5608(12) 0.1545(9) 0.174(11) Uiso 0.50 1 d P . .
O231 O 0.4705(10) 0.1885(10) 0.0385(7) 0.137(8) Uiso 0.50 1 d P . .
O232 O 0.3910(11) 0.9831(10) 0.9021(8) 0.143(9) Uiso 0.50 1 d P . .
O233 O 0.7433(13) 0.3096(12) 0.3343(10) 0.184(12) Uiso 0.50 1 d P . .
O234 O 0.9474(12) 0.9766(12) 0.3777(9) 0.174(11) Uiso 0.50 1 d P . .
O235 O 0.7484(10) 0.6451(9) 0.0433(7) 0.128(8) Uiso 0.50 1 d P . .
O236 O 0.3395(13) 0.9987(12) 0.9239(9) 0.174(11) Uiso 0.50 1 d P . .
O238 O 0.8397(12) 0.1806(11) 0.4101(9) 0.169(11) Uiso 0.50 1 d P . .
O239 O 0.4686(15) 0.5599(15) 0.3087(11) 0.219(15) Uiso 0.50 1 d P . .
O240 O 0.7571(16) 0.3200(15) 0.2553(12) 0.225(16) Uiso 0.50 1 d P . .
O241 O 0.7178(13) 0.2682(12) 0.3828(9) 0.175(11) Uiso 0.50 1 d P . .
O242 O 0.3923(14) 0.0398(13) 0.5227(10) 0.190(12) Uiso 0.50 1 d P . .
O243 O 0.5130(10) 0.0907(10) 0.0660(7) 0.139(8) Uiso 0.50 1 d P . .
O244 O 0.8383(11) 0.2555(10) 0.3599(7) 0.145(9) Uiso 0.50 1 d P . .
O245 O 0.5781(10) 0.4348(10) 0.5190(7) 0.143(9) Uiso 0.50 1 d P . .
O246 O 0.4752(15) 0.1445(15) 0.0636(11) 0.204(14) Uiso 0.50 1 d P . .
O247 O 0.9835(8) 0.8033(8) 0.2960(6) 0.236(8) Uiso 1 1 d . . .
O248 O 0.2842(17) 0.5484(16) 0.0811(12) 0.247(18) Uiso 0.50 1 d P . .
O249 O 0.1773(12) 0.9022(11) 0.3407(9) 0.168(11) Uiso 0.50 1 d P . .
O250 O 0.3873(7) 0.6733(7) 0.4696(5) 0.202(7) Uiso 1 1 d . . .
O251 O 0.1064(13) 0.4335(12) 0.1247(9) 0.182(12) Uiso 0.50 1 d P . .
O252 O 0.9013(13) 0.7523(12) 0.2496(9) 0.186(12) Uiso 0.50 1 d P . .
O253 O 0.4856(13) 0.0789(13) 0.1409(10) 0.191(13) Uiso 0.50 1 d P . .
O254 O 0.4829(11) 0.4006(10) 0.3160(8) 0.148(9) Uiso 0.50 1 d P . .
O255 O 0.7977(12) 0.2287(11) 0.1862(8) 0.166(10) Uiso 0.50 1 d P . .
O256 O 1.0818(14) 0.5192(13) 0.2481(10) 0.194(13) Uiso 0.50 1 d P . .
O257 O 0.4176(17) 0.0629(16) 0.2622(12) 0.234(16) Uiso 0.50 1 d P . .
O258 O 0.4897(13) 0.2828(12) 0.2624(9) 0.178(11) Uiso 0.50 1 d P . .
O259 O 0.4117(11) 0.2289(11) 0.2873(8) 0.154(9) Uiso 0.50 1 d P . .
O260 O 0.3768(12) 0.6024(11) 0.3769(8) 0.162(10) Uiso 0.50 1 d P . .
O262 O 0.5105(13) 0.7187(12) 0.0122(9) 0.169(11) Uiso 0.50 1 d P . .
O265 O 0.8392(17) 0.7609(16) 0.1103(12) 0.245(17) Uiso 0.50 1 d P . .
O266 O 0.4971(18) 0.4945(17) 0.5668(13) 0.255(18) Uiso 0.50 1 d P . .
O267 O 1.1094(14) 0.2879(13) 0.2318(10) 0.199(13) Uiso 0.50 1 d P . .
O269 O 0.3355(13) 0.1100(13) 0.4913(9) 0.187(12) Uiso 0.50 1 d P . .
O270 O 0.7215(13) 0.7822(12) 0.3182(9) 0.177(11) Uiso 0.50 1 d P . .
O271 O 0.4180(12) 0.6658(12) 0.5670(9) 0.172(11) Uiso 0.50 1 d P . .
O272 O 0.6237(10) 0.8505(10) 0.4194(7) 0.138(8) Uiso 0.50 1 d P . .
O273 O 0.438(2) 1.013(2) 0.1896(16) 0.31(2) Uiso 0.50 1 d P . .
O274 O 0.5139(16) 0.3151(15) 0.1494(11) 0.221(15) Uiso 0.50 1 d P . .
O275 O 0.7306(12) 0.4182(12) 0.2362(9) 0.162(10) Uiso 0.50 1 d P . .
O277 O 0.6331(12) 0.6169(11) 0.9017(9) 0.168(11) Uiso 0.50 1 d P . .
O278 O 0.7974(14) 0.3979(13) 0.4092(10) 0.195(13) Uiso 0.50 1 d P . .
O279 O 0.4063(15) 1.1943(14) 0.3965(10) 0.207(14) Uiso 0.50 1 d P . .
O280 O 0.3528(10) 0.1333(10) 0.2122(7) 0.142(9) Uiso 0.50 1 d P . .
O281 O 0.1478(16) 0.4499(15) 0.1545(12) 0.229(16) Uiso 0.50 1 d P . .
O282 O 0.9886(15) 0.5033(14) 0.3309(11) 0.211(14) Uiso 0.50 1 d P . .
O283 O 0.1476(11) 0.7512(10) 0.3528(8) 0.147(9) Uiso 0.50 1 d P . .
O285 O 0.6709(13) 0.6848(12) 0.2756(9) 0.174(11) Uiso 0.50 1 d P . .
O287 O 0.6346(18) 0.9386(17) 0.3179(13) 0.250(18) Uiso 0.50 1 d P . .
O288 O 0.2395(17) 0.9787(16) -0.0065(12) 0.225(17) Uiso 0.50 1 d P . .
O289 O 0.0981(9) 0.9098(8) 0.0544(6) 0.117(7) Uiso 0.50 1 d P . .
O290 O 0.5581(15) 0.8414(14) 0.3223(11) 0.208(14) Uiso 0.50 1 d P . .
O291 O 0.3917(13) 0.3687(13) 0.2642(10) 0.189(12) Uiso 0.50 1 d P . .
O292 O 0.4678(12) 0.2500(12) -0.0160(8) 0.163(10) Uiso 0.50 1 d P . .
O293 O 0.5007(13) 0.7837(12) 0.4689(9) 0.177(11) Uiso 0.50 1 d P . .
O294 O 0.2752(15) 0.8982(14) 0.2149(11) 0.217(15) Uiso 0.50 1 d P . .
O295 O 1.1777(17) 0.4106(16) 0.3142(12) 0.236(17) Uiso 0.50 1 d P . .
O296 O 0.4789(16) 0.4410(15) 0.1990(12) 0.227(16) Uiso 0.50 1 d P . .
O297 O 1.0747(14) 0.4745(13) 0.3164(10) 0.192(13) Uiso 0.50 1 d P . .
O298 O 0.5377(15) 0.8049(13) 0.4576(10) 0.193(13) Uiso 0.50 1 d P . .
O299 O 0.8874(11) 0.6573(11) 0.2728(8) 0.159(10) Uiso 0.50 1 d P . .
O300 O 0.4988(12) 0.0299(11) 0.0064(8) 0.165(10) Uiso 0.50 1 d P . .
O301 O 0.8760(15) 0.2100(14) 0.4477(11) 0.210(14) Uiso 0.50 1 d P . .
O302 O 0.5102(10) 0.6369(9) 0.2741(7) 0.133(8) Uiso 0.50 1 d P . .
O303 O 0.4422(10) 0.0028(9) 0.9659(7) 0.133(8) Uiso 0.50 1 d P . .
O304 O 0.0932(11) 0.4001(10) 0.1696(8) 0.146(9) Uiso 0.50 1 d P . .
O305 O 0.4214(13) 1.2833(12) 0.1676(9) 0.179(11) Uiso 0.50 1 d P . .
O306 O 0.5240(15) 0.1399(14) 0.2051(10) 0.206(14) Uiso 0.50 1 d P . .
O307 O 0.0104(11) 0.7660(10) 0.2286(8) 0.149(9) Uiso 0.50 1 d P . .

loop_
_atom_site_aniso_label
_atom_site_aniso_U_11
_atom_site_aniso_U_22
_atom_site_aniso_U_33
_atom_site_aniso_U_23
_atom_site_aniso_U_13
_atom_site_aniso_U_12
Ru1A 0.0433(4) 0.0338(4) 0.0515(5) -0.0036(3) -0.0087(4) -0.0098(3)
Ru2A 0.1230(9) 0.0516(6) 0.0774(7) 0.0081(5) -0.0546(7) -0.0212(6)
Ru3A 0.0730(6) 0.0472(5) 0.0473(5) -0.0060(4) 0.0027(4) -0.0218(4)
Ru4A 0.0502(5) 0.0348(4) 0.0691(6) 0.0011(4) -0.0181(4) -0.0091(4)
Ru5A 0.0578(5) 0.0331(4) 0.0681(5) 0.0033(4) -0.0299(4) -0.0173(4)
Ru6A 0.1243(10) 0.0586(6) 0.0504(6) -0.0149(5) -0.0026(6) -0.0101(6)
S11A 0.0444(14) 0.0450(13) 0.0576(15) -0.0004(11) -0.0153(12) -0.0071(11)
S13A 0.0625(17) 0.0448(14) 0.0828(19) -0.0109(13) -0.0248(15) -0.0186(13)
S14A 0.0528(16) 0.0599(16) 0.0559(16) -0.0022(13) -0.0159(13) -0.0045(13)
C11A 0.063(14) 0.042(10) 0.077(16) 0.007(10) -0.035(15) -0.021(9)
C12A 0.056(10) 0.040(8) 0.086(14) 0.005(11) -0.040(11) -0.014(9)
S12A 0.038(6) 0.026(4) 0.167(12) -0.003(5) -0.010(7) -0.017(4)
C13A 0.052(10) 0.043(10) 0.147(18) 0.005(12) -0.020(13) -0.030(7)
C14A 0.052(11) 0.042(9) 0.15(2) 0.017(12) -0.019(16) -0.033(9)
C11C 0.065(13) 0.062(10) 0.072(12) 0.004(9) -0.032(12) -0.004(7)
C12C 0.063(10) 0.046(8) 0.106(14) 0.018(9) -0.020(9) 0.011(7)
S12C 0.037(5) 0.048(4) 0.154(8) 0.034(4) -0.005(5) -0.012(3)
C13C 0.068(11) 0.051(10) 0.143(16) 0.022(10) -0.020(10) -0.019(8)
C14C 0.071(14) 0.044(9) 0.146(17) 0.013(10) -0.023(15) -0.025(10)
C15A 0.083(7) 0.100(9) 0.081(6) -0.013(6) -0.037(6) -0.031(7)
C16A 0.073(6) 0.090(8) 0.082(7) -0.036(7) -0.027(5) -0.008(6)
C17A 0.059(6) 0.074(7) 0.062(6) -0.011(6) -0.012(5) -0.005(5)
C18A 0.045(6) 0.064(6) 0.058(5) 0.005(5) -0.008(5) -0.010(5)
S21A 0.114(3) 0.065(2) 0.100(3) 0.0044(18) -0.060(2) -0.0268(19)
S22A 0.189(5) 0.104(3) 0.117(3) -0.016(3) -0.081(3) -0.047(3)
S23A 0.151(4) 0.077(2) 0.069(2) 0.0087(17) -0.044(2) -0.024(2)
S24A 0.177(4) 0.057(2) 0.097(3) 0.0120(18) -0.076(3) -0.015(2)
C21A 0.142(13) 0.090(9) 0.151(11) 0.008(8) -0.074(7) -0.062(9)
C22A 0.224(17) 0.108(13) 0.146(13) -0.022(8) -0.073(9) -0.075(11)
C23A 0.221(16) 0.118(14) 0.159(15) -0.055(11) -0.062(10) -0.057(9)
C24A 0.201(14) 0.097(10) 0.138(15) -0.035(10) -0.066(9) -0.033(10)
C25A 0.208(12) 0.088(8) 0.084(8) 0.030(7) -0.070(8) -0.040(10)
C26A 0.229(13) 0.095(11) 0.097(7) 0.022(9) -0.084(9) 0.006(11)
C27A 0.169(9) 0.073(9) 0.136(9) -0.007(8) -0.094(9) 0.003(10)
C28A 0.145(10) 0.064(6) 0.133(9) 0.001(8) -0.083(7) -0.011(8)
S31A 0.098(2) 0.0693(19) 0.0565(17) -0.0169(14) -0.0008(16) -0.0382(18)
S32A 0.073(2) 0.0462(15) 0.0747(19) -0.0066(14) 0.0070(16) -0.0215(14)
S33A 0.085(2) 0.0590(17) 0.0452(15) -0.0048(13) 0.0016(14) -0.0135(15)
S34A 0.077(2) 0.114(3) 0.069(2) -0.0127(19) 0.0066(17) -0.035(2)
C31A 0.113(10) 0.076(6) 0.089(7) -0.038(6) 0.006(7) -0.043(6)
C32A 0.094(10) 0.068(7) 0.102(7) -0.011(6) -0.002(7) -0.037(7)
C33A 0.097(9) 0.054(6) 0.078(6) 0.009(6) 0.010(7) -0.020(7)
C34A 0.089(8) 0.070(6) 0.055(6) 0.013(5) -0.004(6) -0.017(6)
C35A 0.087(7) 0.107(10) 0.073(8) -0.004(7) -0.004(6) -0.007(7)
C36A 0.098(9) 0.122(12) 0.108(10) -0.037(8) -0.027(8) -0.003(9)
C37A 0.094(8) 0.107(11) 0.087(8) -0.012(7) -0.006(7) -0.030(8)
C38A 0.111(7) 0.099(9) 0.073(7) -0.006(7) -0.018(7) -0.047(7)
S41A 0.0682(18) 0.0471(15) 0.086(2) -0.0062(14) -0.0159(16) -0.0209(14)
S43A 0.0573(16) 0.0343(12) 0.0715(17) 0.0040(12) -0.0246(14) -0.0038(11)
C41A 0.073(8) 0.062(9) 0.128(19) -0.005(12) -0.040(11) -0.025(10)
C42A 0.066(9) 0.065(9) 0.156(16) -0.018(12) -0.036(12) -0.018(8)
S42A 0.045(3) 0.049(3) 0.071(5) 0.000(3) -0.005(3) -0.004(2)
C43A 0.047(8) 0.055(7) 0.073(12) -0.003(8) -0.018(9) -0.005(8)
C44A 0.060(8) 0.044(9) 0.076(14) 0.000(11) -0.027(9) -0.003(9)
C41C 0.062(9) 0.065(9) 0.123(19) 0.000(13) -0.037(12) -0.019(13)
C42C 0.064(11) 0.069(10) 0.120(17) 0.001(10) -0.018(11) -0.017(10)
S42C 0.059(5) 0.066(5) 0.097(8) 0.003(5) -0.031(5) -0.019(4)
C43C 0.054(9) 0.062(10) 0.087(14) 0.005(9) -0.018(12) -0.004(9)
C44C 0.063(9) 0.045(12) 0.076(17) 0.005(12) -0.026(11) 0.001(11)
C45A 0.067(15) 0.045(11) 0.076(9) 0.016(8) -0.034(10) -0.003(11)
C46A 0.060(11) 0.055(9) 0.076(8) 0.006(8) -0.043(9) -0.009(8)
S44A 0.055(4) 0.054(4) 0.079(5) 0.002(3) -0.038(4) -0.011(3)
C47A 0.108(14) 0.065(9) 0.073(10) -0.004(8) -0.035(10) -0.021(9)
C48A 0.131(18) 0.067(10) 0.087(9) -0.014(13) -0.039(12) -0.032(13)
C45C 0.075(16) 0.045(11) 0.073(9) 0.004(10) -0.027(10) 0.000(14)
C46C 0.097(16) 0.059(9) 0.087(11) -0.002(11) -0.048(12) 0.001(10)
S44C 0.090(7) 0.050(4) 0.069(5) 0.005(3) -0.035(5) -0.014(5)
C47C 0.104(16) 0.089(12) 0.078(13) 0.000(10) -0.024(12) -0.046(12)
C48C 0.128(18) 0.080(11) 0.088(9) -0.010(13) -0.039(13) -0.044(13)
S51A 0.0560(17) 0.0567(16) 0.081(2) 0.0021(14) -0.0323(15) -0.0141(13)
S52A 0.078(2) 0.0601(17) 0.081(2) 0.0168(15) -0.0312(17) -0.0344(15)
S53A 0.081(2) 0.0290(12) 0.087(2) -0.0006(12) -0.0475(17) -0.0120(12)
S54A 0.088(2) 0.0504(16) 0.106(2) -0.0026(15) -0.0587(19) -0.0242(15)
C51A 0.059(7) 0.095(8) 0.102(7) 0.010(7) -0.016(7) -0.028(6)
C52A 0.077(6) 0.085(7) 0.107(10) 0.007(7) -0.015(8) -0.044(6)
C53A 0.119(7) 0.051(5) 0.118(10) 0.044(6) -0.060(7) -0.035(6)
C54A 0.117(7) 0.038(5) 0.093(7) 0.007(5) -0.059(7) -0.028(5)
C55A 0.119(9) 0.035(6) 0.095(7) -0.007(5) -0.055(7) -0.010(5)
C56A 0.100(8) 0.059(7) 0.103(9) -0.020(6) -0.060(6) -0.017(6)
C57A 0.109(9) 0.069(7) 0.103(9) -0.001(6) -0.075(7) -0.017(6)
C58A 0.066(7) 0.085(8) 0.116(8) 0.001(7) -0.057(7) -0.021(5)
S61A 0.148(3) 0.0559(19) 0.080(2) -0.0193(17) -0.032(2) -0.009(2)
S63A 0.137(3) 0.088(3) 0.056(2) -0.0044(17) -0.001(2) -0.029(2)
C61A 0.144(9) 0.079(19) 0.097(14) -0.040(11) -0.038(14) 0.007(14)
C62A 0.148(17) 0.088(12) 0.085(13) -0.075(9) -0.019(11) 0.009(13)
S62A 0.088(6) 0.115(7) 0.067(6) -0.045(5) -0.002(5) 0.000(5)
C63A 0.127(15) 0.125(15) 0.066(13) -0.055(10) 0.015(14) -0.031(11)
C64A 0.145(11) 0.123(17) 0.071(17) -0.025(14) 0.023(13) -0.046(14)
C61C 0.152(10) 0.090(17) 0.102(19) -0.023(12) -0.046(14) 0.008(11)
C62C 0.130(12) 0.150(15) 0.092(17) 0.004(12) -0.039(13) 0.015(13)
S62C 0.129(7) 0.086(5) 0.079(6) -0.039(4) -0.004(5) -0.015(4)
C63C 0.131(10) 0.139(16) 0.080(14) -0.014(10) 0.016(12) -0.016(13)
C64C 0.144(11) 0.15(2) 0.059(15) -0.009(15) -0.003(10) -0.050(14)
C65A 0.13(2) 0.105(12) 0.040(12) -0.004(9) -0.019(14) 0.009(15)
C66A 0.13(2) 0.117(13) 0.073(9) -0.013(10) -0.033(13) -0.023(15)
S64A 0.124(8) 0.074(5) 0.078(5) -0.019(3) -0.027(5) -0.004(5)
C67A 0.132(16) 0.078(9) 0.102(12) -0.010(9) -0.044(12) -0.030(11)
C68A 0.162(19) 0.058(12) 0.090(13) -0.019(10) -0.032(16) -0.017(13)
C65C 0.13(2) 0.131(16) 0.035(15) 0.012(14) -0.009(14) -0.021(16)
C66C 0.129(19) 0.107(15) 0.074(15) -0.019(11) -0.033(13) -0.017(12)
S64C 0.123(10) 0.072(6) 0.061(5) -0.024(4) -0.016(6) -0.010(6)
C67C 0.144(16) 0.088(15) 0.102(16) -0.013(11) -0.029(10) -0.044(13)
C68C 0.159(19) 0.059(16) 0.093(16) -0.016(11) -0.020(15) -0.030(14)
N101 0.052(5) 0.051(5) 0.053(5) -0.001(4) -0.011(4) -0.017(4)
C102 0.066(7) 0.111(9) 0.064(6) -0.018(7) -0.008(5) -0.043(7)
C103 0.067(6) 0.104(9) 0.060(5) -0.030(6) -0.011(5) -0.033(7)
C104 0.062(6) 0.044(5) 0.052(5) -0.004(4) -0.009(4) -0.019(5)
C105 0.053(6) 0.143(11) 0.057(5) -0.001(7) -0.002(5) -0.049(7)
C106 0.065(6) 0.118(10) 0.058(5) 0.014(7) -0.018(5) -0.044(7)
N107 0.103(7) 0.059(6) 0.060(5) 0.010(4) -0.033(5) -0.031(5)
C108 0.135(11) 0.086(9) 0.057(6) 0.017(6) -0.032(7) -0.060(8)
C109 0.123(10) 0.078(8) 0.063(6) 0.011(6) -0.028(6) -0.051(7)
C110 0.077(7) 0.050(6) 0.058(5) 0.000(5) -0.021(5) -0.017(5)
C111 0.078(7) 0.054(6) 0.055(6) 0.002(5) -0.022(5) -0.015(5)
C112 0.080(8) 0.064(7) 0.064(6) -0.003(5) -0.019(6) -0.025(6)
N113 0.077(6) 0.042(5) 0.046(4) -0.004(4) 0.002(4) -0.023(4)
C114 0.073(6) 0.049(6) 0.042(5) -0.006(4) 0.002(5) -0.025(5)
C115 0.072(6) 0.047(6) 0.051(5) 0.002(5) -0.007(4) -0.023(5)
C116 0.080(5) 0.046(5) 0.045(5) 0.005(4) -0.011(4) -0.033(5)
C117 0.081(6) 0.054(6) 0.047(5) -0.002(5) -0.005(5) -0.036(6)
C118 0.081(7) 0.054(6) 0.048(6) 0.001(5) -0.001(5) -0.026(6)
C119 0.068(6) 0.039(5) 0.051(5) -0.002(4) -0.009(4) -0.013(5)
N120 0.068(5) 0.050(5) 0.061(4) -0.007(4) -0.014(4) -0.019(4)
C121 0.068(6) 0.050(6) 0.063(5) 0.004(5) -0.021(5) -0.015(5)
N122 0.073(5) 0.052(5) 0.047(4) -0.001(4) -0.010(4) -0.024(4)
C123 0.069(5) 0.040(5) 0.046(5) 0.002(4) -0.004(4) -0.020(5)
N124 0.073(5) 0.050(5) 0.038(4) 0.000(4) -0.010(4) -0.024(4)
N201 0.039(4) 0.043(4) 0.056(5) -0.016(4) -0.006(4) -0.013(3)
C202 0.041(5) 0.039(4) 0.105(8) -0.010(5) -0.022(6) -0.017(4)
C203 0.040(5) 0.044(5) 0.134(10) -0.024(6) -0.023(6) -0.006(4)
C204 0.039(5) 0.041(4) 0.082(7) -0.016(5) -0.013(5) -0.011(3)
C205 0.046(5) 0.043(4) 0.091(8) -0.013(5) -0.017(6) -0.012(4)
C206 0.036(5) 0.052(5) 0.095(8) -0.013(6) -0.015(5) -0.011(4)
N207 0.054(5) 0.037(4) 0.059(5) -0.007(4) -0.020(4) -0.010(3)
C208 0.055(5) 0.035(5) 0.082(7) -0.018(5) -0.022(6) -0.005(4)
C209 0.051(5) 0.032(4) 0.071(6) -0.008(4) -0.021(5) -0.014(4)
C210 0.048(4) 0.036(4) 0.077(7) -0.014(5) -0.020(5) -0.006(3)
C211 0.050(5) 0.036(5) 0.142(11) -0.020(6) -0.029(7) -0.005(4)
C212 0.048(5) 0.039(5) 0.118(9) -0.017(6) -0.028(6) -0.007(4)
N213 0.057(5) 0.028(4) 0.074(5) -0.003(4) -0.035(4) -0.005(3)
C214 0.044(5) 0.041(5) 0.068(6) -0.008(4) -0.019(5) -0.006(4)
C215 0.053(5) 0.037(5) 0.066(6) -0.014(4) -0.018(5) -0.006(4)
C216 0.059(5) 0.036(4) 0.067(6) -0.011(4) -0.020(5) -0.014(4)
C217 0.065(6) 0.035(5) 0.104(8) -0.019(5) -0.045(6) 0.001(4)
C218 0.052(5) 0.034(5) 0.084(7) -0.016(5) -0.028(5) -0.004(4)
C219 0.041(5) 0.041(4) 0.076(7) -0.014(5) -0.016(5) -0.011(4)
N220 0.046(4) 0.035(4) 0.088(6) -0.015(4) -0.021(4) -0.003(3)
C221 0.053(5) 0.037(4) 0.078(7) -0.017(5) -0.026(5) -0.010(4)
N222 0.056(4) 0.034(4) 0.070(5) -0.015(4) -0.027(4) -0.005(3)
C223 0.046(5) 0.038(4) 0.073(6) -0.009(5) -0.010(5) -0.014(4)
N224 0.044(4) 0.037(4) 0.077(6) -0.012(4) -0.017(4) -0.007(3)
N301 0.109(8) 0.050(5) 0.050(5) -0.005(4) -0.012(5) -0.008(5)
C302 0.135(11) 0.054(6) 0.067(7) -0.010(5) -0.026(7) -0.011(7)
C303 0.124(10) 0.055(5) 0.061(7) -0.003(5) -0.029(7) -0.011(7)
C304 0.102(9) 0.050(5) 0.070(6) -0.002(5) -0.016(6) -0.021(6)
C305 0.244(17) 0.051(7) 0.108(10) 0.010(6) -0.083(11) -0.039(10)
C306 0.235(17) 0.067(7) 0.091(10) 0.006(7) -0.076(10) -0.029(10)
N307 0.077(6) 0.033(4) 0.066(5) 0.001(4) -0.014(5) 0.002(4)
C308 0.247(17) 0.031(5) 0.072(7) -0.005(5) -0.038(10) -0.011(9)
C309 0.256(17) 0.039(6) 0.065(7) -0.005(5) -0.042(10) 0.005(9)
C310 0.097(8) 0.034(5) 0.065(5) -0.007(4) -0.007(6) -0.012(5)
C311 0.083(8) 0.041(5) 0.077(6) -0.006(5) -0.030(6) -0.009(5)
C312 0.088(8) 0.029(5) 0.076(6) -0.002(4) -0.034(6) -0.007(5)
N313 0.090(7) 0.049(5) 0.048(5) -0.008(4) -0.006(5) -0.020(5)
C314 0.127(10) 0.050(6) 0.057(6) -0.003(5) -0.024(7) -0.025(7)
C315 0.125(10) 0.047(5) 0.056(6) -0.014(4) -0.020(7) -0.017(7)
C316 0.106(9) 0.046(5) 0.053(6) -0.006(4) -0.011(6) -0.015(6)
C317 0.111(9) 0.056(5) 0.047(6) 0.006(4) -0.019(6) -0.021(6)
C318 0.111(9) 0.047(5) 0.058(6) -0.003(5) -0.017(6) -0.020(6)
C319 0.089(8) 0.048(5) 0.065(6) 0.004(4) -0.008(6) -0.015(6)
N320 0.089(7) 0.047(5) 0.069(5) -0.001(4) -0.016(5) -0.019(5)
C321 0.079(7) 0.043(5) 0.064(5) -0.004(4) -0.008(6) -0.009(5)
N322 0.099(7) 0.048(4) 0.065(5) -0.004(4) -0.013(5) -0.016(5)
C323 0.103(9) 0.055(5) 0.061(6) -0.001(4) -0.012(7) -0.020(6)
N324 0.125(8) 0.047(5) 0.072(6) 0.001(4) -0.027(6) -0.023(6)
N401 0.105(7) 0.065(6) 0.058(5) -0.004(5) -0.022(5) -0.010(5)
C402 0.145(12) 0.083(10) 0.108(10) 0.044(8) 0.007(8) 0.017(9)
C403 0.128(11) 0.090(10) 0.104(9) 0.045(8) 0.014(8) 0.012(8)
C404 0.100(8) 0.060(7) 0.071(7) 0.014(6) -0.018(5) -0.012(5)
C405 0.109(9) 0.099(10) 0.061(7) 0.030(7) -0.007(6) 0.005(7)
C406 0.107(9) 0.079(9) 0.070(7) 0.019(6) -0.021(6) -0.005(7)
N407 0.108(7) 0.057(6) 0.081(7) 0.012(5) -0.034(6) -0.019(5)
C408 0.117(9) 0.064(7) 0.079(8) 0.009(6) -0.034(7) -0.024(6)
C409 0.112(8) 0.069(8) 0.076(8) 0.013(6) -0.022(7) -0.009(7)
C410 0.116(8) 0.066(7) 0.065(7) 0.015(5) -0.024(7) -0.014(6)
C411 0.109(9) 0.086(10) 0.122(11) 0.043(8) -0.014(8) -0.014(7)
C412 0.114(9) 0.088(10) 0.110(11) 0.043(8) -0.026(8) -0.017(8)
N413 0.059(5) 0.031(4) 0.063(5) 0.000(3) -0.025(4) -0.008(4)
C414 0.080(7) 0.042(6) 0.064(6) 0.006(4) -0.027(5) -0.003(5)
C415 0.082(7) 0.043(5) 0.066(6) 0.000(5) -0.011(5) -0.005(5)
C416 0.075(6) 0.048(5) 0.067(6) 0.008(4) -0.026(4) -0.019(5)
C417 0.084(7) 0.042(6) 0.075(7) 0.007(5) -0.013(5) -0.004(5)
C418 0.083(8) 0.040(6) 0.082(7) 0.002(5) -0.015(6) -0.001(5)
C419 0.104(8) 0.058(7) 0.066(6) 0.009(5) -0.014(5) -0.013(5)
N420 0.107(7) 0.066(6) 0.064(6) 0.014(5) -0.015(5) -0.010(5)
C421 0.101(8) 0.069(7) 0.074(7) 0.013(5) -0.027(6) -0.016(5)
N422 0.083(6) 0.047(5) 0.073(5) 0.010(4) -0.021(5) -0.010(4)
C423 0.086(7) 0.052(6) 0.069(6) 0.009(5) -0.020(5) -0.010(5)
N424 0.086(6) 0.057(6) 0.071(6) 0.014(4) -0.012(5) -0.007(5)
Ru1B 0.0448(5) 0.0524(5) 0.0708(6) -0.0213(4) -0.0222(4) -0.0084(4)
Ru2B 0.1013(8) 0.0653(6) 0.0401(5) -0.0013(4) -0.0262(5) -0.0165(5)
Ru3B 0.0588(5) 0.0304(4) 0.0568(5) 0.0062(3) -0.0238(4) -0.0134(4)
Ru4B 0.0608(5) 0.0507(5) 0.0533(5) -0.0119(4) -0.0247(4) -0.0136(4)
Ru5B 0.0678(6) 0.0462(5) 0.0785(6) 0.0053(4) -0.0144(5) -0.0246(4)
Ru6B 0.0469(5) 0.0460(5) 0.0736(6) 0.0032(4) -0.0281(4) -0.0134(4)
S11B 0.0635(18) 0.0599(16) 0.0793(19) -0.0264(14) -0.0413(15) 0.0028(13)
S12B 0.0660(19) 0.0678(19) 0.130(3) -0.0366(19) -0.041(2) -0.0170(16)
S13B 0.0614(19) 0.077(2) 0.085(2) -0.0040(16) -0.0138(16) -0.0273(16)
S14B 0.0528(16) 0.0665(18) 0.092(2) -0.0392(16) -0.0242(15) -0.0035(14)
C11B 0.071(8) 0.078(7) 0.114(7) -0.049(5) -0.059(7) 0.010(6)
C12B 0.083(9) 0.092(7) 0.130(7) -0.059(6) -0.048(7) -0.022(7)
C13B 0.101(10) 0.071(7) 0.179(11) -0.018(7) -0.061(11) -0.041(7)
C14B 0.089(10) 0.073(8) 0.170(10) 0.007(6) -0.045(10) -0.043(7)
C15B 0.063(7) 0.122(9) 0.089(8) -0.022(6) -0.004(5) -0.027(6)
C16B 0.062(7) 0.094(9) 0.121(9) -0.039(6) -0.013(5) -0.016(5)
C17B 0.059(6) 0.082(8) 0.122(8) -0.039(6) -0.050(5) 0.016(5)
C18B 0.062(7) 0.055(6) 0.104(7) -0.031(5) -0.045(6) 0.016(5)
S21B 0.111(3) 0.072(2) 0.091(2) -0.0141(17) -0.065(2) -0.0141(18)
S22B 0.112(3) 0.079(2) 0.0620(19) -0.0166(16) -0.0443(18) 0.0044(19)
S23B 0.129(3) 0.086(2) 0.0521(18) 0.0074(16) 0.0099(19) -0.027(2)
S24B 0.161(4) 0.102(3) 0.057(2) -0.0050(19) -0.050(2) 0.024(3)
C21B 0.129(10) 0.104(9) 0.130(11) -0.050(9) -0.082(7) -0.013(6)
C22B 0.144(11) 0.100(10) 0.116(10) -0.051(8) -0.084(7) 0.016(7)
C23B 0.138(12) 0.125(11) 0.052(7) -0.024(6) -0.014(6) 0.013(8)
C24B 0.128(11) 0.120(10) 0.050(7) 0.002(6) 0.002(6) -0.008(6)
C25B 0.188(12) 0.100(10) 0.083(10) 0.048(8) -0.001(10) -0.005(7)
C26B 0.183(11) 0.099(9) 0.081(10) 0.023(8) -0.033(11) 0.007(9)
C27B 0.168(8) 0.108(9) 0.065(8) -0.008(7) -0.071(7) 0.013(8)
C28B 0.152(10) 0.110(9) 0.103(10) -0.039(7) -0.090(8) -0.002(7)
S31B 0.0633(17) 0.0503(15) 0.0652(17) 0.0175(12) -0.0329(14) -0.0102(13)
S33B 0.0648(17) 0.0438(14) 0.0640(16) -0.0052(12) -0.0184(13) -0.0235(12)
C31B 0.068(12) 0.071(13) 0.105(16) 0.007(12) -0.038(8) 0.006(8)
C32B 0.092(12) 0.072(10) 0.118(14) -0.033(10) -0.048(10) 0.039(9)
S32B 0.082(5) 0.043(3) 0.077(5) -0.001(3) -0.024(3) 0.000(3)
C33B 0.110(12) 0.043(7) 0.098(13) -0.026(9) -0.025(10) -0.008(7)
C34B 0.095(11) 0.052(10) 0.082(17) -0.020(11) -0.015(9) -0.028(9)
C31D 0.067(12) 0.038(12) 0.104(15) 0.015(11) -0.044(10) -0.006(8)
C32D 0.071(7) 0.023(10) 0.087(13) 0.015(8) -0.021(9) 0.001(7)
S32D 0.073(5) 0.029(3) 0.095(7) 0.013(4) -0.029(4) -0.014(3)
C33D 0.089(10) 0.024(9) 0.090(10) -0.005(8) -0.016(10) -0.010(9)
C34D 0.094(12) 0.053(13) 0.058(15) -0.011(11) -0.014(10) -0.024(11)
S34B 0.075(3) 0.052(3) 0.065(2) 0.0192(18) -0.0292(19) -0.030(2)
C35B 0.071(8) 0.070(17) 0.072(7) -0.004(7) -0.014(5) -0.040(8)
C36B 0.083(9) 0.046(7) 0.090(8) 0.006(6) -0.023(6) -0.029(6)
C37B 0.091(9) 0.069(9) 0.072(8) 0.024(6) -0.036(6) -0.029(7)
C38B 0.084(9) 0.080(9) 0.059(6) 0.029(7) -0.036(6) -0.031(7)
S34D 0.077(8) 0.029(8) 0.074(6) 0.016(5) -0.019(5) -0.009(6)
C35D 0.072(13) 0.04(2) 0.076(12) -0.012(15) -0.011(8) -0.032(13)
C36D 0.074(8) 0.05(2) 0.069(10) 0.002(17) -0.016(9) -0.022(12)
C37D 0.085(12) 0.063(18) 0.060(8) 0.030(10) -0.029(9) -0.028(14)
C38D 0.088(14) 0.08(2) 0.067(9) 0.038(14) -0.039(9) -0.019(15)
S41B 0.0580(16) 0.0530(15) 0.0662(17) -0.0238(13) -0.0142(13) -0.0063(13)
S43B 0.081(2) 0.0576(16) 0.0797(19) -0.0011(14) -0.0512(16) -0.0207(14)
C41B 0.078(11) 0.057(7) 0.080(10) -0.023(8) -0.017(9) -0.012(6)
C42B 0.082(9) 0.062(7) 0.072(9) -0.028(7) -0.014(7) -0.030(6)
S42B 0.075(3) 0.064(2) 0.060(3) -0.013(2) -0.022(2) -0.031(2)
C43B 0.096(10) 0.087(8) 0.087(10) -0.011(8) -0.056(9) -0.041(7)
C44B 0.092(11) 0.076(7) 0.092(17) 0.000(7) -0.059(11) -0.037(7)
C41D 0.087(15) 0.048(10) 0.08(2) -0.016(13) -0.026(16) -0.016(9)
C42D 0.082(15) 0.060(9) 0.075(18) -0.014(13) -0.016(15) -0.031(11)
S42D 0.112(10) 0.066(7) 0.079(9) -0.027(7) -0.056(8) -0.016(6)
C43D 0.103(12) 0.067(10) 0.064(18) -0.017(16) -0.044(13) -0.032(11)
C44D 0.103(15) 0.067(12) 0.07(2) -0.013(15) -0.062(15) -0.027(9)
C45B 0.112(9) 0.062(8) 0.068(8) 0.004(7) -0.059(8) -0.033(7)
C46B 0.103(8) 0.069(7) 0.058(9) 0.010(7) -0.037(8) -0.043(7)
S44B 0.082(3) 0.060(3) 0.048(2) -0.0082(19) -0.015(2) -0.035(2)
C47B 0.061(7) 0.094(10) 0.067(11) -0.020(7) -0.005(6) -0.029(7)
C48B 0.058(7) 0.083(11) 0.078(12) -0.035(10) -0.003(7) -0.010(6)
C45D 0.130(13) 0.067(19) 0.095(18) 0.019(16) -0.037(12) -0.026(14)
C46D 0.136(15) 0.082(18) 0.063(12) -0.004(12) -0.030(8) -0.024(15)
S44D 0.107(6) 0.074(7) 0.057(5) -0.003(5) -0.017(5) -0.034(5)
C47D 0.064(12) 0.091(15) 0.089(16) -0.017(11) 0.001(10) -0.031(10)
C48D 0.059(11) 0.080(14) 0.072(16) -0.044(12) -0.010(10) -0.018(8)
S51B 0.087(2) 0.074(2) 0.090(2) 0.0083(17) -0.0004(19) -0.0333(18)
S53B 0.077(2) 0.0459(15) 0.096(2) -0.0061(15) -0.0194(17) -0.0130(14)
C51B 0.078(12) 0.090(15) 0.151(18) 0.021(14) -0.006(9) -0.048(11)
C52B 0.098(14) 0.085(13) 0.132(14) 0.019(10) -0.032(11) -0.059(10)
S52B 0.099(5) 0.064(5) 0.123(8) 0.017(4) -0.036(5) -0.044(5)
C53B 0.125(13) 0.060(10) 0.126(16) 0.003(11) -0.038(11) -0.051(8)
C54B 0.121(12) 0.037(12) 0.119(17) 0.001(10) -0.034(9) -0.033(10)
C51D 0.075(11) 0.063(14) 0.135(17) 0.023(13) -0.003(9) -0.031(10)
C52D 0.088(8) 0.079(14) 0.141(15) 0.024(11) -0.041(10) -0.045(9)
S52D 0.089(5) 0.062(5) 0.110(7) 0.005(4) -0.016(4) -0.046(4)
C53D 0.118(9) 0.062(12) 0.120(11) 0.012(9) -0.055(10) -0.039(10)
C54D 0.115(10) 0.058(14) 0.088(15) -0.005(12) -0.021(10) -0.035(10)
C55B 0.086(12) 0.082(18) 0.115(11) 0.003(11) -0.034(8) 0.006(11)
C56B 0.099(8) 0.072(13) 0.113(10) 0.012(10) -0.041(8) -0.011(10)
S54B 0.110(6) 0.060(5) 0.092(4) 0.029(4) -0.021(4) -0.025(4)
C57B 0.143(11) 0.110(16) 0.087(9) 0.011(10) -0.027(9) -0.016(14)
C58B 0.143(12) 0.088(17) 0.080(8) 0.015(11) -0.008(8) -0.038(12)
C55D 0.077(14) 0.073(18) 0.115(11) 0.010(10) -0.029(9) -0.006(10)
C56D 0.083(14) 0.060(11) 0.111(11) 0.007(9) -0.041(10) -0.016(9)
S54D 0.096(6) 0.060(5) 0.091(5) 0.017(4) -0.032(4) -0.034(4)
C57D 0.127(14) 0.097(16) 0.079(10) 0.017(11) -0.011(10) -0.027(11)
C58D 0.132(14) 0.100(18) 0.080(8) 0.002(14) -0.013(8) -0.030(13)
S61B 0.0705(19) 0.0678(17) 0.0797(19) 0.0032(14) -0.0415(15) -0.0352(15)
S63B 0.0519(16) 0.0433(14) 0.0799(19) -0.0002(13) -0.0134(14) -0.0048(12)
C61B 0.087(16) 0.103(10) 0.083(11) 0.017(11) -0.051(10) -0.049(13)
C62B 0.083(16) 0.118(11) 0.091(14) 0.011(11) -0.057(11) -0.031(10)
S62B 0.048(4) 0.089(4) 0.097(5) 0.026(4) -0.037(4) -0.024(3)
C63B 0.061(11) 0.068(10) 0.109(13) 0.033(8) -0.037(8) -0.011(7)
C64B 0.042(13) 0.056(9) 0.102(11) 0.026(8) -0.016(9) -0.004(9)
C61D 0.072(15) 0.081(10) 0.093(12) 0.004(8) -0.053(11) -0.046(12)
C62D 0.068(14) 0.077(9) 0.094(11) 0.008(8) -0.045(10) -0.032(11)
S62D 0.049(5) 0.067(4) 0.088(5) 0.006(4) -0.029(4) -0.015(3)
C63D 0.067(13) 0.054(8) 0.097(12) 0.008(8) -0.032(11) -0.011(9)
C64D 0.059(16) 0.045(8) 0.101(12) 0.002(9) -0.026(12) 0.000(11)
C65B 0.075(15) 0.081(11) 0.061(10) -0.006(8) -0.002(9) -0.015(10)
C66B 0.073(12) 0.067(11) 0.131(16) 0.002(10) 0.010(10) -0.024(8)
S64B 0.046(3) 0.084(5) 0.132(7) -0.015(4) -0.006(4) -0.027(3)
C67B 0.057(10) 0.084(11) 0.115(14) 0.007(9) -0.033(7) -0.030(8)
C68B 0.074(13) 0.044(9) 0.105(11) 0.029(7) -0.036(9) -0.028(8)
C65D 0.060(19) 0.077(13) 0.079(11) -0.010(9) -0.001(11) -0.026(14)
C66D 0.068(13) 0.079(11) 0.080(11) -0.004(8) -0.015(9) -0.032(11)
S64D 0.053(4) 0.059(4) 0.056(4) 0.013(3) -0.026(3) -0.020(4)
C67D 0.064(13) 0.083(11) 0.098(10) -0.002(9) -0.017(10) -0.042(10)
C68D 0.066(16) 0.083(17) 0.096(11) 0.006(9) -0.049(11) -0.046(15)
N501 0.053(4) 0.058(5) 0.056(4) -0.012(4) -0.027(4) -0.015(4)
C502 0.053(6) 0.066(7) 0.049(5) -0.012(5) -0.012(5) -0.018(5)
C503 0.064(6) 0.069(7) 0.048(5) -0.014(5) -0.012(4) -0.033(5)
C504 0.053(5) 0.052(5) 0.050(5) -0.009(4) -0.018(4) -0.021(4)
C505 0.059(6) 0.065(6) 0.050(5) 0.016(5) -0.030(5) -0.026(5)
C506 0.059(6) 0.065(6) 0.044(5) 0.001(5) -0.026(4) -0.019(5)
N507 0.086(6) 0.071(5) 0.041(4) 0.004(4) -0.025(4) -0.043(4)
C508 0.076(6) 0.076(7) 0.049(5) 0.005(5) -0.029(5) -0.040(6)
C509 0.065(6) 0.081(7) 0.045(5) 0.013(5) -0.019(5) -0.043(6)
C510 0.072(6) 0.070(7) 0.045(5) 0.000(4) -0.025(4) -0.035(5)
C511 0.062(6) 0.072(7) 0.042(5) -0.008(5) -0.011(4) -0.035(5)
C512 0.079(6) 0.072(7) 0.050(5) -0.001(5) -0.011(5) -0.039(6)
N513 0.053(4) 0.042(4) 0.057(4) 0.002(3) -0.023(3) -0.017(3)
C514 0.133(11) 0.153(12) 0.066(7) 0.042(7) -0.053(7) -0.106(9)
C515 0.119(10) 0.174(13) 0.089(7) 0.059(8) -0.068(8) -0.113(9)
C516 0.061(6) 0.057(6) 0.049(5) 0.007(4) -0.029(5) -0.024(4)
C517 0.099(9) 0.128(10) 0.059(6) 0.021(7) -0.033(6) -0.076(8)
C518 0.099(9) 0.121(10) 0.052(6) 0.021(6) -0.031(6) -0.067(8)
C519 0.045(5) 0.058(6) 0.048(5) -0.005(4) -0.016(4) -0.021(4)
N520 0.052(5) 0.058(5) 0.041(4) -0.008(3) -0.011(3) -0.025(4)
C521 0.062(6) 0.072(6) 0.039(4) -0.006(4) -0.018(4) -0.036(5)
N522 0.061(5) 0.047(5) 0.051(4) 0.003(3) -0.026(4) -0.025(4)
C523 0.046(5) 0.045(5) 0.053(5) 0.000(4) -0.020(4) -0.014(4)
N524 0.055(5) 0.049(5) 0.050(4) 0.003(3) -0.025(4) -0.017(4)
N601 0.047(4) 0.053(5) 0.071(5) -0.020(4) -0.018(4) -0.003(3)
C602 0.055(6) 0.054(6) 0.073(6) -0.004(5) -0.018(5) -0.004(4)
C603 0.054(6) 0.061(6) 0.064(6) -0.013(5) -0.011(5) -0.005(4)
C604 0.045(5) 0.055(6) 0.062(5) -0.014(4) -0.012(4) -0.007(4)
C605 0.054(6) 0.069(7) 0.070(6) -0.009(5) -0.019(5) 0.006(5)
C606 0.065(7) 0.077(8) 0.061(6) -0.023(5) -0.016(5) 0.004(5)
N607 0.044(4) 0.038(4) 0.062(4) -0.010(3) -0.020(3) -0.012(3)
C608 0.062(7) 0.060(6) 0.073(6) 0.004(5) -0.018(5) 0.007(5)
C609 0.066(7) 0.060(6) 0.067(6) 0.006(5) -0.013(5) 0.004(5)
C610 0.042(5) 0.047(5) 0.068(5) -0.002(4) -0.019(4) -0.014(4)
C611 0.067(8) 0.059(7) 0.098(7) 0.010(6) 0.021(6) 0.016(6)
C612 0.080(8) 0.062(7) 0.083(7) 0.017(6) -0.010(6) 0.011(6)
N613 0.062(5) 0.055(5) 0.078(5) -0.001(4) -0.010(4) -0.012(4)
C614 0.092(9) 0.085(9) 0.080(8) 0.008(6) 0.007(6) 0.009(6)
C615 0.075(8) 0.081(9) 0.092(8) 0.015(6) 0.007(6) 0.013(6)
C616 0.050(6) 0.060(6) 0.069(6) -0.004(5) -0.014(5) -0.004(4)
C617 0.064(7) 0.084(8) 0.080(7) 0.005(6) -0.005(6) 0.007(6)
C618 0.078(8) 0.090(9) 0.073(6) -0.006(6) -0.011(6) 0.015(7)
C619 0.042(5) 0.054(6) 0.066(6) -0.008(4) -0.012(4) -0.009(4)
N620 0.047(5) 0.050(5) 0.065(5) -0.008(4) -0.016(4) -0.005(3)
C621 0.044(5) 0.048(5) 0.070(5) -0.013(4) -0.016(4) -0.014(4)
N622 0.040(4) 0.053(5) 0.069(5) -0.005(4) -0.015(4) -0.009(4)
C623 0.046(5) 0.052(5) 0.065(5) -0.013(4) -0.010(4) -0.007(4)
N624 0.047(5) 0.055(5) 0.069(5) -0.005(4) -0.015(4) -0.010(3)
N701 0.046(4) 0.034(3) 0.053(4) 0.000(3) -0.018(3) -0.012(3)
C702 0.091(8) 0.029(4) 0.077(7) -0.005(5) -0.053(6) -0.008(5)
C703 0.102(8) 0.036(4) 0.094(8) -0.002(5) -0.064(7) -0.019(5)
C704 0.049(5) 0.032(4) 0.055(6) 0.003(4) -0.024(4) -0.014(4)
C705 0.070(7) 0.032(4) 0.093(8) -0.008(5) -0.046(6) -0.010(4)
C706 0.061(6) 0.037(4) 0.096(8) -0.001(5) -0.042(6) -0.017(4)
N707 0.063(5) 0.036(3) 0.056(4) -0.004(3) -0.029(4) -0.018(3)
C708 0.079(7) 0.044(4) 0.056(6) 0.000(4) -0.043(5) -0.006(5)
C709 0.072(7) 0.029(4) 0.063(6) 0.009(4) -0.035(5) -0.016(4)
C710 0.051(5) 0.037(4) 0.043(5) 0.004(4) -0.020(4) -0.015(4)
C711 0.076(7) 0.034(4) 0.113(9) -0.006(5) -0.067(7) -0.010(5)
C712 0.073(7) 0.038(5) 0.094(8) 0.001(5) -0.055(6) -0.019(5)
N713 0.057(5) 0.032(3) 0.055(5) 0.003(3) -0.024(4) -0.017(3)
C714 0.083(8) 0.054(5) 0.106(9) -0.032(6) -0.064(7) 0.007(5)
C715 0.073(7) 0.049(5) 0.107(9) -0.019(5) -0.061(7) 0.003(5)
C716 0.047(5) 0.034(4) 0.049(5) 0.003(3) -0.019(4) -0.016(4)
C717 0.103(9) 0.041(5) 0.085(8) -0.007(5) -0.059(7) -0.011(5)
C718 0.089(8) 0.042(5) 0.077(7) 0.003(5) -0.059(6) -0.005(5)
C719 0.050(5) 0.035(4) 0.048(5) -0.001(4) -0.015(4) -0.020(4)
N720 0.058(5) 0.030(3) 0.045(4) 0.004(3) -0.025(4) -0.017(3)
C721 0.049(5) 0.032(4) 0.040(5) 0.008(3) -0.014(4) -0.018(4)
N722 0.054(5) 0.034(3) 0.051(5) 0.008(3) -0.024(4) -0.019(3)
C723 0.046(5) 0.035(4) 0.045(5) 0.005(4) -0.015(4) -0.017(3)
N724 0.043(4) 0.032(3) 0.056(5) -0.002(3) -0.018(4) -0.015(3)
N801 0.057(4) 0.049(4) 0.053(4) 0.002(3) -0.025(3) -0.024(3)
C802 0.102(8) 0.065(6) 0.073(8) -0.021(6) 0.014(6) -0.053(6)
C803 0.103(8) 0.073(7) 0.083(8) -0.045(6) 0.023(6) -0.049(6)
C804 0.066(6) 0.056(5) 0.048(5) 0.001(4) -0.019(4) -0.027(4)
C805 0.064(6) 0.046(5) 0.079(7) -0.006(5) -0.022(5) -0.023(4)
C806 0.061(6) 0.048(5) 0.089(8) -0.006(5) -0.023(5) -0.016(5)
N807 0.088(6) 0.065(5) 0.047(5) 0.000(4) -0.013(4) -0.031(4)
C808 0.090(8) 0.082(8) 0.069(8) -0.017(6) 0.007(6) -0.043(6)
C809 0.101(8) 0.089(9) 0.076(8) -0.024(6) 0.013(6) -0.052(7)
C810 0.091(7) 0.059(6) 0.042(6) -0.002(4) -0.008(5) -0.031(5)
C811 0.076(7) 0.077(7) 0.047(6) -0.004(5) -0.017(5) -0.029(5)
C812 0.084(6) 0.059(6) 0.052(6) 0.002(4) -0.027(5) -0.025(5)
N813 0.068(5) 0.050(4) 0.092(7) -0.004(4) -0.010(5) -0.025(4)
C814 0.076(6) 0.058(6) 0.074(7) -0.011(5) 0.001(6) -0.030(5)
C815 0.066(6) 0.054(6) 0.073(7) -0.005(5) 0.001(6) -0.029(5)
C816 0.071(6) 0.051(5) 0.073(7) -0.007(5) -0.010(6) -0.024(5)
C817 0.074(7) 0.074(8) 0.206(15) -0.063(10) -0.004(9) -0.023(6)
C818 0.079(8) 0.088(9) 0.170(13) -0.064(9) 0.015(9) -0.038(6)
C819 0.068(6) 0.052(5) 0.047(5) 0.003(4) -0.015(4) -0.026(4)
N820 0.078(5) 0.063(5) 0.042(5) -0.002(4) -0.014(4) -0.037(4)
C821 0.080(7) 0.059(6) 0.049(6) -0.003(4) -0.016(4) -0.025(5)
N822 0.081(6) 0.065(5) 0.045(5) -0.002(4) -0.012(4) -0.033(5)
C823 0.071(6) 0.051(5) 0.056(6) 0.002(4) -0.015(5) -0.022(5)
N824 0.052(5) 0.048(4) 0.058(5) -0.003(4) -0.011(4) -0.015(4)
N1N 0.150(14) 0.130(14) 0.159(12) -0.023(10) -0.050(10) -0.074(10)
O1N 0.162(12) 0.150(13) 0.250(16) -0.014(11) -0.077(10) -0.071(9)
O2N 0.201(13) 0.199(14) 0.166(10) -0.031(10) -0.030(9) -0.140(11)
O3N 0.206(14) 0.154(12) 0.199(12) -0.010(9) -0.112(11) -0.089(10)
N2N 0.124(13) 0.121(10) 0.238(15) -0.017(9) -0.083(14) -0.049(11)
O4N 0.076(7) 0.130(8) 0.284(16) -0.085(9) -0.065(9) -0.009(7)
O5N 0.145(12) 0.206(14) 0.248(14) 0.056(12) -0.059(12) -0.093(11)
O6N 0.138(11) 0.126(10) 0.251(14) -0.055(9) -0.090(11) -0.047(8)
N3N 0.065(7) 0.085(8) 0.098(8) 0.009(6) -0.021(6) -0.007(5)
O7N 0.217(14) 0.157(11) 0.131(9) 0.058(8) -0.119(10) -0.094(10)
O8N 0.143(10) 0.099(8) 0.175(11) 0.058(8) -0.052(9) -0.043(7)
O9N 0.084(6) 0.127(8) 0.088(6) 0.006(5) -0.040(5) -0.039(6)
N4N 0.113(9) 0.104(9) 0.089(9) -0.024(7) -0.037(8) 0.031(7)
O10N 0.120(9) 0.141(9) 0.105(8) -0.041(7) -0.045(7) 0.003(7)
O11N 0.139(9) 0.121(9) 0.133(10) -0.003(7) -0.053(8) -0.019(8)
O12N 0.114(8) 0.252(16) 0.159(12) -0.065(12) -0.031(9) 0.072(10)
N5N 0.125(12) 0.131(13) 0.192(15) -0.037(12) -0.055(11) -0.028(8)
O13N 0.181(13) 0.213(14) 0.138(10) -0.041(9) -0.002(9) -0.113(10)
O14N 0.135(11) 0.073(8) 0.42(2) -0.044(10) -0.110(12) -0.016(6)
O15N 0.151(10) 0.081(7) 0.157(10) -0.008(7) -0.053(8) -0.056(7)
N6N 0.165(17) 0.22(2) 0.143(12) -0.029(15) -0.024(12) -0.076(13)
O16N 0.176(14) 0.210(15) 0.121(9) -0.018(10) -0.048(9) 0.006(11)
O17N 0.110(11) 0.243(18) 0.235(15) 0.070(14) -0.077(10) -0.050(10)
O18N 0.170(14) 0.221(17) 0.244(17) -0.113(14) -0.050(12) -0.035(12)
N7N 0.34(3) 0.100(12) 0.132(15) 0.023(9) -0.103(17) -0.043(12)
O19N 0.35(2) 0.27(2) 0.101(11) 0.020(12) -0.087(15) 0.022(15)
O20N 0.38(2) 0.144(12) 0.100(10) -0.014(9) -0.015(13) -0.031(13)
O21N 0.54(3) 0.34(2) 0.121(13) -0.035(15) -0.114(19) -0.22(2)
N8N 0.21(2) 0.117(12) 0.236(19) -0.003(13) -0.111(19) 0.014(10)
O22N 0.168(11) 0.098(8) 0.126(10) -0.020(7) -0.018(9) -0.032(8)
O23N 0.279(18) 0.098(9) 0.30(2) 0.042(11) 0.036(17) 0.029(10)
O24N 0.083(10) 0.194(16) 0.50(3) -0.042(18) -0.001(13) -0.044(10)
N9N 0.086(12) 0.162(17) 0.038(12) -0.036(13) -0.020(11) 0.016(10)
O25N 0.094(13) 0.192(17) 0.036(9) 0.054(12) -0.027(9) -0.008(12)
O26N 0.131(12) 0.190(17) 0.052(10) -0.066(11) -0.059(10) 0.075(13)
O27N 0.148(14) 0.20(2) 0.050(11) -0.027(11) -0.052(11) -0.056(15)
N10N 0.188(17) 0.35(3) 0.217(16) 0.11(2) -0.053(14) -0.10(2)
O28N 0.241(18) 0.170(14) 0.184(13) 0.032(13) -0.039(13) -0.069(13)
O29N 0.239(16) 0.187(18) 0.56(3) 0.089(19) -0.223(19) -0.136(15)
O30N 0.42(2) 0.23(2) 0.198(14) 0.029(17) 0.034(19) -0.15(2)
N11N 0.159(15) 0.31(3) 0.31(2) -0.17(2) -0.133(16) -0.002(19)
O31N 0.29(2) 0.44(4) 0.40(3) -0.13(3) -0.24(2) 0.00(2)
O32N 0.183(14) 0.30(3) 0.33(2) -0.02(2) -0.087(15) 0.011(19)
O33N 0.29(2) 0.28(2) 0.29(2) -0.15(2) -0.086(16) -0.027(19)
N13N 0.232(19) 0.23(3) 0.31(3) 0.18(2) -0.17(2) -0.130(18)
O37N 0.250(17) 0.169(14) 0.098(10) 0.021(9) -0.024(10) -0.049(13)
O38N 0.24(3) 0.084(13) 1.44(13) 0.09(3) -0.35(5) -0.032(15)
O39N 0.246(19) 0.28(2) 0.210(18) 0.130(16) -0.063(16) 0.007(18)
N15N 0.46(4) 0.094(18) 0.10(2) 0.012(16) -0.17(3) -0.06(2)
O43N 0.48(4) 0.079(13) 0.20(2) 0.043(14) -0.26(3) -0.052(19)
O44N 0.47(4) 0.118(18) 0.11(2) 0.017(13) -0.16(2) -0.06(2)
O45N 0.52(4) 0.127(19) 0.027(10) 0.028(11) -0.062(19) -0.12(2)
N16N 0.077(17) 0.134(19) 0.23(3) -0.020(17) 0.06(2) -0.076(18)
O46N 0.19(3) 0.27(3) 0.16(2) 0.05(2) 0.09(2) -0.11(2)
O47N 0.069(15) 0.22(2) 0.47(5) -0.18(3) 0.07(2) -0.059(19)
O48N 0.15(3) 0.18(2) 0.25(3) 0.03(2) 0.02(2) -0.08(2)

loop_
_atom_type_symbol
_atom_type_description
_atom_type_scat_dispersion_real
_atom_type_scat_dispersion_imag
_atom_type_scat_source
C C 0.0033 0.0016 'International Tables Vol C Tables 4.2.6.8 and 6.1.1.4'
H H 0.0000 0.0000 'International Tables Vol C Tables 4.2.6.8 and 6.1.1.4'
N N 0.0061 0.0033 'International Tables Vol C Tables 4.2.6.8 and 6.1.1.4'
O O 0.0106 0.0060 'International Tables Vol C Tables 4.2.6.8 and 6.1.1.4'
S S 0.1246 0.1234 'International Tables Vol C Tables 4.2.6.8 and 6.1.1.4'
Ru Ru -1.2594 0.8363 'International Tables Vol C Tables 4.2.6.8 and 6.1.1.4'

loop_
_geom_angle_atom_site_label_1
_geom_angle_atom_site_label_2
_geom_angle_atom_site_label_3
_geom_angle
_geom_angle_site_symmetry_3
N101 Ru1A N201 87.0(3) .
N101 Ru1A S14A 172.4(2) .
N201 Ru1A S14A 85.5(2) .
N101 Ru1A S12A 94.1(5) .
N201 Ru1A S12A 175.9(4) .
S14A Ru1A S12A 93.5(5) .
N101 Ru1A S12C 86.1(5) .
N201 Ru1A S12C 172.8(5) .
S14A Ru1A S12C 101.5(4) .
S12A Ru1A S12C 9.9(7) .
N101 Ru1A S11A 95.6(2) .
N201 Ru1A S11A 95.6(2) .
S14A Ru1A S11A 85.44(10) .
S12A Ru1A S11A 80.4(4) .
S12C Ru1A S11A 86.9(3) .
N101 Ru1A S13A 95.0(2) .
N201 Ru1A S13A 97.5(2) .
S14A Ru1A S13A 85.69(11) .
S12A Ru1A S13A 86.3(4) .
S12C Ru1A S13A 81.3(3) .
S11A Ru1A S13A 163.51(10) .
N407 Ru2A N107 83.8(4) .
N407 Ru2A S24A 172.2(3) .
N107 Ru2A S24A 88.5(3) .
N407 Ru2A S22A 95.3(3) .
N107 Ru2A S22A 179.1(3) .
S24A Ru2A S22A 92.44(17) .
N407 Ru2A S21A 94.0(3) .
N107 Ru2A S21A 96.1(3) .
S24A Ru2A S21A 87.02(16) .
S22A Ru2A S21A 83.67(18) .
N407 Ru2A S23A 94.8(3) .
N107 Ru2A S23A 97.1(3) .
S24A Ru2A S23A 85.96(16) .
S22A Ru2A S23A 83.21(19) .
S21A Ru2A S23A 164.83(15) .
N113 Ru3A N313 84.5(3) .
N113 Ru3A S34A 178.6(3) .
N313 Ru3A S34A 95.5(3) .
N113 Ru3A S32A 87.7(2) .
N313 Ru3A S32A 172.1(3) .
S34A Ru3A S32A 92.39(14) .
N113 Ru3A S33A 97.9(3) .
N313 Ru3A S33A 94.7(2) .
S34A Ru3A S33A 83.49(13) .
S32A Ru3A S33A 85.75(11) .
N113 Ru3A S31A 94.9(3) .
N313 Ru3A S31A 94.7(3) .
S34A Ru3A S31A 83.72(13) .
S32A Ru3A S31A 86.64(12) .
S33A Ru3A S31A 164.81(12) .
N307 Ru4A N207 85.3(3) .
N307 Ru4A S44A 175.3(3) .
N207 Ru4A S44A 99.3(3) .
N307 Ru4A S42C 103.3(4) .
N207 Ru4A S42C 171.4(4) .
S44A Ru4A S42C 72.2(4) .
N307 Ru4A S42A 82.1(3) .
N207 Ru4A S42A 167.4(3) .
S44A Ru4A S42A 93.3(3) .
S42C Ru4A S42A 21.2(2) .
N307 Ru4A S41A 95.8(3) .
N207 Ru4A S41A 96.2(2) .
S44A Ru4A S41A 84.8(2) .
S42C Ru4A S41A 82.2(2) .
S42A Ru4A S41A 86.39(18) .
N307 Ru4A S43A 96.3(2) .
N207 Ru4A S43A 95.0(2) .
S44A Ru4A S43A 82.3(2) .
S42C Ru4A S43A 85.0(2) .
S42A Ru4A S43A 85.14(16) .
S41A Ru4A S43A 164.17(11) .
N307 Ru4A S44C 166.2(4) .
N207 Ru4A S44C 81.1(3) .
S44A Ru4A S44C 18.46(19) .
S42C Ru4A S44C 90.3(4) .
S42A Ru4A S44C 111.5(3) .
S41A Ru4A S44C 83.5(2) .
S43A Ru4A S44C 87.2(2) .
N413 Ru5A N213 84.9(3) .
N413 Ru5A S52A 175.4(2) .
N213 Ru5A S52A 90.7(2) .
N413 Ru5A S54A 93.3(2) .
N213 Ru5A S54A 178.1(3) .
S52A Ru5A S54A 91.19(12) .
N413 Ru5A S51A 94.4(2) .
N213 Ru5A S51A 96.9(2) .
S52A Ru5A S51A 87.04(12) .
S54A Ru5A S51A 83.39(11) .
N413 Ru5A S53A 94.1(2) .
N213 Ru5A S53A 97.3(2) .
S52A Ru5A S53A 85.54(12) .
S54A Ru5A S53A 82.67(11) .
S51A Ru5A S53A 164.05(10) .
N401 Ru6A N301 85.3(4) .
N401 Ru6A S64C 101.5(5) .
N301 Ru6A S64C 172.9(5) .
N401 Ru6A S62A 171.2(5) .
N301 Ru6A S62A 103.4(5) .
S64C Ru6A S62A 70.0(5) .
N401 Ru6A S64A 80.4(4) .
N301 Ru6A S64A 165.6(4) .
S64C Ru6A S64A 21.3(3) .
S62A Ru6A S64A 90.9(4) .
N401 Ru6A S61A 96.6(3) .
N301 Ru6A S61A 95.6(3) .
S64C Ru6A S61A 81.6(3) .
S62A Ru6A S61A 84.6(3) .
S64A Ru6A S61A 86.9(2) .
N401 Ru6A S63A 95.0(3) .
N301 Ru6A S63A 95.6(3) .
S64C Ru6A S63A 86.1(3) .
S62A Ru6A S63A 82.3(3) .
S64A Ru6A S63A 85.0(2) .
S61A Ru6A S63A 164.46(13) .
N401 Ru6A S62C 166.5(4) .
N301 Ru6A S62C 81.4(4) .
S64C Ru6A S62C 91.7(4) .
S62A Ru6A S62C 22.3(2) .
S64A Ru6A S62C 112.9(3) .
S61A Ru6A S62C 82.8(3) .
S63A Ru6A S62C 88.2(3) .
C18A S11A C11A 98(2) .
C18A S11A C11C 102.8(15) .
C11A S11A C11C 9.5(17) .
C18A S11A Ru1A 103.8(4) .
C11A S11A Ru1A 108.5(9) .
C11C S11A Ru1A 99.2(7) .
C15A S13A C14A 97.1(19) .
C15A S13A C14C 106.3(13) .
C14A S13A C14C 14.7(19) .
C15A S13A Ru1A 104.0(4) .
C14A S13A Ru1A 99.9(10) .
C14C S13A Ru1A 108.0(8) .
C17A S14A C16A 105.9(6) .
C17A S14A Ru1A 105.6(4) .
C16A S14A Ru1A 104.1(5) .
C12A C11A S11A 109.6(17) .
C11A C12A S12A 115(2) .
C13A S12A C12A 128.1(15) .
C13A S12A Ru1A 112.1(11) .
C12A S12A Ru1A 115.3(10) .
C14A C13A S12A 115(2) .
C13A C14A S13A 119.0(17) .
C12C C11C S11A 119.4(16) .
C11C C12C S12C 113.0(16) .
C12C S12C C13C 127.1(13) .
C12C S12C Ru1A 107.5(9) .
C13C S12C Ru1A 108.4(9) .
C14C C13C S12C 119.9(16) .
C13C C14C S13A 109.7(14) .
C16A C15A S13A 112.2(9) .
C15A C16A S14A 106.3(8) .
C18A C17A S14A 106.5(7) .
C17A C18A S11A 113.4(8) .
C28A S21A C21A 103.4(8) .
C28A S21A Ru2A 101.4(6) .
C21A S21A Ru2A 105.6(6) .
C23A S22A C22A 113.8(10) .
C23A S22A Ru2A 101.8(7) .
C22A S22A Ru2A 102.2(6) .
C25A S23A C24A 99.4(9) .
C25A S23A Ru2A 105.7(6) .
C24A S23A Ru2A 105.4(7) .
C27A S24A C26A 106.1(10) .
C27A S24A Ru2A 103.2(6) .
C26A S24A Ru2A 104.5(6) .
C22A C21A S21A 112.4(13) .
C21A C22A S22A 110.0(12) .
C24A C23A S22A 116.2(14) .
C23A C24A S23A 108.5(13) .
C26A C25A S23A 111.3(12) .
C25A C26A S24A 107.8(11) .
C28A C27A S24A 105.1(11) .
C27A C28A S21A 112.8(11) .
C31A S31A C38A 100.1(7) .
C31A S31A Ru3A 103.5(5) .
C38A S31A Ru3A 104.5(4) .
C32A S32A C33A 107.8(7) .
C32A S32A Ru3A 104.5(5) .
C33A S32A Ru3A 103.7(4) .
C34A S33A C35A 99.9(7) .
C34A S33A Ru3A 103.4(4) .
C35A S33A Ru3A 105.3(5) .
C36A S34A C37A 109.3(8) .
C36A S34A Ru3A 102.0(6) .
C37A S34A Ru3A 103.3(5) .
C32A C31A S31A 113.7(8) .
C31A C32A S32A 105.6(9) .
C34A C33A S32A 109.0(9) .
C33A C34A S33A 114.7(9) .
C36A C35A S33A 109.7(10) .
C35A C36A S34A 109.1(11) .
C38A C37A S34A 108.0(11) .
C37A C38A S31A 113.6(11) .
C48A S41A C48C 5(3) .
C48A S41A C41A 98(3) .
C48C S41A C41A 95(3) .
C48A S41A C41C 106(3) .
C48C S41A C41C 103(4) .
C41A S41A C41C 8(4) .
C48A S41A Ru4A 105.3(9) .
C48C S41A Ru4A 101.8(11) .
C41A S41A Ru4A 103.1(9) .
C41C S41A Ru4A 103.7(11) .
C45A S43A C45C 8(3) .
C45A S43A C44C 97(3) .
C45C S43A C44C 103(3) .
C45A S43A C44A 102(2) .
C45C S43A C44A 108(3) .
C44C S43A C44A 5(4) .
C45A S43A Ru4A 107.2(8) .
C45C S43A Ru4A 100.3(9) .
C44C S43A Ru4A 104.7(10) .
C44A S43A Ru4A 103.2(8) .
C42A C41A S41A 113.2(17) .
C41A C42A S42A 108(2) .
C42A S42A C43A 102.1(12) .
C42A S42A Ru4A 100.7(9) .
C43A S42A Ru4A 103.1(7) .
C44A C43A S42A 105(2) .
C43A C44A S43A 112.9(18) .
C42C C41C S41A 113(2) .
C41C C42C S42C 105(3) .
C43C S42C C42C 105.5(16) .
C43C S42C Ru4A 99.1(10) .
C42C S42C Ru4A 100.4(11) .
C44C C43C S42C 110(3) .
C43C C44C S43A 108(2) .
C46A C45A S43A 106.8(15) .
C45A C46A S44A 106.3(19) .
C47A S44A C46A 105.1(12) .
C47A S44A Ru4A 99.1(9) .
C46A S44A Ru4A 101.1(7) .
C48A C47A S44A 109(2) .
C47A C48A S41A 108.3(19) .
C46C C45C S43A 112(2) .
C45C C46C S44C 103(2) .
C47C S44C C46C 99.0(15) .
C47C S44C Ru4A 104.0(10) .
C46C S44C Ru4A 101.1(10) .
C48C C47C S44C 98(3) .
C47C C48C S41A 117(2) .
C51A S51A C58A 101.8(7) .
C51A S51A Ru5A 102.4(4) .
C58A S51A Ru5A 105.2(4) .
C52A S52A C53A 105.4(7) .
C52A S52A Ru5A 104.0(5) .
C53A S52A Ru5A 103.0(5) .
C54A S53A C55A 101.0(6) .
C54A S53A Ru5A 103.0(5) .
C55A S53A Ru5A 103.9(4) .
C56A S54A C57A 105.7(7) .
C56A S54A Ru5A 102.4(4) .
C57A S54A Ru5A 101.8(4) .
C52A C51A S51A 113.1(9) .
C51A C52A S52A 107.6(9) .
C54A C53A S52A 107.4(8) .
C53A C54A S53A 114.9(8) .
C56A C55A S53A 112.5(8) .
C55A C56A S54A 109.5(10) .
C58A C57A S54A 105.8(9) .
C57A C58A S51A 113.3(8) .
C61C S61A C61A 12.1(19) .
C61C S61A C68A 92(3) .
C61A S61A C68A 97(3) .
C61C S61A C68C 103(3) .
C61A S61A C68C 109(3) .
C68A S61A C68C 12(3) .
C61C S61A Ru6A 112.0(10) .
C61A S61A Ru6A 100.0(12) .
C68A S61A Ru6A 103.0(9) .
C68C S61A Ru6A 101.5(12) .
C64C S63A C64A 11(4) .
C64C S63A C65A 100(3) .
C64A S63A C65A 93(4) .
C64C S63A C65C 112(3) .
C64A S63A C65C 106(4) .
C65A S63A C65C 14(3) .
C64C S63A Ru6A 107.5(10) .
C64A S63A Ru6A 100.6(15) .
C65A S63A Ru6A 102.8(10) .
C65C S63A Ru6A 106.2(12) .
C62A C61A S61A 117(3) .
S62A C62A C61A 110(2) .
C63A S62A C62A 119.3(18) .
C63A S62A Ru6A 123.4(14) .
C62A S62A Ru6A 117.1(14) .
S62A C63A C64A 107(3) .
C63A C64A S63A 121(3) .
C62C C61C S61A 105(2) .
S62C C62C C61C 133(2) .
C62C S62C C63C 148(2) .
C62C S62C Ru6A 106.6(14) .
C63C S62C Ru6A 99.8(14) .
S62C C63C C64C 139(3) .
C63C C64C S63A 105(2) .
C66A C65A S63A 121.3(19) .
C65A C66A S64A 106(2) .
C67A S64A C66A 105.5(14) .
C67A S64A Ru6A 103.4(9) .
C66A S64A Ru6A 106.4(10) .
C68A C67A S64A 110(2) .
C67A C68A S61A 117.9(18) .
C66C C65C S63A 107(2) .
C65C C66C S64C 123(3) .
C66C S64C C67C 104(2) .
C66C S64C Ru6A 99.0(12) .
C67C S64C Ru6A 96.5(12) .
C68C C67C S64C 103(3) .
C67C C68C S61A 111(2) .
C102 N101 C106 116.6(10) .
C102 N101 Ru1A 123.3(7) .
C106 N101 Ru1A 120.0(7) .
N101 C102 C103 122.0(11) .
C104 C103 C102 121.4(11) .
C103 C104 C105 117.3(10) .
C103 C104 C119 121.7(10) .
C105 C104 C119 121.0(10) .
C104 C105 C106 121.2(11) .
N101 C106 C105 121.5(11) .
C108 N107 C112 117.1(11) .
C108 N107 Ru2A 123.2(9) .
C112 N107 Ru2A 119.4(8) .
N107 C108 C109 122.5(12) .
C110 C109 C108 120.7(13) .
C109 C110 C111 118.1(12) .
C109 C110 C121 122.5(12) .
C111 C110 C121 119.4(10) .
C112 C111 C110 118.0(11) .
N107 C112 C111 123.4(12) .
C114 N113 C118 114.2(10) .
C114 N113 Ru3A 121.3(8) .
C118 N113 Ru3A 124.4(7) .
N113 C114 C115 122.2(11) .
C114 C115 C116 121.9(10) .
C117 C116 C115 115.9(11) .
C117 C116 C123 124.1(11) .
C115 C116 C123 120.0(9) .
C118 C117 C116 120.2(12) .
C117 C118 N113 125.5(10) .
N120 C119 N124 126.7(9) .
N120 C119 C104 115.1(10) .
N124 C119 C104 118.2(10) .
C119 N120 C121 113.2(9) .
N122 C121 N120 124.5(10) .
N122 C121 C110 119.4(10) .
N120 C121 C110 115.8(10) .
C121 N122 C123 116.8(9) .
N124 C123 N122 122.7(10) .
N124 C123 C116 117.6(10) .
N122 C123 C116 119.6(9) .
C119 N124 C123 116.0(9) .
C206 N201 C202 114.9(8) .
C206 N201 Ru1A 123.0(7) .
C202 N201 Ru1A 122.1(6) .
N201 C202 C203 123.7(9) .
C202 C203 C204 120.5(10) .
C205 C204 C203 115.8(9) .
C205 C204 C219 121.3(9) .
C203 C204 C219 123.0(9) .
C206 C205 C204 119.2(10) .
N201 C206 C205 125.9(10) .
C208 N207 C212 115.5(9) .
C208 N207 Ru4A 122.8(7) .
C212 N207 Ru4A 121.7(7) .
N207 C208 C209 125.3(9) .
C208 C209 C210 118.5(9) .
C209 C210 C211 116.4(9) .
C209 C210 C221 121.1(9) .
C211 C210 C221 122.3(9) .
C212 C211 C210 120.5(10) .
N207 C212 C211 123.7(10) .
C214 N213 C218 116.3(8) .
C214 N213 Ru5A 121.5(7) .
C218 N213 Ru5A 121.6(6) .
N213 C214 C215 122.9(9) .
C214 C215 C216 120.1(9) .
C217 C216 C215 116.5(9) .
C217 C216 C223 121.0(10) .
C215 C216 C223 122.4(9) .
C218 C217 C216 120.1(10) .
N213 C218 C217 123.3(9) .
N220 C219 N224 126.6(9) .
N220 C219 C204 116.9(8) .
N224 C219 C204 116.2(9) .
C219 N220 C221 115.0(8) .
N222 C221 N220 123.4(9) .
N222 C221 C210 118.5(8) .
N220 C221 C210 118.1(8) .
C223 N222 C221 115.0(8) .
N222 C223 N224 126.1(9) .
N222 C223 C216 116.5(8) .
N224 C223 C216 116.9(9) .
C219 N224 C223 113.7(8) .
C302 N301 C306 115.3(12) .
C302 N301 Ru6A 125.0(8) .
C306 N301 Ru6A 118.5(10) .
N301 C302 C303 125.5(12) .
C304 C303 C302 120.5(12) .
C303 C304 C305 114.0(12) .
C303 C304 C319 124.5(12) .
C305 C304 C319 121.4(11) .
C304 C305 C306 122.7(13) .
N301 C306 C305 121.9(14) .
C312 N307 C308 111.6(10) .
C312 N307 Ru4A 125.0(7) .
C308 N307 Ru4A 123.2(8) .
C309 C308 N307 128.3(12) .
C308 C309 C310 119.7(12) .
C309 C310 C311 114.8(11) .
C309 C310 C321 122.8(10) .
C311 C310 C321 122.4(10) .
C312 C311 C310 119.7(11) .
N307 C312 C311 125.6(10) .
C314 N313 C318 117.0(10) .
C314 N313 Ru3A 121.4(8) .
C318 N313 Ru3A 121.4(7) .
N313 C314 C315 122.2(12) .
C316 C315 C314 123.2(11) .
C315 C316 C317 115.3(11) .
C315 C316 C323 123.1(11) .
C317 C316 C323 121.6(11) .
C318 C317 C316 120.7(11) .
C317 C318 N313 121.5(11) .
N324 C319 N320 125.1(11) .
N324 C319 C304 117.0(11) .
N320 C319 C304 117.9(10) .
C321 N320 C319 114.8(9) .
N320 C321 N322 125.3(11) .
N320 C321 C310 119.5(10) .
N322 C321 C310 115.2(10) .
C321 N322 C323 114.5(10) .
N324 C323 N322 125.4(11) .
N324 C323 C316 117.8(11) .
N322 C323 C316 116.7(11) .
C319 N324 C323 114.7(11) .
C402 N401 C406 114.1(12) .
C402 N401 Ru6A 123.7(10) .
C406 N401 Ru6A 122.1(9) .
N401 C402 C403 124.2(14) .
C404 C403 C402 120.8(14) .
C403 C404 C405 113.9(13) .
C403 C404 C419 121.7(12) .
C405 C404 C419 123.7(12) .
C406 C405 C404 123.5(13) .
C405 C406 N401 122.9(13) .
C408 N407 C412 115.1(12) .
C408 N407 Ru2A 127.3(10) .
C412 N407 Ru2A 117.3(9) .
N407 C408 C409 125.2(15) .
C410 C409 C408 120.1(14) .
C411 C410 C409 120.6(14) .
C411 C410 C421 116.3(14) .
C409 C410 C421 123.1(13) .
C410 C411 C412 115.8(15) .
N407 C412 C411 123.2(14) .
C414 N413 C418 116.5(10) .
C414 N413 Ru5A 121.7(7) .
C418 N413 Ru5A 121.6(8) .
N413 C414 C415 127.0(10) .
C414 C415 C416 115.2(11) .
C417 C416 C415 120.1(11) .
C417 C416 C423 121.4(10) .
C415 C416 C423 118.5(11) .
C416 C417 C418 118.3(11) .
N413 C418 C417 122.8(11) .
N420 C419 N424 124.8(12) .
N420 C419 C404 117.0(11) .
N424 C419 C404 118.0(11) .
C421 N420 C419 115.5(11) .
N420 C421 N422 125.3(12) .
N420 C421 C410 117.5(12) .
N422 C421 C410 117.1(12) .
C423 N422 C421 114.5(11) .
N424 C423 N422 125.7(11) .
N424 C423 C416 117.8(10) .
N422 C423 C416 116.4(11) .
C423 N424 C419 114.2(10) .
N501 Ru1B N601 84.6(3) .
N501 Ru1B S14B 89.1(2) .
N601 Ru1B S14B 173.6(2) .
N501 Ru1B S12B 178.5(3) .
N601 Ru1B S12B 95.1(2) .
S14B Ru1B S12B 91.14(11) .
N501 Ru1B S11B 95.1(2) .
N601 Ru1B S11B 95.1(3) .
S14B Ru1B S11B 86.89(12) .
S12B Ru1B S11B 83.49(13) .
N501 Ru1B S13B 98.1(2) .
N601 Ru1B S13B 93.2(3) .
S14B Ru1B S13B 86.19(13) .
S12B Ru1B S13B 83.41(14) .
S11B Ru1B S13B 165.05(12) .
N507 Ru2B N807 84.3(4) .
N507 Ru2B S22B 88.7(3) .
N807 Ru2B S22B 173.0(3) .
N507 Ru2B S24B 178.6(3) .
N807 Ru2B S24B 94.9(3) .
S22B Ru2B S24B 92.13(13) .
N507 Ru2B S21B 96.9(2) .
N807 Ru2B S21B 94.3(3) .
S22B Ru2B S21B 87.09(15) .
S24B Ru2B S21B 84.28(17) .
N507 Ru2B S23B 96.4(3) .
N807 Ru2B S23B 94.8(3) .
S22B Ru2B S23B 85.39(15) .
S24B Ru2B S23B 82.55(19) .
S21B Ru2B S23B 164.56(14) .
N713 Ru3B N513 84.5(3) .
N713 Ru3B S32B 168.8(3) .
N513 Ru3B S32B 84.4(3) .
N713 Ru3B S32D 172.2(4) .
N513 Ru3B S32D 103.3(4) .
S32B Ru3B S32D 18.9(2) .
N713 Ru3B S34B 85.0(3) .
N513 Ru3B S34B 169.5(3) .
S32B Ru3B S34B 106.1(3) .
S32D Ru3B S34B 87.3(3) .
N713 Ru3B S34D 105.0(6) .
N513 Ru3B S34D 170.3(6) .
S32B Ru3B S34D 86.1(6) .
S32D Ru3B S34D 67.2(7) .
S34B Ru3B S34D 20.2(5) .
N713 Ru3B S33B 96.6(2) .
N513 Ru3B S33B 95.8(2) .
S32B Ru3B S33B 85.7(2) .
S32D Ru3B S33B 83.5(3) .
S34B Ru3B S33B 85.13(12) .
S34D Ru3B S33B 85.4(5) .
N713 Ru3B S31B 95.2(2) .
N513 Ru3B S31B 95.5(2) .
S32B Ru3B S31B 84.7(2) .
S32D Ru3B S31B 83.4(3) .
S34B Ru3B S31B 85.76(12) .
S34D Ru3B S31B 81.7(5) .
S33B Ru3B S31B 164.38(10) .
N607 Ru4B N707 83.5(3) .
N607 Ru4B S42D 106.7(6) .
N707 Ru4B S42D 169.7(6) .
N607 Ru4B S44B 176.8(2) .
N707 Ru4B S44B 99.2(3) .
S42D Ru4B S44B 70.6(5) .
N607 Ru4B S42B 85.3(2) .
N707 Ru4B S42B 168.7(3) .
S42D Ru4B S42B 21.4(5) .
S44B Ru4B S42B 91.95(17) .
N607 Ru4B S43B 96.4(2) .
N707 Ru4B S43B 96.0(2) .
S42D Ru4B S43B 84.6(4) .
S44B Ru4B S43B 85.11(15) .
S42B Ru4B S43B 86.48(13) .
N607 Ru4B S41B 96.7(2) .
N707 Ru4B S41B 94.0(2) .
S42D Ru4B S41B 83.5(4) .
S44B Ru4B S41B 81.44(14) .
S42B Ru4B S41B 86.08(13) .
S43B Ru4B S41B 164.38(11) .
N607 Ru4B S44D 160.3(4) .
N707 Ru4B S44D 77.1(4) .
S42D Ru4B S44D 92.8(5) .
S44B Ru4B S44D 22.7(3) .
S42B Ru4B S44D 114.1(3) .
S43B Ru4B S44D 82.5(3) .
S41B Ru4B S44D 88.0(3) .
N813 Ru5B N613 82.8(4) .
N813 Ru5B S54B 99.5(4) .
N613 Ru5B S54B 177.1(4) .
N813 Ru5B S52D 176.0(4) .
N613 Ru5B S52D 100.6(4) .
S54B Ru5B S52D 77.0(4) .
N813 Ru5B S52B 164.1(4) .
N613 Ru5B S52B 81.3(4) .
S54B Ru5B S52B 96.3(4) .
S52D Ru5B S52B 19.4(2) .
N813 Ru5B S54D 81.6(4) .
N613 Ru5B S54D 164.4(4) .
S54B Ru5B S54D 18.1(2) .
S52D Ru5B S54D 95.0(4) .
S52B Ru5B S54D 114.3(3) .
N813 Ru5B S53B 96.9(3) .
N613 Ru5B S53B 96.5(3) .
S54B Ru5B S53B 84.9(3) .
S52D Ru5B S53B 84.8(3) .
S52B Ru5B S53B 85.3(3) .
S54D Ru5B S53B 84.4(3) .
N813 Ru5B S51B 94.6(3) .
N613 Ru5B S51B 95.0(3) .
S54B Ru5B S51B 83.1(3) .
S52D Ru5B S51B 83.1(3) .
S52B Ru5B S51B 86.5(3) .
S54D Ru5B S51B 87.2(3) .
S53B Ru5B S51B 164.61(12) .
N801 Ru6B N701 83.1(3) .
N801 Ru6B S64B 176.2(4) .
N701 Ru6B S64B 100.0(4) .
N801 Ru6B S62D 102.2(3) .
N701 Ru6B S62D 174.6(3) .
S64B Ru6B S62D 74.8(4) .
N801 Ru6B S62B 80.7(3) .
N701 Ru6B S62B 163.6(3) .
S64B Ru6B S62B 96.1(4) .
S62D Ru6B S62B 21.82(19) .
N801 Ru6B S64D 164.6(3) .
N701 Ru6B S64D 81.6(3) .
S64B Ru6B S64D 18.8(2) .
S62D Ru6B S64D 93.1(3) .
S62B Ru6B S64D 114.7(3) .
N801 Ru6B S61B 95.3(2) .
N701 Ru6B S61B 95.4(2) .
S64B Ru6B S61B 82.2(2) .
S62D Ru6B S61B 85.5(2) .
S62B Ru6B S61B 83.7(2) .
S64D Ru6B S61B 87.8(2) .
N801 Ru6B S63B 95.9(2) .
N701 Ru6B S63B 96.8(2) .
S64B Ru6B S63B 86.0(2) .
S62D Ru6B S63B 81.5(2) .
S62B Ru6B S63B 87.3(2) .
S64D Ru6B S63B 84.3(2) .
S61B Ru6B S63B 164.32(11) .
C18B S11B C11B 100.5(5) .
C18B S11B Ru1B 100.9(4) .
C11B S11B Ru1B 104.3(5) .
C12B S12B C13B 109.3(8) .
C12B S12B Ru1B 104.2(4) .
C13B S12B Ru1B 100.9(5) .
C15B S13B C14B 102.1(7) .
C15B S13B Ru1B 101.8(5) .
C14B S13B Ru1B 103.9(6) .
C16B S14B C17B 107.7(7) .
C16B S14B Ru1B 103.7(5) .
C17B S14B Ru1B 101.5(4) .
C12B C11B S11B 113.4(8) .
C11B C12B S12B 109.2(8) .
C14B C13B S12B 109.5(10) .
C13B C14B S13B 113.6(10) .
C16B C15B S13B 115.8(10) .
C15B C16B S14B 104.7(9) .
C18B C17B S14B 108.2(9) .
C17B C18B S11B 112.3(9) .
C28B S21B C21B 103.9(7) .
C28B S21B Ru2B 104.1(6) .
C21B S21B Ru2B 101.1(6) .
C23B S22B C22B 105.1(8) .
C23B S22B Ru2B 104.7(5) .
C22B S22B Ru2B 103.6(5) .
C25B S23B C24B 99.1(8) .
C25B S23B Ru2B 103.5(7) .
C24B S23B Ru2B 102.2(6) .
C27B S24B C26B 108.8(9) .
C27B S24B Ru2B 102.0(5) .
C26B S24B Ru2B 100.3(6) .
C22B C21B S21B 114.1(12) .
C21B C22B S22B 103.1(9) .
C24B C23B S22B 108.4(9) .
C23B C24B S23B 114.2(12) .
C26B C25B S23B 113.0(12) .
C25B C26B S24B 108.9(13) .
C28B C27B S24B 106.9(11) .
C27B C28B S21B 113.0(11) .
C31B S31B C31D 8(2) .
C31B S31B C38D 100(6) .
C31D S31B C38D 104(7) .
C31B S31B C38B 101(2) .
C31D S31B C38B 104(3) .
C38D S31B C38B 3(5) .
C31B S31B Ru3B 107.8(9) .
C31D S31B Ru3B 100.2(10) .
C38D S31B Ru3B 105(3) .
C38B S31B Ru3B 102.1(6) .
C34D S33B C34B 7(4) .
C34D S33B C35B 102(3) .
C34B S33B C35B 96(2) .
C34D S33B C35D 109(7) .
C34B S33B C35D 102(7) .
C35B S33B C35D 7(8) .
C34D S33B Ru3B 103.9(10) .
C34B S33B Ru3B 102.2(8) .
C35B S33B Ru3B 104.1(6) .
C35D S33B Ru3B 102(3) .
C32B C31B S31B 109.2(16) .
C31B C32B S32B 114(2) .
C32B S32B C33B 111.3(14) .
C32B S32B Ru3B 107.0(7) .
C33B S32B Ru3B 106.1(7) .
C34B C33B S32B 105.8(19) .
C33B C34B S33B 116.5(17) .
C32D C31D S31B 113(2) .
C31D C32D S32D 103(2) .
C33D S32D C32D 97.1(16) .
C33D S32D Ru3B 99.4(9) .
C32D S32D Ru3B 95.5(8) .
C33D S32D S34D 128.0(12) .
C32D S32D S34D 127.7(11) .
Ru3B S32D S34D 56.6(4) .
C34D C33D S32D 107(3) .
C33D C34D S33B 111(2) .
C36B S34B C37B 107.4(7) .
C36B S34B Ru3B 107.3(5) .
C37B S34B Ru3B 106.2(5) .
C36B C35B S33B 114.5(15) .
C35B C36B S34B 106.4(13) .
C38B C37B S34B 104.1(12) .
C37B C38B S31B 116.6(17) .
C37D S34D C36D 101(3) .
C37D S34D Ru3B 99(2) .
C36D S34D Ru3B 101.9(18) .
C37D S34D S32D 127(2) .
C36D S34D S32D 127.6(18) .
Ru3B S34D S32D 56.1(4) .
C36D C35D S33B 129(5) .
C35D C36D S34D 94(6) .
C38D C37D S34D 105(8) .
C37D C38D S31B 108(4) .
C41B S41B C41D 9(2) .
C41B S41B C48B 106.8(16) .
C41D S41B C48B 102(4) .
C41B S41B C48D 96(2) .
C41D S41B C48D 91(5) .
C48B S41B C48D 11(3) .
C41B S41B Ru4B 100.6(6) .
C41D S41B Ru4B 109.2(19) .
C48B S41B Ru4B 103.7(7) .
C48D S41B Ru4B 105.3(14) .
C44D S43B C44B 13(4) .
C44D S43B C45D 101(4) .
C44B S43B C45D 89(3) .
C44D S43B C45B 113(3) .
C44B S43B C45B 100.4(11) .
C45D S43B C45B 12(3) .
C44D S43B Ru4B 102.8(16) .
C44B S43B Ru4B 102.0(6) .
C45D S43B Ru4B 108.6(13) .
C45B S43B Ru4B 101.4(6) .
C42B C41B S41B 117.5(15) .
C41B C42B S42B 106.6(12) .
C43B S42B C42B 105.8(9) .
C43B S42B Ru4B 102.7(5) .
C42B S42B Ru4B 101.7(5) .
C44B C43B S42B 109.7(13) .
C43B C44B S43B 116.8(11) .
C42D C41D S41B 102(3) .
C41D C42D S42D 120(6) .
C43D S42D C42D 118(3) .
C43D S42D Ru4B 96.0(16) .
C42D S42D Ru4B 98(2) .
C44D C43D S42D 119(4) .
C43D C44D S43B 110(3) .
C46B C45B S43B 113.0(12) .
C45B C46B S44B 108.5(14) .
C46B S44B C47B 103.6(10) .
C46B S44B Ru4B 99.1(6) .
C47B S44B Ru4B 99.8(6) .
C48B C47B S44B 109.9(17) .
C47B C48B S41B 112.9(14) .
C46D C45D S43B 114(3) .
C45D C46D S44D 117(3) .
C47D S44D C46D 116(2) .
C47D S44D Ru4B 98.4(15) .
C46D S44D Ru4B 102.9(16) .
C48D C47D S44D 125(3) .
C47D C48D S41B 114(3) .
C58B S51B C51D 95(3) .
C58B S51B C58D 7(4) .
C51D S51B C58D 101(3) .
C58B S51B C51B 106(3) .
C51D S51B C51B 13(3) .
C58D S51B C51B 113(3) .
C58B S51B Ru5B 103.1(11) .
C51D S51B Ru5B 108.1(9) .
C58D S51B Ru5B 102.8(14) .
C51B S51B Ru5B 99.6(11) .
C55D S53B C54D 95(4) .
C55D S53B C55B 7(5) .
C54D S53B C55B 102(3) .
C55D S53B C54B 101(4) .
C54D S53B C54B 8(3) .
C55B S53B C54B 108(3) .
C55D S53B Ru5B 107.1(12) .
C54D S53B Ru5B 101.9(10) .
C55B S53B Ru5B 102.9(9) .
C54B S53B Ru5B 105.2(11) .
C52B C51B S51B 109(2) .
C51B C52B S52B 101(2) .
C52B S52B C53B 101.9(17) .
C52B S52B Ru5B 101.6(12) .
C53B S52B Ru5B 102.3(11) .
C54B C53B S52B 108(2) .
C53B C54B S53B 104.7(19) .
C52D C51D S51B 104.4(17) .
C51D C52D S52D 110(2) .
C53D S52D C52D 108.6(16) .
C53D S52D Ru5B 101.2(10) .
C52D S52D Ru5B 102.0(10) .
C54D C53D S52D 104(2) .
C53D C54D S53B 111(2) .
C56B C55B S53B 112(2) .
C55B C56B S54B 109(3) .
C56B S54B C57B 109.3(17) .
C56B S54B Ru5B 100.4(9) .
C57B S54B Ru5B 99.9(11) .
C58B C57B S54B 104(3) .
C57B C58B S51B 109(2) .
C56D C55D S53B 112(2) .
C55D C56D S54D 106(3) .
C57D S54D C56D 107.9(17) .
C57D S54D Ru5B 98.7(13) .
C56D S54D Ru5B 101.8(10) .
C58D C57D S54D 111(3) .
C57D C58D S51B 108(3) .
C68D S61B C68B 10(2) .
C68D S61B C61D 108(3) .
C68B S61B C61D 101(3) .
C68D S61B C61B 103(3) .
C68B S61B C61B 97(3) .
C61D S61B C61B 8(3) .
C68D S61B Ru6B 106.8(8) .
C68B S61B Ru6B 101.7(8) .
C61D S61B Ru6B 100.9(8) .
C61B S61B Ru6B 108.3(9) .
C65B S63B C65D 16(2) .
C65B S63B C64B 95(2) .
C65D S63B C64B 110(2) .
C65B S63B C64D 98(3) .
C65D S63B C64D 113(3) .
C64B S63B C64D 7(3) .
C65B S63B Ru6B 101.3(8) .
C65D S63B Ru6B 102.5(10) .
C64B S63B Ru6B 100.4(8) .
C64D S63B Ru6B 105.8(9) .
C62B C61B S61B 110.2(18) .
C61B C62B S62B 116(3) .
C63B S62B C62B 112.3(14) .
C63B S62B Ru6B 99.9(8) .
C62B S62B Ru6B 105.4(9) .
C64B C63B S62B 111(2) .
C63B C64B S63B 115.8(19) .
C62D C61D S61B 114.6(18) .
C61D C62D S62D 111(3) .
C63D S62D C62D 106.7(14) .
C63D S62D Ru6B 97.3(9) .
C62D S62D Ru6B 97.7(10) .
C64D C63D S62D 112(3) .
C63D C64D S63B 106.3(18) .
C66B C65B S63B 117.9(15) .
C65B C66B S64B 113.9(18) .
C67B S64B C66B 122.9(12) .
C67B S64B Ru6B 119.6(9) .
C66B S64B Ru6B 112.5(8) .
C68B C67B S64B 108.8(17) .
C67B C68B S61B 120.9(15) .
C66D C65D S63B 109.1(19) .
S64D C66D C65D 138(2) .
C66D S64D C67D 154.2(17) .
C66D S64D Ru6B 105.3(13) .
C67D S64D Ru6B 100.0(11) .
C68D C67D S64D 136(2) .
C67D C68D S61B 107.2(17) .
C506 N501 C502 116.2(8) .
C506 N501 Ru1B 120.0(6) .
C502 N501 Ru1B 123.6(7) .
C503 C502 N501 122.0(10) .
C502 C503 C504 120.7(10) .
C505 C504 C503 116.6(9) .
C505 C504 C519 120.8(9) .
C503 C504 C519 122.6(9) .
C506 C505 C504 120.9(10) .
C505 C506 N501 123.4(9) .
C512 N507 C508 116.1(9) .
C512 N507 Ru2B 124.3(7) .
C508 N507 Ru2B 119.5(7) .
C509 C508 N507 122.0(10) .
C508 C509 C510 120.6(10) .
C511 C510 C509 116.5(9) .
C511 C510 C521 122.3(10) .
C509 C510 C521 121.1(9) .
C512 C511 C510 119.4(10) .
N507 C512 C511 125.3(10) .
C518 N513 C514 113.5(10) .
C518 N513 Ru3B 124.7(8) .
C514 N513 Ru3B 121.6(8) .
N513 C514 C515 124.2(12) .
C516 C515 C514 122.6(12) .
C515 C516 C517 113.9(11) .
C515 C516 C523 122.1(10) .
C517 C516 C523 124.0(9) .
C516 C517 C518 120.4(11) .
N513 C518 C517 125.3(12) .
N524 C519 N520 124.9(8) .
N524 C519 C504 117.2(8) .
N520 C519 C504 117.9(9) .
C521 N520 C519 115.0(8) .
N520 C521 N522 125.1(9) .
N520 C521 C510 117.6(9) .
N522 C521 C510 117.3(8) .
C521 N522 C523 115.1(8) .
N524 C523 N522 124.0(9) .
N524 C523 C516 117.4(8) .
N522 C523 C516 118.7(8) .
C523 N524 C519 115.4(8) .
C602 N601 C606 116.2(9) .
C602 N601 Ru1B 125.6(8) .
C606 N601 Ru1B 118.2(7) .
N601 C602 C603 126.2(11) .
C604 C603 C602 116.1(10) .
C603 C604 C605 119.9(10) .
C603 C604 C619 121.1(10) .
C605 C604 C619 118.9(10) .
C606 C605 C604 117.7(11) .
N601 C606 C605 123.7(11) .
C612 N607 C608 115.8(10) .
C612 N607 Ru4B 121.2(7) .
C608 N607 Ru4B 123.1(7) .
N607 C608 C609 124.2(10) .
C610 C609 C608 117.8(10) .
C611 C610 C609 117.7(11) .
C611 C610 C621 122.5(10) .
C609 C610 C621 119.7(10) .
C610 C611 C612 121.0(11) .
N607 C612 C611 122.9(11) .
C614 N613 C618 114.8(11) .
C614 N613 Ru5B 124.1(9) .
C618 N613 Ru5B 120.9(8) .
N613 C614 C615 124.4(13) .
C616 C615 C614 121.1(12) .
C615 C616 C617 115.1(11) .
C615 C616 C623 122.7(10) .
C617 C616 C623 121.2(11) .
C616 C617 C618 119.0(12) .
N613 C618 C617 124.0(12) .
N620 C619 N624 127.2(9) .
N620 C619 C604 116.1(9) .
N624 C619 C604 116.6(9) .
C619 N620 C621 114.4(9) .
N622 C621 N620 122.7(10) .
N622 C621 C610 120.8(9) .
N620 C621 C610 116.5(9) .
C623 N622 C621 117.4(9) .
N622 C623 N624 123.3(10) .
N622 C623 C616 119.6(9) .
N624 C623 C616 117.1(10) .
C619 N624 C623 114.9(9) .
C706 N701 C702 116.7(8) .
C706 N701 Ru6B 123.9(7) .
C702 N701 Ru6B 119.3(6) .
N701 C702 C703 122.1(9) .
C704 C703 C702 120.2(9) .
C703 C704 C705 117.1(9) .
C703 C704 C719 120.8(9) .
C705 C704 C719 121.9(8) .
C704 C705 C706 119.7(9) .
N701 C706 C705 123.8(9) .
C712 N707 C708 117.1(8) .
C712 N707 Ru4B 118.6(6) .
C708 N707 Ru4B 124.1(7) .
N707 C708 C709 123.3(9) .
C710 C709 C708 120.3(9) .
C709 C710 C711 117.1(9) .
C709 C710 C721 123.1(8) .
C711 C710 C721 119.8(8) .
C710 C711 C712 119.6(9) .
N707 C712 C711 122.5(9) .
C718 N713 C714 116.0(8) .
C718 N713 Ru3B 123.5(7) .
C714 N713 Ru3B 120.4(7) .
N713 C714 C715 121.5(10) .
C716 C715 C714 122.7(10) .
C715 C716 C717 115.4(9) .
C715 C716 C723 123.5(9) .
C717 C716 C723 121.1(9) .
C716 C717 C718 120.1(10) .
N713 C718 C717 124.3(9) .
N720 C719 N724 125.3(8) .
N720 C719 C704 118.0(8) .
N724 C719 C704 116.7(8) .
C719 N720 C721 115.1(8) .
N720 C721 N722 124.0(8) .
N720 C721 C710 117.0(8) .
N722 C721 C710 119.0(8) .
C723 N722 C721 116.4(8) .
N722 C723 N724 125.2(8) .
N722 C723 C716 119.0(8) .
N724 C723 C716 115.7(8) .
C723 N724 C719 113.9(7) .
C802 N801 C806 114.9(10) .
C802 N801 Ru6B 121.9(7) .
C806 N801 Ru6B 123.0(7) .
N801 C802 C803 126.9(11) .
C802 C803 C804 117.9(11) .
C805 C804 C803 118.2(10) .
C805 C804 C819 120.6(9) .
C803 C804 C819 121.1(10) .
C804 C805 C806 116.8(10) .
N801 C806 C805 125.2(11) .
C808 N807 C812 115.2(10) .
C808 N807 Ru2B 121.2(8) .
C812 N807 Ru2B 123.5(8) .
N807 C808 C809 125.4(12) .
C810 C809 C808 120.1(13) .
C809 C810 C811 115.8(11) .
C809 C810 C821 123.3(11) .
C811 C810 C821 120.9(11) .
C812 C811 C810 119.8(11) .
N807 C812 C811 123.6(11) .
C818 N813 C814 114.7(10) .
C818 N813 Ru5B 120.5(9) .
C814 N813 Ru5B 124.3(8) .
N813 C814 C815 122.8(11) .
C816 C815 C814 121.4(11) .
C815 C816 C817 114.7(11) .
C815 C816 C823 123.5(11) .
C817 C816 C823 121.6(11) .
C818 C817 C816 123.3(13) .
N813 C818 C817 122.7(14) .
N824 C819 N820 125.0(10) .
N824 C819 C804 119.2(9) .
N820 C819 C804 115.7(9) .
C819 N820 C821 113.6(9) .
N822 C821 N820 126.4(10) .
N822 C821 C810 115.7(10) .
N820 C821 C810 117.9(10) .
C821 N822 C823 113.8(9) .
N824 C823 N822 125.4(10) .
N824 C823 C816 118.5(10) .
N822 C823 C816 116.1(10) .
C823 N824 C819 115.8(9) .
O1N N1N O3N 123.3(17) .
O1N N1N O2N 120.0(17) .
O3N N1N O2N 116.5(16) .
O4N N2N O5N 118.5(17) .
O4N N2N O6N 123.3(16) .
O5N N2N O6N 118.0(16) .
O7N N3N O9N 122.2(11) .
O7N N3N O8N 117.8(12) .
O9N N3N O8N 119.8(12) .
O10N N4N O12N 114.1(14) .
O10N N4N O11N 120.8(12) .
O12N N4N O11N 124.6(14) .
O14N N5N O15N 123.1(15) .
O14N N5N O13N 112.6(15) .
O15N N5N O13N 123.9(15) .
O16N N6N O17N 113.3(17) .
O16N N6N O18N 125.9(17) .
O17N N6N O18N 120.5(16) .
O19N N7N O20N 119.5(19) .
O19N N7N O21N 118.2(18) .
O20N N7N O21N 119.1(18) .
O22N N8N O24N 135.1(17) .
O22N N8N O23N 115.8(16) .
O24N N8N O23N 107.5(16) .
O25N N9N O26N 115.1(18) .
O25N N9N O27N 132.3(18) .
O26N N9N O27N 111.4(18) .
O28N N10N O30N 130(2) .
O28N N10N O29N 120(2) .
O30N N10N O29N 107.7(18) .
O31N N11N O32N 106.1(19) .
O31N N11N O33N 125(2) .
O32N N11N O33N 110.5(17) .
O34N N12N O36N 129(3) .
O34N N12N O35N 114(2) .
O36N N12N O35N 108(2) .
O37N N13N O39N 117(2) .
O37N N13N O38N 117(2) 1_545
O39N N13N O38N 126(2) 1_545
O40N N14N O42N 122(3) .
O40N N14N O41N 122(3) .
O42N N14N O41N 116(3) .
O40M N14M O41M 117(2) .
O40M N14M O42M 124(3) .
O41M N14M O42M 113(2) .
O43N N15N O45N 128(2) .
O43N N15N O44N 113(2) .
O45N N15N O44N 118(2) .
O46N N16N O47N 121(2) .
O46N N16N O48N 123(2) .
O47N N16N O48N 115(2) .
O226 O209 O240 135(3) .
O233 O224 O240 145(3) .
O209 O226 O255 137(3) .
O209 O240 O224 119(3) .
O231 O246 O243 141(3) .
O151 O275 O140 149(3) .

loop_
_geom_bond_atom_site_label_1
_geom_bond_atom_site_label_2
_geom_bond_distance
_geom_bond_site_symmetry_2
Ru1A N101 2.122(8) .
Ru1A N201 2.138(8) .
Ru1A S14A 2.280(3) .
Ru1A S12A 2.284(10) .
Ru1A S12C 2.299(8) .
Ru1A S11A 2.361(3) .
Ru1A S13A 2.367(3) .
Ru2A N407 2.117(10) .
Ru2A N107 2.155(10) .
Ru2A S24A 2.279(4) .
Ru2A S22A 2.284(4) .
Ru2A S21A 2.343(4) .
Ru2A S23A 2.368(4) .
Ru3A N113 2.099(9) .
Ru3A N313 2.148(9) .
Ru3A S34A 2.281(4) .
Ru3A S32A 2.283(3) .
Ru3A S33A 2.348(3) .
Ru3A S31A 2.358(3) .
Ru4A N307 2.097(9) .
Ru4A N207 2.142(8) .
Ru4A S44A 2.241(7) .
Ru4A S42C 2.264(7) .
Ru4A S42A 2.338(6) .
Ru4A S41A 2.366(3) .
Ru4A S43A 2.366(3) .
Ru4A S44C 2.375(7) .
Ru5A N413 2.140(8) .
Ru5A N213 2.142(8) .
Ru5A S52A 2.264(3) .
Ru5A S54A 2.287(3) .
Ru5A S51A 2.365(3) .
Ru5A S53A 2.381(3) .
Ru6A N401 2.115(11) .
Ru6A N301 2.126(10) .
Ru6A S64C 2.234(8) .
Ru6A S62A 2.245(7) .
Ru6A S64A 2.362(8) .
Ru6A S61A 2.365(4) .
Ru6A S63A 2.374(4) .
Ru6A S62C 2.373(8) .
S11A C18A 1.816(11) .
S11A C11A 1.858(15) .
S11A C11C 1.860(13) .
S13A C15A 1.821(13) .
S13A C14A 1.857(15) .
S13A C14C 1.857(14) .
S14A C17A 1.792(11) .
S14A C16A 1.798(12) .
C11A C12A 1.48(2) .
C12A S12A 1.641(17) .
S12A C13A 1.611(17) .
C13A C14A 1.47(2) .
C11C C12C 1.48(2) .
C12C S12C 1.616(16) .
S12C C13C 1.625(15) .
C13C C14C 1.47(2) .
C15A C16A 1.554(17) .
C17A C18A 1.527(16) .
S21A C28A 1.809(13) .
S21A C21A 1.850(14) .
S22A C23A 1.71(2) .
S22A C22A 1.81(2) .
S23A C25A 1.831(14) .
S23A C24A 1.876(17) .
S24A C27A 1.759(19) .
S24A C26A 1.826(17) .
C21A C22A 1.46(2) .
C23A C24A 1.46(3) .
C25A C26A 1.58(3) .
C27A C28A 1.55(2) .
S31A C31A 1.806(13) .
S31A C38A 1.824(15) .
S32A C32A 1.805(14) .
S32A C33A 1.804(12) .
S33A C34A 1.826(12) .
S33A C35A 1.866(14) .
S34A C36A 1.746(15) .
S34A C37A 1.769(16) .
C31A C32A 1.578(19) .
C33A C34A 1.448(18) .
C35A C36A 1.55(2) .
C37A C38A 1.510(18) .
S41A C48A 1.792(15) .
S41A C48C 1.792(15) .
S41A C41A 1.841(14) .
S41A C41C 1.843(15) .
S43A C45A 1.804(15) .
S43A C45C 1.806(15) .
S43A C44C 1.853(15) .
S43A C44A 1.852(14) .
C41A C42A 1.53(2) .
C42A S42A 1.809(16) .
S42A C43A 1.810(14) .
C43A C44A 1.52(3) .
C41C C42C 1.53(3) .
C42C S42C 1.802(17) .
S42C C43C 1.796(16) .
C43C C44C 1.52(3) .
C45A C46A 1.62(3) .
C46A S44A 1.758(15) .
S44A C47A 1.754(16) .
C47A C48A 1.61(3) .
C45C C46C 1.61(3) .
C46C S44C 1.756(16) .
S44C C47C 1.762(17) .
C47C C48C 1.61(3) .
S51A C51A 1.803(13) .
S51A C58A 1.811(12) .
S52A C52A 1.754(13) .
S52A C53A 1.785(13) .
S53A C54A 1.744(12) .
S53A C55A 1.866(12) .
S54A C56A 1.759(14) .
S54A C57A 1.815(12) .
C51A C52A 1.570(18) .
C53A C54A 1.512(18) .
C55A C56A 1.483(16) .
C57A C58A 1.555(18) .
S61A C61C 1.773(17) .
S61A C61A 1.782(18) .
S61A C68A 1.873(16) .
S61A C68C 1.879(18) .
S63A C64C 1.800(17) .
S63A C64A 1.802(18) .
S63A C65A 1.875(17) .
S63A C65C 1.877(18) .
C61A C62A 1.60(3) .
C62A S62A 1.530(19) .
S62A C63A 1.488(19) .
C63A C64A 1.61(3) .
C61C C62C 1.60(3) .
C62C S62C 1.491(18) .
S62C C63C 1.499(18) .
C63C C64C 1.61(3) .
C65A C66A 1.48(2) .
C66A S64A 1.847(17) .
S64A C67A 1.833(17) .
C67A C68A 1.48(2) .
C65C C66C 1.49(2) .
C66C S64C 1.836(19) .
S64C C67C 1.834(19) .
C67C C68C 1.48(2) .
N101 C102 1.315(14) .
N101 C106 1.373(14) .
C102 C103 1.410(16) .
C103 C104 1.332(15) .
C104 C105 1.350(15) .
C104 C119 1.483(14) .
C105 C106 1.384(16) .
N107 C108 1.291(15) .
N107 C112 1.353(14) .
C108 C109 1.397(17) .
C109 C110 1.316(15) .
C110 C111 1.403(15) .
C110 C121 1.461(15) .
C111 C112 1.358(15) .
N113 C114 1.335(12) .
N113 C118 1.384(14) .
C114 C115 1.384(15) .
C115 C116 1.381(15) .
C116 C117 1.367(13) .
C116 C123 1.464(15) .
C117 C118 1.332(15) .
C119 N120 1.323(13) .
C119 N124 1.320(13) .
N120 C121 1.379(13) .
C121 N122 1.311(13) .
N122 C123 1.347(13) .
C123 N124 1.341(12) .
N201 C206 1.309(12) .
N201 C202 1.333(12) .
C202 C203 1.358(14) .
C203 C204 1.378(14) .
C204 C205 1.377(13) .
C204 C219 1.483(13) .
C205 C206 1.353(14) .
N207 C208 1.309(12) .
N207 C212 1.330(12) .
C208 C209 1.361(13) .
C209 C210 1.368(13) .
C210 C211 1.382(14) .
C210 C221 1.474(14) .
C211 C212 1.333(14) .
N213 C214 1.326(11) .
N213 C218 1.347(12) .
C214 C215 1.352(13) .
C215 C216 1.396(14) .
C216 C217 1.356(13) .
C216 C223 1.510(13) .
C217 C218 1.356(14) .
C219 N220 1.306(12) .
C219 N224 1.332(12) .
N220 C221 1.365(11) .
C221 N222 1.342(12) .
N222 C223 1.322(12) .
C223 N224 1.337(12) .
N301 C302 1.311(15) .
N301 C306 1.330(16) .
C302 C303 1.372(17) .
C303 C304 1.363(15) .
C304 C305 1.374(19) .
C304 C319 1.432(17) .
C305 C306 1.38(2) .
N307 C312 1.307(13) .
N307 C308 1.359(14) .
C308 C309 1.285(18) .
C309 C310 1.371(17) .
C310 C311 1.403(14) .
C310 C321 1.468(16) .
C311 C312 1.350(15) .
N313 C314 1.324(14) .
N313 C318 1.371(14) .
C314 C315 1.341(15) .
C315 C316 1.342(16) .
C316 C317 1.400(16) .
C316 C323 1.491(16) .
C317 C318 1.352(15) .
C319 N324 1.307(14) .
C319 N320 1.381(14) .
N320 C321 1.325(14) .
C321 N322 1.333(13) .
N322 C323 1.357(15) .
C323 N324 1.348(15) .
N401 C402 1.312(17) .
N401 C406 1.372(15) .
C402 C403 1.38(2) .
C403 C404 1.352(18) .
C404 C405 1.375(17) .
C404 C419 1.475(18) .
C405 C406 1.312(18) .
N407 C408 1.314(16) .
N407 C412 1.335(18) .
C408 C409 1.373(17) .
C409 C410 1.340(19) .
C410 C411 1.335(18) .
C410 C421 1.485(18) .
C411 C412 1.491(19) .
N413 C414 1.298(13) .
N413 C418 1.337(13) .
C414 C415 1.375(15) .
C415 C416 1.401(15) .
C416 C417 1.361(15) .
C416 C423 1.510(16) .
C417 C418 1.392(16) .
C419 N420 1.325(15) .
C419 N424 1.341(14) .
N420 C421 1.315(16) .
C421 N422 1.328(15) .
N422 C423 1.330(14) .
C423 N424 1.327(15) .
Ru1B N501 2.124(8) .
Ru1B N601 2.138(8) .
Ru1B S14B 2.275(3) .
Ru1B S12B 2.289(3) .
Ru1B S11B 2.360(3) .
Ru1B S13B 2.364(4) .
Ru2B N507 2.111(8) .
Ru2B N807 2.141(9) .
Ru2B S22B 2.277(3) .
Ru2B S24B 2.279(4) .
Ru2B S21B 2.352(4) .
Ru2B S23B 2.377(4) .
Ru3B N713 2.109(7) .
Ru3B N513 2.128(8) .
Ru3B S32B 2.282(5) .
Ru3B S32D 2.282(7) .
Ru3B S34B 2.288(4) .
Ru3B S34D 2.296(12) .
Ru3B S33B 2.362(3) .
Ru3B S31B 2.368(3) .
Ru4B N607 2.116(8) .
Ru4B N707 2.153(7) .
Ru4B S42D 2.257(10) .
Ru4B S44B 2.267(4) .
Ru4B S42B 2.326(4) .
Ru4B S43B 2.352(3) .
Ru4B S41B 2.369(3) .
Ru4B S44D 2.431(9) .
Ru5B N813 2.110(9) .
Ru5B N613 2.109(10) .
Ru5B S54B 2.263(7) .
Ru5B S52D 2.281(7) .
Ru5B S52B 2.310(8) .
Ru5B S54D 2.333(8) .
Ru5B S53B 2.357(3) .
Ru5B S51B 2.363(4) .
Ru6B N801 2.116(8) .
Ru6B N701 2.119(7) .
Ru6B S64B 2.239(6) .
Ru6B S62D 2.294(6) .
Ru6B S62B 2.334(6) .
Ru6B S64D 2.360(7) .
Ru6B S61B 2.360(3) .
Ru6B S63B 2.363(3) .
S11B C18B 1.847(10) .
S11B C11B 1.845(11) .
S12B C12B 1.734(15) .
S12B C13B 1.791(15) .
S13B C15B 1.808(13) .
S13B C14B 1.842(14) .
S14B C16B 1.813(15) .
S14B C17B 1.806(13) .
C11B C12B 1.503(19) .
C13B C14B 1.47(2) .
C15B C16B 1.506(19) .
C17B C18B 1.426(18) .
S21B C28B 1.831(14) .
S21B C21B 1.850(14) .
S22B C23B 1.751(16) .
S22B C22B 1.860(16) .
S23B C25B 1.826(16) .
S23B C24B 1.859(14) .
S24B C27B 1.780(19) .
S24B C26B 1.79(2) .
C21B C22B 1.49(2) .
C23B C24B 1.49(2) .
C25B C26B 1.42(3) .
C27B C28B 1.54(2) .
S31B C31B 1.840(14) .
S31B C31D 1.844(15) .
S31B C38D 1.84(2) .
S31B C38B 1.846(11) .
S33B C34D 1.847(15) .
S33B C34B 1.853(13) .
S33B C35B 1.841(11) .
S33B C35D 1.84(2) .
C31B C32B 1.52(3) .
C32B S32B 1.777(16) .
S32B C33B 1.778(16) .
C33B C34B 1.52(3) .
C31D C32D 1.52(3) .
C32D S32D 1.805(17) .
S32D C33D 1.794(17) .
S32D S34D 2.53(2) .
C33D C34D 1.52(3) .
S34B C36B 1.800(12) .
S34B C37B 1.815(12) .
C35B C36B 1.52(3) .
C37B C38B 1.52(3) .
S34D C37D 1.802(19) .
S34D C36D 2.18(4) .
C35D C36D 1.52(3) .
C37D C38D 1.52(3) .
S41B C41B 1.848(12) .
S41B C41D 1.849(17) .
S41B C48B 1.856(14) .
S41B C48D 1.860(17) .
S43B C44D 1.848(17) .
S43B C44B 1.855(12) .
S43B C45D 1.876(17) .
S43B C45B 1.883(13) .
C41B C42B 1.43(2) .
C42B S42B 1.817(12) .
S42B C43B 1.804(13) .
C43B C44B 1.431(17) .
C41D C42D 1.42(2) .
C42D S42D 1.803(19) .
S42D C43D 1.784(19) .
C43D C44D 1.43(2) .
C45B C46B 1.437(17) .
C46B S44B 1.797(14) .
S44B C47B 1.809(14) .
C47B C48B 1.421(18) .
C45D C46D 1.43(2) .
C46D S44D 1.81(3) .
S44D C47D 1.807(18) .
C47D C48D 1.42(2) .
S51B C58B 1.839(16) .
S51B C51D 1.844(16) .
S51B C58D 1.840(17) .
S51B C51B 1.849(16) .
S53B C55D 1.850(16) .
S53B C54D 1.852(16) .
S53B C55B 1.850(15) .
S53B C54B 1.857(16) .
C51B C52B 1.62(3) .
C52B S52B 1.718(18) .
S52B C53B 1.722(18) .
C53B C54B 1.62(3) .
C51D C52D 1.62(3) .
C52D S52D 1.717(17) .
S52D C53D 1.704(18) .
C53D C54D 1.62(3) .
C55B C56B 1.50(3) .
C56B S54B 1.760(18) .
S54B C57B 1.768(18) .
C57B C58B 1.50(3) .
C55D C56D 1.49(3) .
C56D S54D 1.92(2) .
S54D C57D 1.778(19) .
C57D C58D 1.50(3) .
S61B C68D 1.842(16) .
S61B C68B 1.844(14) .
S61B C61D 1.870(15) .
S61B C61B 1.872(14) .
S63B C65B 1.846(14) .
S63B C65D 1.845(16) .
S63B C64B 1.848(14) .
S63B C64D 1.849(15) .
C61B C62B 1.45(2) .
C62B S62B 1.793(16) .
S62B C63B 1.769(16) .
C63B C64B 1.44(2) .
C61D C62D 1.45(2) .
C62D S62D 1.794(17) .
S62D C63D 1.759(16) .
C63D C64D 1.43(2) .
C65B C66B 1.461(19) .
C66B S64B 1.658(16) .
S64B C67B 1.590(15) .
C67B C68B 1.457(19) .
C65D C66D 1.46(2) .
C66D S64D 1.32(2) .
S64D C67D 1.629(17) .
C67D C68D 1.46(2) .
N501 C506 1.350(13) .
N501 C502 1.361(12) .
C502 C503 1.353(14) .
C503 C504 1.377(14) .
C504 C505 1.373(13) .
C504 C519 1.475(13) .
C505 C506 1.329(13) .
N507 C512 1.342(14) .
N507 C508 1.391(13) .
C508 C509 1.346(14) .
C509 C510 1.437(15) .
C510 C511 1.385(14) .
C510 C521 1.454(14) .
C511 C512 1.360(15) .
N513 C518 1.287(13) .
N513 C514 1.294(14) .
C514 C515 1.370(17) .
C515 C516 1.319(15) .
C516 C517 1.342(15) .
C516 C523 1.456(13) .
C517 C518 1.385(16) .
C519 N524 1.354(12) .
C519 N520 1.347(12) .
N520 C521 1.321(12) .
C521 N522 1.356(12) .
N522 C523 1.358(12) .
C523 N524 1.337(12) .
N601 C602 1.299(13) .
N601 C606 1.358(14) .
C602 C603 1.391(14) .
C603 C604 1.382(15) .
C604 C605 1.393(15) .
C604 C619 1.506(14) .
C605 C606 1.368(15) .
N607 C612 1.324(13) .
N607 C608 1.331(13) .
C608 C609 1.399(16) .
C609 C610 1.374(14) .
C610 C611 1.348(15) .
C610 C621 1.465(14) .
C611 C612 1.377(17) .
N613 C614 1.291(15) .
N613 C618 1.338(15) .
C614 C615 1.403(18) .
C615 C616 1.346(16) .
C616 C617 1.380(15) .
C616 C623 1.447(15) .
C617 C618 1.413(17) .
C619 N620 1.315(13) .
C619 N624 1.313(13) .
N620 C621 1.358(12) .
C621 N622 1.344(13) .
N622 C623 1.316(13) .
C623 N624 1.350(12) .
N701 C706 1.320(11) .
N701 C702 1.316(12) .
C702 C703 1.433(14) .
C703 C704 1.328(13) .
C704 C705 1.384(13) .
C704 C719 1.467(13) .
C705 C706 1.380(14) .
N707 C712 1.308(12) .
N707 C708 1.324(12) .
C708 C709 1.364(13) .
C709 C710 1.348(13) .
C710 C711 1.366(12) .
C710 C721 1.483(12) .
C711 C712 1.392(13) .
N713 C718 1.311(12) .
N713 C714 1.348(13) .
C714 C715 1.369(14) .
C715 C716 1.350(13) .
C716 C717 1.368(13) .
C716 C723 1.462(12) .
C717 C718 1.375(14) .
C719 N720 1.334(11) .
C719 N724 1.357(11) .
N720 C721 1.339(11) .
C721 N722 1.339(11) .
N722 C723 1.315(11) .
C723 N724 1.343(11) .
N801 C802 1.283(13) .
N801 C806 1.319(12) .
C802 C803 1.369(16) .
C803 C804 1.378(15) .
C804 C805 1.375(14) .
C804 C819 1.481(14) .
C805 C806 1.407(15) .
N807 C808 1.316(14) .
N807 C812 1.331(14) .
C808 C809 1.350(16) .
C809 C810 1.335(16) .
C810 C811 1.417(15) .
C810 C821 1.495(15) .
C811 C812 1.341(15) .
N813 C818 1.323(15) .
N813 C814 1.359(14) .
C814 C815 1.372(15) .
C815 C816 1.320(15) .
C816 C817 1.367(17) .
C816 C823 1.496(15) .
C817 C818 1.328(18) .
C819 N824 1.328(12) .
C819 N820 1.325(13) .
N820 C821 1.348(13) .
C821 N822 1.323(13) .
N822 C823 1.330(13) .
C823 N824 1.315(13) .
N1N O1N 1.271(12) .
N1N O3N 1.280(13) .
N1N O2N 1.293(13) .
N2N O4N 1.231(12) .
N2N O5N 1.295(13) .
N2N O6N 1.296(13) .
N3N O7N 1.243(11) .
N3N O9N 1.273(10) .
N3N O8N 1.287(11) .
N4N O10N 1.255(11) .
N4N O12N 1.271(11) .
N4N O11N 1.290(11) .
N5N O14N 1.279(12) .
N5N O15N 1.275(12) .
N5N O13N 1.288(12) .
N6N O16N 1.210(13) .
N6N O17N 1.308(13) .
N6N O18N 1.317(13) .
N7N O19N 1.273(13) .
N7N O20N 1.313(13) .
N7N O21N 1.311(14) .
N8N O22N 1.268(12) .
N8N O24N 1.296(13) .
N8N O23N 1.345(13) .
N9N O25N 1.268(14) .
N9N O26N 1.290(14) .
N9N O27N 1.323(14) .
N10N O28N 1.270(14) .
N10N O30N 1.301(14) .
N10N O29N 1.335(14) .
N11N O31N 1.257(15) .
N11N O32N 1.306(14) .
N11N O33N 1.324(14) .
N12N O34N 1.265(12) .
N12N O36N 1.303(12) .
N12N O35N 1.316(12) .
N13N O37N 1.262(14) .
N13N O39N 1.315(14) .
N13N O38N 1.81(5) 1_545
O38N N13N 1.81(5) 1_565
N14N O40N 1.27(2) .
N14N O42N 1.29(2) .
N14N O41N 1.313(18) .
N14M O40M 1.263(15) .
N14M O41M 1.32(3) .
N14M O42M 1.293(16) .
N15N O43N 1.248(14) .
N15N O45N 1.281(15) .
N15N O44N 1.309(15) .
N16N O46N 1.243(15) .
N16N O47N 1.299(14) .
N16N O48N 1.306(15) .
O140 O275 1.64(3) .
O151 O275 1.20(3) .
O153 O235 0.99(3) .
O168 O285 1.56(3) .
O191 O288 1.18(5) .
O200 O303 1.65(3) .
O209 O226 1.13(3) .
O209 O240 1.57(4) .
O219 O273 1.57(6) .
O224 O233 1.29(3) .
O224 O240 1.71(4) .
O226 O255 1.81(4) .
O231 O246 1.45(4) .
O232 O236 1.38(4) .
O243 O246 1.59(4) .
O251 O304 1.80(4) .
O262 O292 1.27(4) 2_665
O292 O262 1.27(4) 2_665
O293 O298 1.28(4) .
O300 O300 1.81(6) 2_655
